data_7028100
loop_
_publ_author_name
'Eichh\"ofer, Andreas'
'Fenske, Dieter'

_publ_section_title
;
 Syntheses and structures of new copper(I) selenide clusters
 [Cu32Se16(PPh3)12], [Cu52Se26(PPh3)16] and
 [Cu72Se36(PPh3)20]&#x200A;&#x2020;
;
_journal_issue 18
_journal_name_full 'Journal of the Chemical Society, Dalton Transactions'
_journal_page_first 2969
_journal_paper_doi 10.1039/a803675f
_journal_year 1998
_chemical_formula_structural '[Cu72Se36(PPh3)20]*2C6H16O3'
_chemical_formula_sum 'C372 H328 Cu72 O6 P20 Se36'
_chemical_formula_weight 12931.18
_chemical_name_systematic
;
 ?
;
_space_group_IT_number 2
_symmetry_cell_setting triclinic
_symmetry_space_group_name_Hall '-P 1'
_symmetry_space_group_name_H-M 'P -1'
_atom_sites_solution_hydrogens geom
_atom_sites_solution_primary direct
_atom_sites_solution_secondary difmap
_audit_creation_method SHELXL
_cell_angle_alpha 72.69(2)
_cell_angle_beta 87.16(2)
_cell_angle_gamma 72.64(2)
_cell_formula_units_Z 2
_cell_length_a 25.632(5)
_cell_length_b 33.806(7)
_cell_length_c 34.904(7)
_cell_measurement_temperature 193(2)
_cell_volume 27534(11)
_computing_structure_refinement 'SHELXL-93 (Sheldrick, 1993)'
_computing_structure_solution 'SHELXS-86 (Sheldrick, 1990)'
_diffrn_ambient_temperature 193(2)
_diffrn_radiation_monochromator graphite
_diffrn_radiation_source 'fine-focus sealed tube'
_diffrn_radiation_type MoKa
_diffrn_radiation_wavelength 0.71073
_diffrn_reflns_av_R_equivalents 0.0730
_diffrn_reflns_av_sigmaI/netI 0.0702
_diffrn_reflns_limit_h_max 29
_diffrn_reflns_limit_h_min -26
_diffrn_reflns_limit_k_max 39
_diffrn_reflns_limit_k_min -40
_diffrn_reflns_limit_l_max 31
_diffrn_reflns_limit_l_min -41
_diffrn_reflns_number 105293
_diffrn_reflns_theta_max 22.50
_diffrn_reflns_theta_min 1.88
_exptl_absorpt_coefficient_mu 5.185
_exptl_crystal_colour black
_exptl_crystal_density_diffrn 1.560
_exptl_crystal_F_000 12440
_refine_diff_density_max 2.143
_refine_diff_density_min -1.704
_refine_diff_density_rms 0.233
_refine_ls_extinction_method none
_refine_ls_goodness_of_fit_all 0.939
_refine_ls_goodness_of_fit_obs 1.010
_refine_ls_matrix_type fullcycle
_refine_ls_number_parameters 2665
_refine_ls_number_reflns 61739
_refine_ls_number_restraints 0
_refine_ls_restrained_S_all 0.943
_refine_ls_restrained_S_obs 1.010
_refine_ls_R_factor_all 0.1114
_refine_ls_R_factor_obs 0.0829
_refine_ls_shift/esd_max 2.981
_refine_ls_shift/esd_mean 0.550
_refine_ls_structure_factor_coef Fsqd
_refine_ls_weighting_details 'w=1/[s^2^(Fo^2^)+( 0.1546P)^2^+357.7144P] where P=(Fo^2^+2Fc^2^)/3'
_refine_ls_weighting_scheme calc
_refine_ls_wR_factor_all 0.2554
_refine_ls_wR_factor_obs 0.2271
_reflns_number_observed 45921
_reflns_number_total 66463
_reflns_observed_criterion >2sigma(I)
_cod_data_source_file f803675sup1.cif
_cod_data_source_block compound4
_cod_depositor_comments
;
The following automatic conversions were performed:

'_refine_ls_weighting_scheme' value 'calc w=1/[s^2^(Fo^2^)+(
0.1546P)^2^+357.7144P] where P=(Fo^2^+2Fc^2^)/3' was changed to
'calc'. New tag '_refine_ls_weighting_details' was created. The value
of the new tag was set to 'w=1/[s^2^(Fo^2^)+( 0.1546P)^2^+357.7144P]
where P=(Fo^2^+2Fc^2^)/3'.

Automatic conversion script
Id: cif_fix_values 3143 2015-03-26 13:38:13Z robertas 
;
_cod_original_cell_volume 27534.2(95)
_cod_original_sg_symbol_H-M P-1
_cod_database_code 7028100

loop_
_symmetry_equiv_pos_as_xyz
'x, y, z'
'-x, -y, -z'

loop_
_atom_site_aniso_label
_atom_site_aniso_U_11
_atom_site_aniso_U_22
_atom_site_aniso_U_33
_atom_site_aniso_U_23
_atom_site_aniso_U_13
_atom_site_aniso_U_12
Se1 0.0356(8) 0.0439(7) 0.0257(7) -0.0087(5) 0.0048(6) -0.0149(6)
Se2 0.0317(8) 0.0463(7) 0.0284(7) -0.0098(6) 0.0048(6) -0.0159(6)
Se3 0.0333(8) 0.0404(7) 0.0408(8) -0.0084(6) 0.0006(6) -0.0124(6)
Se4 0.0367(8) 0.0463(8) 0.0309(7) -0.0069(6) 0.0078(6) -0.0147(6)
Se5 0.0383(8) 0.0451(7) 0.0283(7) -0.0096(6) 0.0032(6) -0.0135(6)
Se6 0.0340(8) 0.0475(7) 0.0294(7) -0.0120(6) 0.0051(6) -0.0161(6)
Se7 0.0354(8) 0.0439(7) 0.0291(7) -0.0089(6) 0.0053(6) -0.0135(6)
Se8 0.0381(9) 0.0505(8) 0.0338(7) -0.0104(6) 0.0104(6) -0.0140(6)
Se9 0.0318(8) 0.0454(7) 0.0302(7) -0.0076(6) 0.0022(6) -0.0154(6)
Se10 0.0291(8) 0.0435(7) 0.0309(7) -0.0050(6) 0.0034(6) -0.0120(6)
Se11 0.0409(9) 0.0447(7) 0.0254(7) -0.0081(6) 0.0033(6) -0.0154(6)
Se12 0.0354(8) 0.0421(7) 0.0272(7) -0.0091(5) 0.0023(6) -0.0109(6)
Se13 0.0319(8) 0.0450(7) 0.0281(7) -0.0078(6) 0.0060(6) -0.0132(6)
Se14 0.0342(8) 0.0449(8) 0.0359(7) -0.0049(6) 0.0109(6) -0.0106(6)
Se15 0.0381(8) 0.0462(7) 0.0281(7) -0.0092(6) 0.0024(6) -0.0129(6)
Se16 0.0364(8) 0.0453(7) 0.0255(7) -0.0074(5) 0.0045(6) -0.0169(6)
Se17 0.0383(8) 0.0408(7) 0.0290(7) -0.0094(6) 0.0029(6) -0.0138(6)
Se18 0.0516(10) 0.0397(7) 0.0385(8) -0.0097(6) 0.0056(7) -0.0142(6)
Se19 0.0341(8) 0.0442(7) 0.0272(7) -0.0060(6) 0.0050(6) -0.0123(6)
Se20 0.0352(8) 0.0454(8) 0.0351(7) -0.0122(6) 0.0062(6) -0.0164(6)
Se21 0.0388(8) 0.0439(7) 0.0317(7) -0.0113(6) 0.0018(6) -0.0131(6)
Se22 0.0455(9) 0.0427(8) 0.0486(9) -0.0021(7) 0.0157(7) -0.0048(7)
Se23 0.0368(8) 0.0453(7) 0.0304(7) -0.0092(6) 0.0029(6) -0.0151(6)
Se24 0.0384(9) 0.0452(8) 0.0534(9) -0.0084(7) -0.0003(7) -0.0036(6)
Se25 0.0418(9) 0.0437(7) 0.0316(7) -0.0135(6) 0.0071(6) -0.0113(6)
Se26 0.0374(9) 0.0464(8) 0.0407(8) -0.0061(6) -0.0048(6) -0.0093(6)
Se27 0.0339(8) 0.0445(7) 0.0292(7) -0.0098(6) 0.0037(6) -0.0158(6)
Se28 0.0369(8) 0.0486(8) 0.0315(7) -0.0097(6) 0.0017(6) -0.0162(6)
Se29 0.0313(8) 0.0587(9) 0.0379(8) -0.0072(6) 0.0041(6) -0.0209(6)
Se30 0.0487(10) 0.0526(8) 0.0471(9) -0.0067(7) -0.0050(7) -0.0242(7)
Se31 0.0379(9) 0.0509(8) 0.0357(8) -0.0072(6) 0.0065(6) -0.0128(6)
Se32 0.0379(9) 0.0609(9) 0.0438(8) -0.0096(7) -0.0056(7) -0.0192(7)
Se33 0.0355(8) 0.0486(8) 0.0352(7) -0.0084(6) 0.0010(6) -0.0169(6)
Se34 0.0514(10) 0.0426(7) 0.0368(8) -0.0061(6) 0.0112(7) -0.0187(6)
Se35 0.0331(8) 0.0568(9) 0.0422(8) -0.0079(7) 0.0105(6) -0.0088(6)
Se36 0.0462(9) 0.0520(8) 0.0329(7) -0.0125(6) -0.0003(6) -0.0202(7)
Cu1 0.0535(13) 0.0574(11) 0.0425(10) -0.0103(8) -0.0035(9) -0.0225(9)
Cu2 0.0459(12) 0.0538(11) 0.0609(12) -0.0161(9) -0.0056(9) -0.0154(9)
Cu3 0.0444(11) 0.0468(10) 0.0453(10) -0.0109(8) 0.0046(8) -0.0158(8)
Cu4 0.0480(12) 0.0527(10) 0.0343(9) -0.0083(8) 0.0032(8) -0.0120(8)
Cu5 0.064(2) 0.074(2) 0.134(2) -0.0238(15) -0.014(2) -0.0241(12)
Cu6 0.0623(13) 0.0635(11) 0.0300(9) -0.0124(8) 0.0140(9) -0.0341(10)
Cu7 0.0672(14) 0.0880(14) 0.0373(10) -0.0218(10) 0.0234(10) -0.0493(11)
Cu8 0.0447(12) 0.0644(11) 0.0409(10) -0.0123(9) -0.0047(8) -0.0181(9)
Cu9 0.0342(10) 0.0502(10) 0.0413(10) -0.0117(8) -0.0004(8) -0.0140(8)
Cu10 0.0365(11) 0.0428(9) 0.0462(10) -0.0064(8) -0.0028(8) -0.0146(7)
Cu11 0.0392(11) 0.0458(9) 0.0457(10) -0.0117(8) -0.0004(8) -0.0130(8)
Cu12 0.0409(11) 0.0583(11) 0.0435(10) -0.0077(8) -0.0003(8) -0.0204(8)
Cu13 0.0459(11) 0.0444(10) 0.0395(10) -0.0047(8) -0.0021(8) -0.0105(8)
Cu14 0.0568(14) 0.0616(12) 0.078(2) -0.0213(11) -0.0007(11) -0.0136(10)
Cu15 0.0396(11) 0.0469(9) 0.0375(9) -0.0084(7) -0.0007(8) -0.0130(8)
Cu16 0.083(2) 0.0699(13) 0.0323(10) -0.0143(9) 0.0193(10) -0.0170(11)
Cu17 0.0701(14) 0.0616(11) 0.0356(10) -0.0222(8) 0.0210(9) -0.0337(10)
Cu18 0.0471(13) 0.0753(13) 0.0560(12) -0.0044(10) 0.0000(10) -0.0303(10)
Cu19 0.0585(13) 0.0495(10) 0.0418(10) -0.0126(8) -0.0069(9) -0.0093(9)
Cu20 0.0402(11) 0.0536(10) 0.0340(9) -0.0097(8) 0.0036(8) -0.0209(8)
Cu21 0.0401(11) 0.0483(10) 0.0514(11) -0.0013(8) 0.0042(9) -0.0098(8)
Cu22 0.0343(10) 0.0439(9) 0.0404(10) -0.0070(7) -0.0006(8) -0.0135(7)
Cu23 0.0390(11) 0.0493(10) 0.0418(10) -0.0109(8) 0.0033(8) -0.0128(8)
Cu24 0.0334(11) 0.1017(15) 0.0340(10) -0.0187(10) 0.0068(8) -0.0204(10)
Cu25 0.0374(11) 0.0682(12) 0.0411(10) -0.0009(9) 0.0000(8) -0.0138(9)
Cu26 0.0406(11) 0.0590(11) 0.0339(9) -0.0096(8) 0.0120(8) -0.0168(8)
Cu27 0.0521(13) 0.0473(10) 0.0562(12) -0.0106(9) -0.0008(9) -0.0217(9)
Cu28 0.0393(11) 0.0546(10) 0.0432(10) -0.0118(8) -0.0010(8) -0.0141(8)
Cu29 0.0448(12) 0.0553(11) 0.0501(11) -0.0075(9) 0.0022(9) -0.0221(9)
Cu30 0.0369(11) 0.0615(11) 0.0449(10) -0.0069(9) -0.0010(8) -0.0158(8)
Cu31 0.0604(13) 0.0471(10) 0.0367(10) -0.0041(8) 0.0028(9) -0.0206(9)
Cu32 0.0498(12) 0.0507(10) 0.0466(11) -0.0008(8) -0.0111(9) -0.0143(9)
Cu33 0.0462(13) 0.118(2) 0.0437(11) -0.0320(11) 0.0198(9) -0.0419(12)
Cu34 0.0406(11) 0.0482(9) 0.0312(9) -0.0084(7) 0.0059(7) -0.0155(8)
Cu35 0.0582(13) 0.0637(12) 0.0451(11) -0.0118(9) -0.0081(9) -0.0247(10)
Cu36 0.0664(14) 0.0559(11) 0.0326(10) -0.0087(8) 0.0143(9) -0.0189(9)
Cu37 0.0471(12) 0.0839(13) 0.0279(9) -0.0129(9) 0.0045(8) -0.0268(10)
Cu38 0.0506(12) 0.0453(9) 0.0344(9) -0.0096(7) 0.0049(8) -0.0206(8)
Cu39 0.0471(12) 0.0862(14) 0.0345(10) -0.0210(9) 0.0120(9) -0.0139(10)
Cu40 0.0541(12) 0.0542(10) 0.0368(10) -0.0092(8) 0.0100(8) -0.0177(9)
Cu41 0.0347(10) 0.0516(10) 0.0380(9) -0.0089(8) 0.0005(7) -0.0157(8)
Cu42 0.0430(11) 0.0496(10) 0.0338(9) -0.0150(7) 0.0049(8) -0.0147(8)
Cu43 0.0439(11) 0.0503(10) 0.0319(9) -0.0076(7) 0.0045(8) -0.0137(8)
Cu44 0.0485(14) 0.0597(13) 0.122(2) -0.0211(13) 0.0032(13) -0.0259(10)
Cu45 0.0424(11) 0.0482(10) 0.0490(11) -0.0079(8) -0.0102(8) -0.0127(8)
Cu46 0.0327(10) 0.0559(10) 0.0384(9) -0.0126(8) 0.0038(7) -0.0170(8)
Cu47 0.0454(11) 0.0563(10) 0.0303(9) -0.0116(8) 0.0057(8) -0.0210(8)
Cu48 0.0416(12) 0.0546(11) 0.0589(12) -0.0064(9) 0.0052(9) -0.0090(8)
Cu49 0.0453(11) 0.0479(10) 0.0399(10) -0.0075(8) 0.0055(8) -0.0095(8)
Cu50 0.0497(13) 0.106(2) 0.0333(10) -0.0237(10) 0.0074(9) -0.0398(11)
Cu51 0.094(2) 0.0899(15) 0.0413(11) -0.0356(10) 0.0283(11) -0.0579(13)
Cu52 0.0612(14) 0.0847(14) 0.0331(10) -0.0111(10) 0.0168(9) -0.0137(11)
Cu53 0.0517(12) 0.0525(10) 0.0472(11) -0.0192(8) -0.0046(9) -0.0199(9)
Cu54 0.0423(11) 0.0488(10) 0.0343(9) -0.0124(7) 0.0037(8) -0.0185(8)
Cu55 0.0391(11) 0.0549(10) 0.0359(9) -0.0109(8) -0.0006(8) -0.0170(8)
Cu56 0.0612(14) 0.0466(10) 0.0617(13) -0.0132(9) -0.0049(10) -0.0071(9)
Cu57 0.0402(12) 0.0674(13) 0.085(2) -0.0292(11) -0.0074(10) -0.0172(9)
Cu58 0.074(2) 0.0776(13) 0.0265(9) -0.0074(9) 0.0076(9) -0.0230(11)
Cu59 0.0487(12) 0.0461(10) 0.0407(10) -0.0094(8) 0.0113(8) -0.0176(8)
Cu60 0.0459(13) 0.110(2) 0.0350(10) -0.0036(11) 0.0139(9) -0.0235(11)
Cu61 0.0386(11) 0.0579(11) 0.0390(10) -0.0081(8) 0.0096(8) -0.0111(8)
Cu62 0.077(2) 0.0702(12) 0.0317(10) -0.0179(9) 0.0196(9) -0.0372(11)
Cu63 0.0437(11) 0.0511(10) 0.0357(9) -0.0132(8) 0.0038(8) -0.0193(8)
Cu64 0.0496(12) 0.0467(10) 0.0478(11) -0.0108(8) 0.0007(9) -0.0150(8)
Cu65 0.0457(12) 0.0533(11) 0.0508(11) 0.0054(9) 0.0027(9) -0.0116(9)
Cu66 0.0502(12) 0.0562(10) 0.0270(9) -0.0075(8) 0.0091(8) -0.0114(8)
Cu67 0.0539(12) 0.0602(11) 0.0285(9) -0.0129(8) 0.0026(8) -0.0118(9)
Cu68 0.0696(15) 0.0482(10) 0.0431(11) -0.0112(8) -0.0020(10) -0.0061(9)
Cu69 0.0439(12) 0.0563(11) 0.0533(11) -0.0056(9) 0.0028(9) -0.0208(9)
Cu70 0.0642(15) 0.101(2) 0.0318(10) -0.0192(10) 0.0120(10) -0.0023(12)
Cu71 0.0433(11) 0.0555(10) 0.0383(10) -0.0075(8) 0.0079(8) -0.0116(8)
Cu72 0.0418(12) 0.0513(10) 0.0610(12) -0.0128(9) -0.0040(9) -0.0156(8)
P1 0.041(3) 0.077(3) 0.037(2) -0.007(2) 0.011(2) -0.022(2)
P2 0.040(2) 0.062(2) 0.033(2) -0.014(2) 0.002(2) -0.020(2)
P3 0.047(3) 0.054(2) 0.036(2) -0.010(2) 0.004(2) -0.020(2)
P4 0.040(2) 0.046(2) 0.039(2) -0.015(2) -0.001(2) -0.013(2)
P5 0.040(2) 0.052(2) 0.036(2) -0.004(2) -0.004(2) -0.014(2)
P6 0.047(2) 0.056(2) 0.028(2) -0.012(2) 0.007(2) -0.021(2)
P7 0.040(2) 0.038(2) 0.039(2) -0.005(2) 0.001(2) -0.011(2)
P8 0.047(3) 0.049(2) 0.064(3) -0.013(2) 0.005(2) -0.014(2)
P9 0.038 0.054 0.036 -0.010 -0.001 -0.015
P10 0.055 0.060 0.051 -0.012 -0.007 -0.023
P11 0.073 0.047 0.042 -0.002 -0.001 -0.024
P12 0.044 0.047 0.052 -0.006 -0.012 -0.012
P13 0.052 0.049 0.041 -0.011 0.002 -0.016
P14 0.038 0.055 0.037 -0.014 0.012 -0.017
P15 0.040 0.053 0.028 -0.005 0.005 -0.017
P16 0.046 0.071 0.070 0.004 -0.005 -0.027
P17 0.048 0.053 0.057 -0.011 0.004 -0.005
P18 0.061 0.070 0.069 -0.020 0.002 -0.021
P19 0.079 0.102 0.045 -0.013 0.003 -0.060
P20 0.088 0.073 0.069 -0.032 0.032 -0.047

loop_
_atom_site_label
_atom_site_type_symbol
_atom_site_fract_x
_atom_site_fract_y
_atom_site_fract_z
_atom_site_U_iso_or_equiv
_atom_site_thermal_displace_type
_atom_site_occupancy
_atom_site_calc_flag
Se1 Se 0.87801(6) 0.03023(4) 0.27598(4) 0.0348(3) Uani 1 d
Se2 Se 0.65674(6) 0.28972(4) 0.18552(4) 0.0349(3) Uani 1 d
Se3 Se 0.55882(6) 0.07036(4) 0.18395(4) 0.0387(3) Uani 1 d
Se4 Se 0.64378(6) 0.12328(4) 0.31557(4) 0.0387(3) Uani 1 d
Se5 Se 0.75033(6) 0.13628(4) 0.11544(4) 0.0373(3) Uani 1 d
Se6 Se 0.86455(6) 0.01041(4) 0.16284(4) 0.0361(3) Uani 1 d
Se7 Se 0.76766(6) 0.15957(4) 0.23134(4) 0.0363(3) Uani 1 d
Se8 Se 0.54144(6) 0.25436(4) 0.27066(4) 0.0414(3) Uani 1 d
Se9 Se 0.64552(6) 0.26065(4) 0.07324(4) 0.0357(3) Uani 1 d
Se10 Se 0.79672(6) 0.24620(4) 0.11794(4) 0.0357(3) Uani 1 d
Se11 Se 0.80312(6) 0.10250(4) 0.36012(4) 0.0370(3) Uani 1 d
Se12 Se 0.70149(6) 0.03528(4) 0.11153(4) 0.0353(3) Uani 1 d
Se13 Se 0.90667(6) 0.11790(4) 0.16025(4) 0.0355(3) Uani 1 d
Se14 Se 0.49215(6) 0.14125(4) 0.27531(4) 0.0406(3) Uani 1 d
Se15 Se 0.69345(6) 0.23080(4) 0.31605(4) 0.0378(3) Uani 1 d
Se16 Se 0.75158(6) -0.00049(4) 0.35807(4) 0.0355(3) Uani 1 d
Se17 Se 0.58810(6) 0.15389(4) 0.07249(4) 0.0358(3) Uani 1 d
Se18 Se 0.77175(6) -0.17434(4) 0.26609(4) 0.0437(3) Uani 1 d
Se19 Se 0.59344(6) 0.01398(4) 0.31094(4) 0.0362(3) Uani 1 d
Se20 Se 0.61163(6) 0.17775(4) 0.18790(4) 0.0377(3) Uani 1 d
Se21 Se 0.65861(6) -0.04719(4) 0.22128(4) 0.0379(3) Uani 1 d
Se22 Se 0.46058(7) 0.18847(5) 0.14884(5) 0.0506(4) Uani 1 d
Se23 Se 0.83222(6) -0.06987(4) 0.27487(4) 0.0373(3) Uani 1 d
Se24 Se 0.35194(6) 0.32004(5) 0.10325(5) 0.0490(4) Uani 1 d
Se25 Se 0.80958(6) -0.09531(4) 0.16361(4) 0.0390(3) Uani 1 d
Se26 Se 0.48034(6) 0.27969(4) 0.03526(4) 0.0435(3) Uani 1 d
Se27 Se 0.71757(6) 0.05302(4) 0.22871(4) 0.0353(3) Uani 1 d
Se28 Se 0.92196(6) 0.12972(4) 0.27650(4) 0.0387(3) Uani 1 d
Se29 Se 0.95253(6) 0.22586(5) 0.17195(4) 0.0426(3) Uani 1 d
Se30 Se 0.92294(7) 0.31070(5) 0.25518(5) 0.0490(4) Uani 1 d
Se31 Se 0.51303(6) 0.30989(5) 0.14431(4) 0.0430(3) Uani 1 d
Se32 Se 1.02893(6) 0.18755(5) 0.29748(5) 0.0476(4) Uani 1 d
Se33 Se 0.80170(6) 0.27145(4) 0.22808(4) 0.0397(3) Uani 1 d
Se34 Se 0.70652(6) -0.11006(4) 0.34981(4) 0.0442(4) Uani 1 d
Se35 Se 0.38766(6) 0.27118(5) 0.22156(4) 0.0469(4) Uani 1 d
Se36 Se 0.85965(6) 0.21230(5) 0.35131(4) 0.0424(3) Uani 1 d
Cu1 Cu 0.91116(8) 0.26932(6) 0.21490(6) 0.0506(5) Uani 1 d
Cu2 Cu 0.68147(8) 0.21017(6) 0.19833(6) 0.0533(5) Uani 1 d
Cu3 Cu 0.63577(8) 0.19951(5) 0.28718(5) 0.0457(4) Uani 1 d
Cu4 Cu 0.86414(8) 0.20149(6) 0.25277(5) 0.0468(4) Uani 1 d
Cu5 Cu 0.51270(11) 0.06782(8) 0.26595(10) 0.0909(8) Uani 1 d
Cu6 Cu 0.87541(9) 0.10485(6) 0.22797(5) 0.0492(5) Uani 1 d
Cu7 Cu 0.80019(9) 0.00245(7) 0.29767(6) 0.0582(5) Uani 1 d
Cu8 Cu 0.97877(8) 0.19097(6) 0.24134(6) 0.0501(5) Uani 1 d
Cu9 Cu 0.82831(7) 0.09010(5) 0.15967(5) 0.0419(4) Uani 1 d
Cu10 Cu 0.69567(7) 0.29235(5) 0.11132(5) 0.0426(4) Uani 1 d
Cu11 Cu 0.67230(7) 0.11076(5) 0.11567(5) 0.0438(4) Uani 1 d
Cu12 Cu 0.93922(8) 0.18509(6) 0.31572(5) 0.0479(4) Uani 1 d
Cu13 Cu 0.73192(8) -0.03144(5) 0.16385(5) 0.0456(4) Uani 1 d
Cu14 Cu 0.63050(9) 0.10136(7) 0.20144(7) 0.0663(6) Uani 1 d
Cu15 Cu 0.73778(7) 0.07891(5) 0.32717(5) 0.0422(4) Uani 1 d
Cu16 Cu 0.72237(10) 0.13505(7) 0.18073(6) 0.0638(6) Uani 1 d
Cu17 Cu 0.84534(9) 0.09587(6) 0.29901(5) 0.0514(5) Uani 1 d
Cu18 Cu 1.01063(9) 0.25807(7) 0.24473(6) 0.0601(5) Uani 1 d
Cu19 Cu 0.74393(9) 0.15979(6) 0.30442(6) 0.0514(5) Uani 1 d
Cu20 Cu 0.92376(7) 0.16138(5) 0.20233(5) 0.0419(4) Uani 1 d
Cu21 Cu 0.81710(8) 0.17131(6) 0.16344(6) 0.0505(5) Uani 1 d
Cu22 Cu 0.72465(7) 0.20954(5) 0.11915(5) 0.0403(4) Uani 1 d
Cu23 Cu 0.58890(7) 0.09282(5) 0.28617(5) 0.0441(4) Uani 1 d
Cu24 Cu 0.75361(8) 0.25328(7) 0.17794(5) 0.0568(5) Uani 1 d
Cu25 Cu 0.45157(8) 0.30161(6) 0.10016(6) 0.0527(5) Uani 1 d
Cu26 Cu 0.89982(8) 0.19781(6) 0.12698(5) 0.0454(4) Uani 1 d
Cu27 Cu 0.62512(8) 0.19303(6) 0.11127(6) 0.0512(5) Uani 1 d
Cu28 Cu 0.91683(8) 0.03696(6) 0.20364(5) 0.0462(4) Uani 1 d
Cu29 Cu 0.87210(8) 0.26425(6) 0.29036(6) 0.0503(5) Uani 1 d
Cu30 Cu 0.68388(8) 0.03049(6) 0.30033(6) 0.0494(5) Uani 1 d
Cu31 Cu 0.74890(8) -0.17965(6) 0.33462(5) 0.0489(5) Uani 1 d
Cu32 Cu 0.38666(8) 0.33050(6) 0.03808(6) 0.0518(5) Uani 1 d
Cu33 Cu 0.58281(9) 0.25389(8) 0.20874(6) 0.0640(6) Uani 1 d
Cu34 Cu 0.73818(7) -0.02841(5) 0.24203(5) 0.0404(4) Uani 1 d
Cu35 Cu 0.97184(9) 0.25252(6) 0.31475(6) 0.0548(5) Uani 1 d
Cu36 Cu 0.56116(9) 0.14127(6) 0.14029(5) 0.0530(5) Uani 1 d
Cu37 Cu 0.71962(8) 0.24115(7) 0.24755(5) 0.0522(5) Uani 1 d
Cu38 Cu 0.76708(8) -0.11131(5) 0.29023(5) 0.0426(4) Uani 1 d
Cu39 Cu 0.65848(8) 0.03551(7) 0.17429(6) 0.0569(5) Uani 1 d
Cu40 Cu 0.58109(8) 0.23223(6) 0.03377(5) 0.0492(5) Uani 1 d
Cu41 Cu 0.54781(7) 0.27846(5) 0.08217(5) 0.0417(4) Uani 1 d
Cu42 Cu 0.82954(7) -0.05206(5) 0.20111(5) 0.0415(4) Uani 1 d
Cu43 Cu 0.74322(8) -0.10187(5) 0.21564(5) 0.0432(4) Uani 1 d
Cu44 Cu 0.55674(10) 0.18301(7) 0.25718(9) 0.0756(7) Uani 1 d
Cu45 Cu 0.83472(8) 0.02635(6) 0.35265(6) 0.0478(4) Uani 1 d
Cu46 Cu 0.85408(7) 0.24333(5) 0.17440(5) 0.0418(4) Uani 1 d
Cu47 Cu 0.66158(8) -0.05148(6) 0.29182(5) 0.0431(4) Uani 1 d
Cu48 Cu 0.84275(8) -0.13496(6) 0.23924(6) 0.0554(5) Uani 1 d
Cu49 Cu 0.40207(8) 0.25725(5) 0.15720(5) 0.0467(4) Uani 1 d
Cu50 Cu 0.61353(9) 0.26599(8) 0.13804(6) 0.0586(5) Uani 1 d
Cu51 Cu 0.82924(11) 0.01004(7) 0.22688(6) 0.0655(6) Uani 1 d
Cu52 Cu 0.68513(9) 0.13129(7) 0.25314(6) 0.0635(6) Uani 1 d
Cu53 Cu 0.59348(8) 0.07349(6) 0.11027(6) 0.0482(5) Uani 1 d
Cu54 Cu 0.75586(7) -0.05623(5) 0.32611(5) 0.0407(4) Uani 1 d
Cu55 Cu 0.78823(7) 0.23455(6) 0.29973(5) 0.0431(4) Uani 1 d
Cu56 Cu 0.40203(9) 0.33211(6) 0.15840(6) 0.0589(5) Uani 1 d
Cu57 Cu 0.76410(9) 0.04412(7) 0.15628(7) 0.0621(6) Uani 1 d
Cu58 Cu 0.61590(10) 0.02664(7) 0.24359(5) 0.0612(6) Uani 1 d
Cu59 Cu 0.50863(8) 0.21173(5) 0.08784(5) 0.0455(4) Uani 1 d
Cu60 Cu 0.45688(9) 0.22710(8) 0.27853(6) 0.0680(6) Uani 1 d
Cu61 Cu 0.47952(8) 0.27556(6) 0.20974(5) 0.0476(5) Uani 1 d
Cu62 Cu 0.81403(9) -0.02134(6) 0.12258(5) 0.0562(5) Uani 1 d
Cu63 Cu 0.85738(8) 0.15238(5) 0.32785(5) 0.0423(4) Uani 1 d
Cu64 Cu 0.62107(8) 0.28405(6) 0.25918(6) 0.0486(5) Uani 1 d
Cu65 Cu 0.45298(8) 0.20154(6) 0.21773(6) 0.0554(5) Uani 1 d
Cu66 Cu 0.66510(8) -0.03638(6) 0.36258(5) 0.0468(4) Uani 1 d
Cu67 Cu 0.77066(8) 0.18174(6) 0.36568(5) 0.0488(5) Uani 1 d
Cu68 Cu 0.40157(9) 0.24863(6) 0.08685(6) 0.0566(5) Uani 1 d
Cu69 Cu 0.67696(8) -0.12734(6) 0.26704(6) 0.0523(5) Uani 1 d
Cu70 Cu 0.52909(10) 0.13209(8) 0.21316(6) 0.0711(7) Uani 1 d
Cu71 Cu 0.51960(8) 0.23181(6) 0.15619(5) 0.0481(5) Uani 1 d
Cu72 Cu 0.78687(8) 0.08106(6) 0.24718(6) 0.0517(5) Uani 1 d
P1 P 0.4215(2) 0.22478(15) 0.33826(12) 0.0533(11) Uani 1 d
C1 C 0.3917(7) 0.1811(5) 0.3590(5) 0.050(4) Uiso 1 d
C2 C 0.3941(8) 0.1589(5) 0.3995(5) 0.062(4) Uiso 1 d
C3 C 0.3658(9) 0.1278(6) 0.4136(7) 0.081(6) Uiso 1 d
C4 C 0.3361(10) 0.1196(7) 0.3868(7) 0.084(6) Uiso 1 d
C5 C 0.3324(9) 0.1398(6) 0.3468(7) 0.075(6) Uiso 1 d
C6 C 0.3609(8) 0.1712(6) 0.3330(6) 0.068(5) Uiso 1 d
C7 C 0.3641(7) 0.2727(5) 0.3365(5) 0.058(4) Uiso 1 d
C8 C 0.3169(8) 0.2700(6) 0.3577(6) 0.068(5) Uiso 1 d
C9 C 0.2707(9) 0.3080(6) 0.3527(6) 0.081(5) Uiso 1 d
C10 C 0.2742(10) 0.3471(7) 0.3266(7) 0.086(7) Uiso 1 d
C11 C 0.3203(10) 0.3503(7) 0.3042(7) 0.091(7) Uiso 1 d
C12 C 0.3661(9) 0.3119(6) 0.3099(6) 0.071(5) Uiso 1 d
C13 C 0.4677(7) 0.2214(5) 0.3782(5) 0.053(4) Uiso 1 d
C14 C 0.4491(8) 0.2386(6) 0.4090(6) 0.068(5) Uiso 1 d
C15 C 0.4884(10) 0.2361(7) 0.4388(7) 0.086(6) Uiso 1 d
C16 C 0.5452(11) 0.2162(7) 0.4354(8) 0.094(7) Uiso 1 d
C17 C 0.5628(9) 0.2001(6) 0.4039(7) 0.083(6) Uiso 1 d
C18 C 0.5249(8) 0.2020(5) 0.3746(6) 0.065(5) Uiso 1 d
P2 P 0.7583(2) 0.17258(13) 0.43082(11) 0.0441(9) Uani 1 d
C19 C 0.7272(7) 0.1318(5) 0.4575(5) 0.055(4) Uiso 1 d
C20 C 0.7031(8) 0.1123(6) 0.4356(6) 0.068(5) Uiso 1 d
C21 C 0.6800(11) 0.0777(8) 0.4566(8) 0.095(7) Uiso 1 d
C22 C 0.6813(11) 0.0642(8) 0.4960(8) 0.117(7) Uiso 1 d
C23 C 0.7022(16) 0.0841(11) 0.5201(11) 0.161(12) Uiso 1 d
C24 C 0.7309(11) 0.1157(8) 0.4975(8) 0.100(7) Uiso 1 d
C25 C 0.7205(7) 0.2199(5) 0.4458(5) 0.049(4) Uiso 1 d
C26 C 0.7317(11) 0.2239(8) 0.4821(8) 0.106(7) Uiso 1 d
C27 C 0.6966(14) 0.2613(10) 0.4955(10) 0.143(10) Uiso 1 d
C28 C 0.6582(13) 0.2959(9) 0.4660(10) 0.123(9) Uiso 1 d
C29 C 0.6469(12) 0.2877(8) 0.4305(8) 0.110(8) Uiso 1 d
C30 C 0.6810(9) 0.2509(7) 0.4201(7) 0.080(6) Uiso 1 d
C31 C 0.8250(6) 0.1536(4) 0.4568(4) 0.042(3) Uiso 1 d
C32 C 0.8528(8) 0.1831(6) 0.4585(6) 0.068(5) Uiso 1 d
C33 C 0.9073(9) 0.1671(6) 0.4745(6) 0.070(5) Uiso 1 d
C34 C 0.9347(8) 0.1229(5) 0.4861(6) 0.066(5) Uiso 1 d
C35 C 0.9092(9) 0.0938(6) 0.4835(7) 0.083(6) Uiso 1 d
C36 C 0.8524(8) 0.1090(5) 0.4685(6) 0.064(5) Uiso 1 d
P3 P 0.6128(2) 0.24210(12) -0.02788(11) 0.0455(9) Uani 1 d
C37 C 0.6367(8) 0.2891(5) -0.0485(6) 0.061(5) Uiso 1 d
C38 C 0.6698(12) 0.2908(9) -0.0798(9) 0.119(9) Uiso 1 d
C39 C 0.6835(14) 0.3334(10) -0.1010(10) 0.136(10) Uiso 1 d
C40 C 0.6650(11) 0.3644(8) -0.0822(8) 0.096(7) Uiso 1 d
C41 C 0.6387(8) 0.3598(6) -0.0481(6) 0.068(5) Uiso 1 d
C42 C 0.6248(8) 0.3223(5) -0.0311(5) 0.059(4) Uiso 1 d
C43 C 0.6685(7) 0.1963(5) -0.0339(5) 0.048(4) Uiso 1 d
C44 C 0.6946(7) 0.1655(5) 0.0020(5) 0.053(4) Uiso 1 d
C45 C 0.7387(9) 0.1279(6) 0.0004(6) 0.074(5) Uiso 1 d
C46 C 0.7566(10) 0.1211(7) -0.0367(7) 0.091(6) Uiso 1 d
C47 C 0.7313(10) 0.1508(7) -0.0728(7) 0.092(6) Uiso 1 d
C48 C 0.6841(9) 0.1892(6) -0.0708(6) 0.080(6) Uiso 1 d
C49 C 0.5602(7) 0.2501(5) -0.0663(5) 0.055(4) Uiso 1 d
C50 C 0.5507(9) 0.2162(6) -0.0733(6) 0.075(5) Uiso 1 d
C51 C 0.5084(10) 0.2229(7) -0.1015(7) 0.088(6) Uiso 1 d
C52 C 0.4784(10) 0.2634(7) -0.1215(7) 0.088(6) Uiso 1 d
C53 C 0.4860(12) 0.2981(9) -0.1140(9) 0.121(8) Uiso 1 d
C54 C 0.5297(11) 0.2927(7) -0.0852(8) 0.097(7) Uiso 1 d
P4 P 0.5577(2) 0.04346(12) 0.07212(11) 0.0404(8) Uani 1 d
C55 C 0.5637(6) 0.0676(4) 0.0184(4) 0.042(3) Uiso 1 d
C56 C 0.6114(7) 0.0809(5) 0.0070(5) 0.055(4) Uiso 1 d
C57 C 0.6203(8) 0.0953(5) -0.0335(6) 0.062(4) Uiso 1 d
C58 C 0.5822(9) 0.0989(6) -0.0625(6) 0.071(5) Uiso 1 d
C59 C 0.5363(9) 0.0859(6) -0.0506(6) 0.075(5) Uiso 1 d
C60 C 0.5268(7) 0.0707(5) -0.0112(5) 0.058(4) Uiso 1 d
C61 C 0.5938(6) -0.0135(4) 0.0775(4) 0.040(3) Uiso 1 d
C62 C 0.6271(7) -0.0391(5) 0.1113(5) 0.052(4) Uiso 1 d
C63 C 0.6598(8) -0.0823(5) 0.1142(6) 0.067(5) Uiso 1 d
C64 C 0.6541(8) -0.1013(5) 0.0847(6) 0.061(5) Uiso 1 d
C65 C 0.6184(7) -0.0751(5) 0.0510(5) 0.052(4) Uiso 1 d
C66 C 0.5880(7) -0.0330(5) 0.0477(5) 0.048(4) Uiso 1 d
C67 C 0.4855(6) 0.0450(4) 0.0752(4) 0.043(3) Uiso 1 d
C68 C 0.4464(10) 0.0839(7) 0.0609(7) 0.087(6) Uiso 1 d
C69 C 0.3912(10) 0.0863(7) 0.0602(7) 0.093(6) Uiso 1 d
C70 C 0.3744(10) 0.0509(7) 0.0741(7) 0.089(6) Uiso 1 d
C71 C 0.4159(13) 0.0097(9) 0.0927(9) 0.119(9) Uiso 1 d
C72 C 0.4715(11) 0.0076(7) 0.0911(7) 0.089(7) Uiso 1 d
P5 P 0.9086(2) -0.00954(12) 0.39381(11) 0.0443(9) Uani 1 d
C73 C 0.9628(6) 0.0156(4) 0.3816(4) 0.047(3) Uiso 1 d
C74 C 1.0096(8) -0.0003(6) 0.3608(6) 0.065(5) Uiso 1 d
C75 C 1.0482(10) 0.0228(7) 0.3509(7) 0.089(7) Uiso 1 d
C76 C 1.0407(10) 0.0599(7) 0.3629(7) 0.088(6) Uiso 1 d
C77 C 0.9959(8) 0.0776(6) 0.3836(6) 0.069(5) Uiso 1 d
C78 C 0.9552(8) 0.0541(5) 0.3932(6) 0.063(5) Uiso 1 d
C79 C 0.8975(6) -0.0119(4) 0.4464(5) 0.046(4) Uiso 1 d
C80 C 0.9430(8) -0.0243(5) 0.4736(5) 0.060(4) Uiso 1 d
C81 C 0.9354(8) -0.0274(6) 0.5141(6) 0.071(5) Uiso 1 d
C82 C 0.8804(8) -0.0159(6) 0.5271(6) 0.071(5) Uiso 1 d
C83 C 0.8359(8) -0.0041(6) 0.5000(6) 0.066(5) Uiso 1 d
C84 C 0.8456(8) -0.0017(5) 0.4593(5) 0.058(4) Uiso 1 d
C85 C 0.9385(6) -0.0672(4) 0.3969(4) 0.045(3) Uiso 1 d
C86 C 0.9902(7) -0.0926(5) 0.4131(5) 0.055(4) Uiso 1 d
C87 C 1.0082(8) -0.1375(5) 0.4174(5) 0.061(4) Uiso 1 d
C88 C 0.9753(8) -0.1564(6) 0.4045(6) 0.067(5) Uiso 1 d
C89 C 0.9215(8) -0.1308(6) 0.3882(6) 0.069(5) Uiso 1 d
C90 C 0.9055(7) -0.0866(5) 0.3842(5) 0.055(4) Uiso 1 d
P6 P 0.8509(2) -0.01785(12) 0.06303(11) 0.0429(9) Uani 1 d
C91 C 0.8827(6) 0.0252(4) 0.0424(4) 0.041(3) Uiso 1 d
C92 C 0.8634(6) 0.0618(4) 0.0572(5) 0.047(4) Uiso 1 d
C93 C 0.8863(7) 0.0963(5) 0.0428(5) 0.054(4) Uiso 1 d
C94 C 0.9268(8) 0.0956(5) 0.0136(6) 0.061(5) Uiso 1 d
C95 C 0.9441(8) 0.0593(5) -0.0008(5) 0.060(4) Uiso 1 d
C96 C 0.9225(7) 0.0240(5) 0.0147(5) 0.048(4) Uiso 1 d
C97 C 0.8060(7) -0.0118(5) 0.0224(5) 0.045(4) Uiso 1 d
C98 C 0.7539(7) -0.0180(5) 0.0319(5) 0.056(4) Uiso 1 d
C99 C 0.7152(8) -0.0125(6) 0.0013(6) 0.068(5) Uiso 1 d
C100 C 0.7292(9) -0.0005(6) -0.0384(6) 0.077(6) Uiso 1 d
C101 C 0.7822(9) 0.0052(6) -0.0490(7) 0.078(6) Uiso 1 d
C102 C 0.8188(8) -0.0004(5) -0.0173(6) 0.069(5) Uiso 1 d
C103 C 0.9065(6) -0.0666(4) 0.0649(5) 0.048(4) Uiso 1 d
C104 C 0.9141(7) -0.0896(5) 0.0369(5) 0.054(4) Uiso 1 d
C105 C 0.9602(8) -0.1275(6) 0.0414(6) 0.066(5) Uiso 1 d
C106 C 0.9939(9) -0.1426(6) 0.0744(6) 0.072(5) Uiso 1 d
C107 C 0.9879(10) -0.1201(7) 0.1026(7) 0.081(6) Uiso 1 d
C108 C 0.9438(8) -0.0828(6) 0.0990(6) 0.065(5) Uiso 1 d
P7 P 0.6989(2) 0.35952(11) 0.07964(11) 0.0404(9) Uani 1 d
C109 C 0.7299(6) 0.3658(4) 0.0306(4) 0.045(3) Uiso 1 d
C110 C 0.7513(7) 0.3294(5) 0.0170(5) 0.060(4) Uiso 1 d
C111 C 0.7741(9) 0.3329(6) -0.0201(6) 0.075(5) Uiso 1 d
C112 C 0.7785(9) 0.3729(7) -0.0435(7) 0.081(6) Uiso 1 d
C113 C 0.7565(9) 0.4109(7) -0.0301(7) 0.078(6) Uiso 1 d
C114 C 0.7321(8) 0.4071(5) 0.0064(5) 0.063(4) Uiso 1 d
C115 C 0.7420(6) 0.3752(4) 0.1079(4) 0.046(4) Uiso 1 d
C116 C 0.7202(8) 0.3950(5) 0.1376(5) 0.062(4) Uiso 1 d
C117 C 0.7578(10) 0.4043(6) 0.1620(7) 0.082(6) Uiso 1 d
C118 C 0.8125(10) 0.3898(7) 0.1568(7) 0.092(6) Uiso 1 d
C119 C 0.8361(10) 0.3683(7) 0.1292(7) 0.091(6) Uiso 1 d
C120 C 0.7992(8) 0.3623(5) 0.1035(5) 0.065(4) Uiso 1 d
C121 C 0.6347(6) 0.4023(4) 0.0690(4) 0.045(4) Uiso 1 d
C122 C 0.5882(7) 0.3913(5) 0.0662(5) 0.054(4) Uiso 1 d
C123 C 0.5343(9) 0.4241(7) 0.0554(7) 0.085(6) Uiso 1 d
C124 C 0.5326(9) 0.4674(7) 0.0498(7) 0.082(6) Uiso 1 d
C125 C 0.5776(8) 0.4801(6) 0.0540(6) 0.074(5) Uiso 1 d
C126 C 0.6314(7) 0.4468(5) 0.0637(5) 0.056(4) Uiso 1 d
P8 P 0.3610(2) 0.40010(13) 0.15827(14) 0.0540(11) Uani 1 d
C127 C 0.3748 0.4428 0.1174 0.049 Uiso 1 d
C128 C 0.3705 0.4399 0.0782 0.066 Uiso 1 d
C129 C 0.3755 0.4751 0.0445 0.068 Uiso 1 d
C130 C 0.3848 0.5089 0.0496 0.070 Uiso 1 d
C131 C 0.3913 0.5124 0.0894 0.070 Uiso 1 d
C132 C 0.3850 0.4792 0.1220 0.061 Uiso 1 d
C133 C 0.3708 0.4144 0.2022 0.064 Uiso 1 d
C134 C 0.4171 0.3918 0.2271 0.077 Uiso 1 d
C135 C 0.4278 0.4031 0.2613 0.094 Uiso 1 d
C136 C 0.3430 0.4593 0.2485 0.100 Uiso 1 d
C137 C 0.3875 0.4375 0.2689 0.090 Uiso 1 d
C138 C 0.3323 0.4491 0.2133 0.082 Uiso 1 d
C139 C 0.2868 0.4131 0.1523 0.080 Uiso 1 d
C140 C 0.2650 0.3833 0.1730 0.157 Uiso 1 d
C141 C 0.2001 0.3943 0.1641 0.245 Uiso 1 d
C142 C 0.1762 0.4326 0.1376 0.189 Uiso 1 d
C143 C 0.1956 0.4650 0.1202 0.151 Uiso 1 d
C144 C 0.2556 0.4535 0.1285 0.106 Uiso 1 d
P9 P 1.0083 0.0095 0.2093 0.043 Uani 1 d
C145 C 1.0405 -0.0081 0.1668 0.044 Uiso 1 d
C146 C 1.0086 0.0047 0.1314 0.053 Uiso 1 d
C147 C 1.0316 -0.0094 0.0982 0.070 Uiso 1 d
C148 C 1.0856 -0.0353 0.1003 0.078 Uiso 1 d
C149 C 1.1168 -0.0469 0.1351 0.075 Uiso 1 d
C150 C 1.0945 -0.0334 0.1686 0.070 Uiso 1 d
C151 C 1.0337 -0.0371 0.2528 0.052 Uiso 1 d
C152 C 0.9996 -0.0624 0.2699 0.051 Uiso 1 d
C153 C 1.0155 -0.0977 0.3035 0.066 Uiso 1 d
C154 C 1.0689 -0.1092 0.3207 0.068 Uiso 1 d
C155 C 1.1038 -0.0861 0.3047 0.072 Uiso 1 d
C156 C 1.0856 -0.0481 0.2710 0.061 Uiso 1 d
C157 C 1.0419 0.0480 0.2129 0.054 Uiso 1 d
C158 C 1.0411 0.0593 0.2482 0.063 Uiso 1 d
C159 C 1.0628 0.0911 0.2519 0.075 Uiso 1 d
C160 C 1.0801 0.1135 0.2209 0.126 Uiso 1 d
C161 C 1.0742 0.1100 0.1820 0.144 Uiso 1 d
C162 C 1.0621 0.0713 0.1789 0.126 Uiso 1 d
P10 P 0.9863 0.2700 0.3686 0.054 Uani 1 d
C163 C 1.0365 0.2995 0.3595 0.066 Uiso 1 d
C164 C 1.0768 0.2945 0.3875 0.075 Uiso 1 d
C165 C 1.1130 0.3209 0.3797 0.103 Uiso 1 d
C166 C 1.1068 0.3530 0.3429 0.117 Uiso 1 d
C167 C 1.0675 0.3572 0.3128 0.140 Uiso 1 d
C168 C 1.0302 0.3324 0.3234 0.099 Uiso 1 d
C169 C 0.9270 0.3044 0.3872 0.060 Uiso 1 d
C170 C 0.9209 0.3493 0.3810 0.113 Uiso 1 d
C171 C 0.8717 0.3738 0.3948 0.118 Uiso 1 d
C172 C 0.8338 0.3552 0.4120 0.112 Uiso 1 d
C173 C 0.8404 0.3119 0.4185 0.082 Uiso 1 d
C174 C 0.8870 0.2878 0.4045 0.070 Uiso 1 d
C175 C 1.0134 0.2249 0.4133 0.056 Uiso 1 d
C176 C 1.0109 0.2308 0.4519 0.068 Uiso 1 d
C177 C 1.0340 0.1945 0.4843 0.083 Uiso 1 d
C178 C 1.0572 0.1535 0.4801 0.076 Uiso 1 d
C179 C 1.0589 0.1474 0.4432 0.077 Uiso 1 d
C180 C 1.0375 0.1842 0.4093 0.065 Uiso 1 d
P11 P 0.7623 -0.2394 0.3861 0.055 Uani 1 d
C181 C 0.7015 -0.2431 0.4155 0.058 Uiso 1 d
C182 C 0.6516 -0.2145 0.3987 0.083 Uiso 1 d
C183 C 0.6029 -0.2128 0.4191 0.089 Uiso 1 d
C184 C 0.6081 -0.2470 0.4581 0.112 Uiso 1 d
C185 C 0.6558 -0.2720 0.4731 0.110 Uiso 1 d
C186 C 0.7071 -0.2738 0.4526 0.084 Uiso 1 d
C187 C 0.7870 -0.2893 0.3722 0.065 Uiso 1 d
C188 C 0.8265 -0.2908 0.3434 0.072 Uiso 1 d
C189 C 0.8519 -0.3276 0.3309 0.106 Uiso 1 d
C190 C 0.8323 -0.3638 0.3487 0.112 Uiso 1 d
C191 C 0.7951 -0.3646 0.3760 0.108 Uiso 1 d
C192 C 0.7726 -0.3259 0.3909 0.090 Uiso 1 d
C193 C 0.8121 -0.2462 0.4240 0.058 Uiso 1 d
C194 C 0.8492 -0.2864 0.4436 0.073 Uiso 1 d
C195 C 0.8872 -0.2918 0.4743 0.095 Uiso 1 d
C196 C 0.8870 -0.2551 0.4842 0.100 Uiso 1 d
C197 C 0.8526 -0.2140 0.4638 0.088 Uiso 1 d
C198 C 0.8140 -0.2105 0.4347 0.067 Uiso 1 d
P12 P 0.3581 0.3782 -0.0210 0.050 Uani 1 d
C199 C 0.4131 0.3960 -0.0485 0.051 Uiso 1 d
C200 C 0.4552 0.3980 -0.0263 0.062 Uiso 1 d
C201 C 0.4994 0.4101 -0.0452 0.077 Uiso 1 d
C202 C 0.5015 0.4198 -0.0868 0.083 Uiso 1 d
C203 C 0.4601 0.4184 -0.1083 0.077 Uiso 1 d
C204 C 0.4148 0.4058 -0.0890 0.063 Uiso 1 d
C205 C 0.3054 0.4284 -0.0210 0.056 Uiso 1 d
C206 C 0.2725 0.4274 0.0115 0.061 Uiso 1 d
C207 C 0.2307 0.4648 0.0141 0.084 Uiso 1 d
C208 C 0.2226 0.5028 -0.0186 0.076 Uiso 1 d
C209 C 0.2531 0.5054 -0.0504 0.078 Uiso 1 d
C210 C 0.2966 0.4670 -0.0526 0.061 Uiso 1 d
C211 C 0.3308 0.3574 -0.0547 0.058 Uiso 1 d
C212 C 0.3608 0.3173 -0.0589 0.071 Uiso 1 d
C213 C 0.3419 0.2982 -0.0839 0.086 Uiso 1 d
C214 C 0.2900 0.3189 -0.1024 0.104 Uiso 1 d
C215 C 0.2590 0.3595 -0.0995 0.095 Uiso 1 d
C216 C 0.2796 0.3797 -0.0753 0.080 Uiso 1 d
P13 P 0.6128 0.3482 0.2690 0.048 Uani 1 d
C217 C 0.6765 0.3520 0.2862 0.049 Uiso 1 d
C218 C 0.6890 0.3415 0.3267 0.095 Uiso 1 d
C219 C 0.7414 0.3395 0.3407 0.105 Uiso 1 d
C220 C 0.7805 0.3469 0.3139 0.079 Uiso 1 d
C221 C 0.7696 0.3560 0.2742 0.072 Uiso 1 d
C222 C 0.7184 0.3569 0.2598 0.061 Uiso 1 d
C223 C 0.5900 0.3945 0.2247 0.058 Uiso 1 d
C224 C 0.6043 0.4329 0.2176 0.071 Uiso 1 d
C225 C 0.5842 0.4678 0.1816 0.080 Uiso 1 d
C226 C 0.5495 0.4621 0.1553 0.083 Uiso 1 d
C227 C 0.5361 0.4243 0.1613 0.070 Uiso 1 d
C228 C 0.5553 0.3906 0.1958 0.051 Uiso 1 d
C229 C 0.5667 0.3619 0.3074 0.052 Uiso 1 d
C230 C 0.5457 0.3286 0.3345 0.070 Uiso 1 d
C231 C 0.5122 0.3369 0.3631 0.087 Uiso 1 d
C232 C 0.4949 0.3773 0.3669 0.107 Uiso 1 d
C233 C 0.5122 0.4127 0.3399 0.106 Uiso 1 d
C234 C 0.5477 0.4023 0.3123 0.077 Uiso 1 d
P14 P 0.9325 0.2144 0.0659 0.043 Uani 1 d
C235 C 0.8917 0.2132 0.0249 0.047 Uiso 1 d
C236 C 0.8390 0.2098 0.0331 0.062 Uiso 1 d
C237 C 0.8050 0.2128 0.0013 0.072 Uiso 1 d
C238 C 0.8219 0.2180 -0.0360 0.089 Uiso 1 d
C239 C 0.8740 0.2219 -0.0458 0.096 Uiso 1 d
C240 C 0.9105 0.2193 -0.0134 0.071 Uiso 1 d
C241 C 0.9367 0.2703 0.0505 0.042 Uiso 1 d
C242 C 0.9749 0.2790 0.0705 0.080 Uiso 1 d
C243 C 0.9768 0.3229 0.0629 0.086 Uiso 1 d
C244 C 0.9413 0.3555 0.0330 0.097 Uiso 1 d
C245 C 0.8981 0.3472 0.0181 0.115 Uiso 1 d
C246 C 0.9005 0.3031 0.0237 0.087 Uiso 1 d
C247 C 0.9998 0.1780 0.0599 0.048 Uiso 1 d
C248 C 1.0418 0.1943 0.0398 0.066 Uiso 1 d
C249 C 1.0918 0.1637 0.0368 0.080 Uiso 1 d
C250 C 1.1009 0.1203 0.0526 0.071 Uiso 1 d
C251 C 1.0609 0.1038 0.0719 0.068 Uiso 1 d
C252 C 1.0080 0.1342 0.0758 0.058 Uiso 1 d
P15 P 0.6442 -0.0439 0.4265 0.041 Uani 1 d
C253 C 0.5986 0.0056 0.4352 0.040 Uiso 1 d
C254 C 0.5912 0.0444 0.4050 0.050 Uiso 1 d
C255 C 0.5568 0.0836 0.4094 0.066 Uiso 1 d
C256 C 0.5285 0.0838 0.4445 0.069 Uiso 1 d
C257 C 0.5354 0.0445 0.4757 0.071 Uiso 1 d
C258 C 0.5696 0.0045 0.4702 0.052 Uiso 1 d
C259 C 0.7024 -0.0616 0.4607 0.047 Uiso 1 d
C260 C 0.7541 -0.0831 0.4500 0.055 Uiso 1 d
C261 C 0.8004 -0.0994 0.4758 0.072 Uiso 1 d
C262 C 0.7958 -0.0944 0.5125 0.071 Uiso 1 d
C263 C 0.7470 -0.0723 0.5259 0.070 Uiso 1 d
C264 C 0.6997 -0.0563 0.4988 0.065 Uiso 1 d
C265 C 0.6072 -0.0838 0.4482 0.047 Uiso 1 d
C266 C 0.5534 -0.0742 0.4370 0.073 Uiso 1 d
C267 C 0.5250 -0.1036 0.4518 0.079 Uiso 1 d
C268 C 0.5485 -0.1430 0.4791 0.076 Uiso 1 d
C269 C 0.6000 -0.1532 0.4912 0.094 Uiso 1 d
C270 C 0.6341 -0.1240 0.4757 0.078 Uiso 1 d
P16 P 1.0701 0.2833 0.2037 0.065 Uani 1 d
C271 C 1.1347 0.2804 0.2253 0.063 Uiso 1 d
C272 C 1.1827 0.2789 0.2022 0.080 Uiso 1 d
C273 C 1.2317 0.2772 0.2195 0.092 Uiso 1 d
C274 C 1.2317 0.2756 0.2587 0.114 Uiso 1 d
C275 C 1.1889 0.2732 0.2839 0.136 Uiso 1 d
C276 C 1.1365 0.2783 0.2650 0.113 Uiso 1 d
C277 C 1.0914 0.2591 0.1625 0.104 Uiso 1 d
C278 C 1.0920 0.2175 0.1626 0.148 Uiso 1 d
C279 C 1.1123 0.2016 0.1264 0.154 Uiso 1 d
C280 C 1.1182 0.2304 0.0974 0.159 Uiso 1 d
C281 C 1.1166 0.2716 0.0917 0.175 Uiso 1 d
C282 C 1.1021 0.2880 0.1223 0.160 Uiso 1 d
C283 C 1.0431 0.3395 0.1755 0.094 Uiso 1 d
C284 C 0.9905 0.3562 0.1590 0.083 Uiso 1 d
C285 C 0.9672 0.3997 0.1356 0.131 Uiso 1 d
C286 C 0.9916 0.4307 0.1506 0.163 Uiso 1 d
C287 C 1.0374 0.4175 0.1719 0.146 Uiso 1 d
C288 C 1.0630 0.3724 0.1874 0.135 Uiso 1 d
P17 P 0.9227 -0.1866 0.2486 0.056 Uani 1 d
C289 C 0.9280 -0.2214 0.2191 0.077 Uiso 1 d
C290 C 0.8976 -0.2509 0.2273 0.093 Uiso 1 d
C291 C 0.8974 -0.2779 0.2029 0.137 Uiso 1 d
C292 C 0.9317 -0.2774 0.1740 0.149 Uiso 1 d
C293 C 0.9556 -0.2459 0.1570 0.174 Uiso 1 d
C294 C 0.9562 -0.2174 0.1843 0.123 Uiso 1 d
C295 C 0.9386 -0.2245 0.2982 0.056 Uiso 1 d
C296 C 0.9723 -0.2679 0.3058 0.081 Uiso 1 d
C297 C 0.9835 -0.2953 0.3448 0.096 Uiso 1 d
C298 C 0.9620 -0.2796 0.3770 0.085 Uiso 1 d
C299 C 0.9300 -0.2376 0.3708 0.075 Uiso 1 d
C300 C 0.9177 -0.2091 0.3310 0.066 Uiso 1 d
C301 C 0.9829 -0.1683 0.2370 0.060 Uiso 1 d
C302 C 0.9785 -0.1282 0.2092 0.063 Uiso 1 d
C303 C 1.0219 -0.1129 0.1987 0.066 Uiso 1 d
C304 C 1.0740 -0.1379 0.2148 0.091 Uiso 1 d
C305 C 1.0344 -0.1921 0.2547 0.095 Uiso 1 d
C306 C 1.0790 -0.1760 0.2443 0.106 Uiso 1 d
P18 P 0.4348 0.0493 0.2753 0.066 Uani 1 d
C307 C 0.3723 0.0927 0.2581 0.068 Uiso 1 d
C308 C 0.3721 0.1307 0.2297 0.079 Uiso 1 d
C309 C 0.3208 0.1656 0.2157 0.108 Uiso 1 d
C310 C 0.2719 0.1624 0.2322 0.123 Uiso 1 d
C311 C 0.2709 0.1229 0.2606 0.117 Uiso 1 d
C312 C 0.3194 0.0899 0.2729 0.076 Uiso 1 d
C313 C 0.4315 0.0114 0.2508 0.075 Uiso 1 d
C314 C 0.4823 -0.0161 0.2421 0.092 Uiso 1 d
C315 C 0.4836 -0.0443 0.2200 0.136 Uiso 1 d
C316 C 0.4346 -0.0509 0.2107 0.137 Uiso 1 d
C317 C 0.3888 -0.0252 0.2165 0.131 Uiso 1 d
C318 C 0.3821 0.0048 0.2386 0.116 Uiso 1 d
C319 C 0.4224 0.0273 0.3286 0.078 Uiso 1 d
C320 C 0.4488 0.0391 0.3571 0.089 Uiso 1 d
C321 C 0.4400 0.0245 0.3971 0.091 Uiso 1 d
C322 C 0.4100 -0.0009 0.4088 0.086 Uiso 1 d
C323 C 0.3868 -0.0172 0.3841 0.109 Uiso 1 d
C324 C 0.3939 -0.0023 0.3417 0.103 Uiso 1 d
P19 P 0.6101 -0.1584 0.2731 0.070 Uani 1 d
C325 C 0.5825 -0.1592 0.2254 0.071 Uiso 1 d
C326 C 0.5592 -0.1891 0.2227 0.099 Uiso 1 d
C327 C 0.5314 -0.1845 0.1873 0.105 Uiso 1 d
C328 C 0.5301 -0.1500 0.1533 0.108 Uiso 1 d
C329 C 0.5545 -0.1182 0.1559 0.101 Uiso 1 d
C330 C 0.5806 -0.1240 0.1916 0.068 Uiso 1 d
C331 C 0.5546 -0.1407 0.3030 0.071 Uiso 1 d
C332 C 0.5573 -0.1124 0.3230 0.098 Uiso 1 d
C333 C 0.5145 -0.0945 0.3467 0.109 Uiso 1 d
C334 C 0.4696 -0.1103 0.3477 0.149 Uiso 1 d
C335 C 0.4580 -0.1306 0.3220 0.193 Uiso 1 d
C336 C 0.5084 -0.1557 0.3046 0.167 Uiso 1 d
C337 C 0.6372 -0.2199 0.2949 0.090 Uiso 1 d
C338 C 0.6760 -0.2420 0.2836 0.115 Uiso 1 d
C339 C 0.6970 -0.2895 0.2983 0.125 Uiso 1 d
C340 C 0.6697 -0.3103 0.3273 0.168 Uiso 1 d
C341 C 0.6318 -0.2900 0.3410 0.140 Uiso 1 d
C342 C 0.6072 -0.2423 0.3271 0.122 Uiso 1 d
P20 P 0.3388 0.2278 0.0628 0.070 Uani 1 d
C343 C 0.3535 0.2119 0.0174 0.055 Uiso 1 d
C344 C 0.3135 0.2074 -0.0058 0.070 Uiso 1 d
C345 C 0.3287 0.1922 -0.0393 0.079 Uiso 1 d
C346 C 0.3831 0.1796 -0.0491 0.068 Uiso 1 d
C347 C 0.4229 0.1850 -0.0266 0.067 Uiso 1 d
C348 C 0.4072 0.2004 0.0067 0.060 Uiso 1 d
C349 C 0.2766 0.2709 0.0531 0.084 Uiso 1 d
C350 C 0.2569 0.2967 0.0167 0.092 Uiso 1 d
C351 C 0.2105 0.3370 0.0090 0.128 Uiso 1 d
C352 C 0.1880 0.3522 0.0407 0.152 Uiso 1 d
C353 C 0.2054 0.3305 0.0757 0.143 Uiso 1 d
C354 C 0.2511 0.2840 0.0863 0.142 Uiso 1 d
C355 C 0.3284 0.1788 0.0997 0.114 Uiso 1 d
C356 C 0.2727 0.1811 0.1047 0.171 Uiso 1 d
C357 C 0.2597 0.1315 0.1320 0.173 Uiso 1 d
C358 C 0.3060 0.1085 0.1481 0.148 Uiso 1 d
C359 C 0.3696 0.1021 0.1452 0.160 Uiso 1 d
C360 C 0.3702 0.1455 0.1180 0.098 Uiso 1 d
C361 C 0.2579 0.2369 0.4598 0.129 Uiso 1 d
O1 O 0.2282 0.2377 0.4267 0.102 Uiso 1 d
C362 C 0.2164 0.1983 0.4309 0.083 Uiso 1 d
C363 C 0.2017 0.2008 0.3891 0.088 Uiso 1 d
O2 O 0.1905 0.1615 0.3924 0.097 Uiso 1 d
C364 C 0.1755 0.1608 0.3551 0.101 Uiso 1 d
C365 C 0.1700 0.1153 0.3597 0.117 Uiso 1 d
O3 O 0.2238 0.0849 0.3662 0.117 Uiso 1 d
C366 C 0.2235 0.0424 0.3768 0.147 Uiso 1 d
C367 C 0.6714 0.7649 0.1619 0.143 Uiso 1 d
O4 O 0.7206 0.7650 0.1466 0.148 Uiso 1 d
C368 C 0.7501 0.7909 0.1630 0.115 Uiso 1 d
C369 C 0.7888 0.7979 0.1385 0.141 Uiso 1 d
O5 O 0.7780 0.8225 0.1013 0.120 Uiso 1 d
C370 C 0.8171 0.8384 0.0791 0.132 Uiso 1 d
C371 C 0.7937 0.8701 0.0365 0.128 Uiso 1 d
O6 O 0.7879 0.8439 0.0145 0.118 Uiso 1 d
C372 C 0.7553 0.8756 -0.0190 0.149 Uiso 1 d

loop_
_atom_type_symbol
_atom_type_description
_atom_type_scat_dispersion_real
_atom_type_scat_dispersion_imag
_atom_type_scat_source
C C 0.0033 0.0016 'International Tables Vol C Tables 4.2.6.8 and 6.1.1.4'
H H 0.0000 0.0000 'International Tables Vol C Tables 4.2.6.8 and 6.1.1.4'
P P 0.1023 0.0942 'International Tables Vol C Tables 4.2.6.8 and 6.1.1.4'
Cu Cu 0.3201 1.2651 'International Tables Vol C Tables 4.2.6.8 and 6.1.1.4'
Se Se -0.0929 2.2259 'International Tables Vol C Tables 4.2.6.8 and 6.1.1.4'
O O 0.0106 0.0060 'International Tables Vol C Tables 4.2.6.8 and 6.1.1.4'

loop_
_geom_angle_atom_site_label_1
_geom_angle_atom_site_label_2
_geom_angle_atom_site_label_3
_geom_angle
Cu7 Se1 Cu17 96.88(8)
Cu7 Se1 Cu72 64.82(8)
Cu17 Se1 Cu72 64.35(8)
Cu7 Se1 Cu51 60.50(7)
Cu17 Se1 Cu51 127.03(10)
Cu72 Se1 Cu51 62.69(8)
Cu7 Se1 Cu6 127.18(9)
Cu17 Se1 Cu6 59.84(7)
Cu72 Se1 Cu6 62.36(7)
Cu51 Se1 Cu6 94.70(8)
Cu7 Se1 Cu28 122.64(8)
Cu17 Se1 Cu28 119.51(8)
Cu72 Se1 Cu28 91.40(8)
Cu51 Se1 Cu28 62.20(7)
Cu6 Se1 Cu28 59.82(6)
Cu7 Se1 Cu45 57.96(7)
Cu17 Se1 Cu45 58.48(6)
Cu72 Se1 Cu45 87.14(8)
Cu51 Se1 Cu45 118.26(8)
Cu6 Se1 Cu45 118.13(7)
Cu28 Se1 Cu45 177.92(7)
Cu24 Se2 Cu50 99.73(9)
Cu24 Se2 Cu2 64.34(8)
Cu50 Se2 Cu2 64.94(8)
Cu24 Se2 Cu33 126.70(9)
Cu50 Se2 Cu33 60.21(7)
Cu2 Se2 Cu33 62.47(8)
Cu24 Se2 Cu37 59.42(7)
Cu50 Se2 Cu37 127.25(9)
Cu2 Se2 Cu37 62.39(7)
Cu33 Se2 Cu37 92.47(8)
Cu24 Se2 Cu64 118.49(8)
Cu50 Se2 Cu64 121.11(8)
Cu2 Se2 Cu64 92.09(8)
Cu33 Se2 Cu64 61.09(7)
Cu37 Se2 Cu64 59.33(7)
Cu24 Se2 Cu10 59.78(7)
Cu50 Se2 Cu10 58.77(7)
Cu2 Se2 Cu10 85.93(8)
Cu33 Se2 Cu10 118.56(8)
Cu37 Se2 Cu10 118.79(8)
Cu64 Se2 Cu10 177.82(7)
Cu58 Se3 Cu36 127.04(10)
Cu58 Se3 Cu70 89.92(9)
Cu36 Se3 Cu70 63.32(7)
Cu58 Se3 Cu39 62.76(8)
Cu36 Se3 Cu39 92.33(9)
Cu70 Se3 Cu39 121.77(10)
Cu58 Se3 Cu14 64.28(8)
Cu36 Se3 Cu14 62.78(8)
Cu70 Se3 Cu14 60.97(9)
Cu39 Se3 Cu14 60.86(8)
Cu58 Se3 Cu53 122.48(9)
Cu36 Se3 Cu53 63.46(7)
Cu70 Se3 Cu53 126.78(8)
Cu39 Se3 Cu53 60.30(7)
Cu14 Se3 Cu53 94.06(8)
Cu52 Se4 Cu23 82.75(9)
Cu52 Se4 Cu15 71.99(8)
Cu23 Se4 Cu15 112.31(8)
Cu52 Se4 Cu3 73.07(8)
Cu23 Se4 Cu3 118.59(8)
Cu15 Se4 Cu3 112.06(9)
Cu52 Se4 Cu44 75.30(9)
Cu23 Se4 Cu44 62.26(7)
Cu15 Se4 Cu44 147.29(9)
Cu3 Se4 Cu44 57.30(7)
Cu16 Se5 Cu11 80.96(9)
Cu16 Se5 Cu22 72.04(8)
Cu11 Se5 Cu22 112.03(8)
Cu16 Se5 Cu9 74.09(8)
Cu11 Se5 Cu9 118.58(8)
Cu22 Se5 Cu9 111.81(8)
Cu16 Se5 Cu57 76.17(8)
Cu11 Se5 Cu57 62.57(7)
Cu22 Se5 Cu57 148.21(8)
Cu9 Se5 Cu57 57.34(7)
Cu51 Se6 Cu57 70.16(10)
Cu51 Se6 Cu28 66.30(8)
Cu57 Se6 Cu28 116.40(9)
Cu51 Se6 Cu42 61.78(7)
Cu57 Se6 Cu42 77.52(8)
Cu28 Se6 Cu42 116.14(8)
Cu51 Se6 Cu9 75.28(8)
Cu57 Se6 Cu9 62.54(7)
Cu28 Se6 Cu9 63.15(7)
Cu42 Se6 Cu9 129.13(8)
Cu51 Se6 Cu62 113.55(9)
Cu57 Se6 Cu62 66.01(8)
Cu28 Se6 Cu62 176.82(8)
Cu42 Se6 Cu62 61.84(7)
Cu9 Se6 Cu62 120.00(8)
Cu2 Se7 Cu72 122.03(9)
Cu2 Se7 Cu52 66.83(8)
Cu72 Se7 Cu52 64.95(8)
Cu2 Se7 Cu19 97.69(8)
Cu72 Se7 Cu19 93.56(8)
Cu52 Se7 Cu19 69.09(8)
Cu2 Se7 Cu16 64.11(8)
Cu72 Se7 Cu16 65.59(8)
Cu52 Se7 Cu16 61.30(7)
Cu19 Se7 Cu16 130.39(9)
Cu2 Se7 Cu21 91.43(8)
Cu72 Se7 Cu21 96.94(8)
Cu52 Se7 Cu21 131.21(9)
Cu19 Se7 Cu21 159.67(9)
Cu16 Se7 Cu21 69.94(7)
Cu2 Se7 Cu6 150.85(8)
Cu72 Se7 Cu6 58.77(7)
Cu52 Se7 Cu6 123.69(8)
Cu19 Se7 Cu6 111.46(8)
Cu16 Se7 Cu6 95.72(8)
Cu21 Se7 Cu6 60.79(6)
Cu2 Se7 Cu37 58.29(7)
Cu72 Se7 Cu37 152.74(8)
Cu52 Se7 Cu37 94.92(8)
Cu19 Se7 Cu37 60.89(6)
Cu16 Se7 Cu37 122.40(8)
Cu21 Se7 Cu37 110.30(7)
Cu6 Se7 Cu37 136.47(8)
Cu33 Se8 Cu64 65.58(8)
Cu33 Se8 Cu61 62.45(8)
Cu64 Se8 Cu61 114.62(8)
Cu33 Se8 Cu44 68.27(10)
Cu64 Se8 Cu44 115.47(9)
Cu61 Se8 Cu44 78.11(9)
Cu33 Se8 Cu3 73.43(8)
Cu64 Se8 Cu3 63.37(7)
Cu61 Se8 Cu3 128.90(8)
Cu44 Se8 Cu3 61.95(8)
Cu33 Se8 Cu60 112.48(10)
Cu64 Se8 Cu60 176.61(9)
Cu61 Se8 Cu60 62.12(7)
Cu44 Se8 Cu60 65.39(9)
Cu3 Se8 Cu60 119.15(9)
Cu50 Se9 Cu41 62.26(7)
Cu50 Se9 Cu27 70.65(8)
Cu41 Se9 Cu27 72.34(7)
Cu50 Se9 Cu22 77.84(8)
Cu41 Se9 Cu22 131.42(8)
Cu27 Se9 Cu22 68.91(7)
Cu50 Se9 Cu10 62.26(7)
Cu41 Se9 Cu10 114.46(8)
Cu27 Se9 Cu10 116.95(8)
Cu22 Se9 Cu10 62.37(7)
Cu50 Se9 Cu40 113.59(8)
Cu41 Se9 Cu40 59.59(7)
Cu27 Se9 Cu40 63.76(7)
Cu22 Se9 Cu40 122.16(8)
Cu10 Se9 Cu40 173.87(8)
Cu24 Se10 Cu21 74.92(8)
Cu24 Se10 Cu46 62.07(7)
Cu21 Se10 Cu46 74.33(8)
Cu24 Se10 Cu22 78.82(8)
Cu21 Se10 Cu22 64.34(7)
Cu46 Se10 Cu22 129.00(8)
Cu24 Se10 Cu10 63.09(7)
Cu21 Se10 Cu10 115.79(8)
Cu46 Se10 Cu10 118.08(8)
Cu22 Se10 Cu10 61.68(6)
Cu24 Se10 Cu26 115.32(8)
Cu21 Se10 Cu26 62.81(7)
Cu46 Se10 Cu26 60.85(7)
Cu22 Se10 Cu26 117.75(8)
Cu10 Se10 Cu26 178.29(8)
Cu17 Se11 Cu19 72.71(8)
Cu17 Se11 Cu63 61.99(7)
Cu19 Se11 Cu63 73.83(8)
Cu17 Se11 Cu15 76.74(8)
Cu19 Se11 Cu15 64.53(7)
Cu63 Se11 Cu15 128.16(8)
Cu17 Se11 Cu45 63.85(7)
Cu19 Se11 Cu45 116.30(8)
Cu63 Se11 Cu45 117.44(8)
Cu15 Se11 Cu45 61.92(7)
Cu17 Se11 Cu67 114.69(8)
Cu19 Se11 Cu67 62.39(7)
Cu63 Se11 Cu67 61.60(7)
Cu15 Se11 Cu67 117.52(8)
Cu45 Se11 Cu67 178.45(8)
Cu13 Se12 Cu39 65.37(8)
Cu13 Se12 Cu57 72.53(8)
Cu39 Se12 Cu57 71.58(9)
Cu13 Se12 Cu11 129.38(9)
Cu39 Se12 Cu11 71.49(8)
Cu57 Se12 Cu11 69.70(8)
Cu13 Se12 Cu53 113.16(8)
Cu39 Se12 Cu53 61.45(7)
Cu57 Se12 Cu53 121.18(8)
Cu11 Se12 Cu53 63.48(7)
Cu13 Se12 Cu62 56.23(7)
Cu39 Se12 Cu62 112.36(8)
Cu57 Se12 Cu62 61.38(7)
Cu11 Se12 Cu62 124.93(8)
Cu53 Se12 Cu62 168.85(7)
Cu6 Se13 Cu9 74.66(7)
Cu6 Se13 Cu21 68.89(8)
Cu9 Se13 Cu21 66.65(7)
Cu6 Se13 Cu20 61.29(7)
Cu9 Se13 Cu20 128.89(8)
Cu21 Se13 Cu20 73.97(8)
Cu6 Se13 Cu26 112.28(8)
Cu9 Se13 Cu26 121.69(8)
Cu21 Se13 Cu26 63.82(7)
Cu20 Se13 Cu26 61.01(7)
Cu6 Se13 Cu28 61.51(7)
Cu9 Se13 Cu28 62.30(7)
Cu21 Se13 Cu28 115.27(8)
Cu20 Se13 Cu28 111.38(8)
Cu26 Se13 Cu28 172.39(8)
Cu70 Se14 Cu65 66.01(8)
Cu70 Se14 Cu44 73.09(11)
Cu65 Se14 Cu44 72.91(9)
Cu70 Se14 Cu5 62.18(11)
Cu65 Se14 Cu5 115.95(11)
Cu44 Se14 Cu5 121.24(11)
Cu70 Se14 Cu23 69.33(8)
Cu65 Se14 Cu23 127.41(8)
Cu44 Se14 Cu23 68.68(8)
Cu5 Se14 Cu23 61.32(8)
Cu70 Se14 Cu60 115.38(9)
Cu65 Se14 Cu60 57.67(8)
Cu44 Se14 Cu60 62.73(8)
Cu5 Se14 Cu60 172.23(10)
Cu23 Se14 Cu60 125.61(9)
Cu37 Se15 Cu3 75.57(8)
Cu37 Se15 Cu55 61.57(7)
Cu3 Se15 Cu55 129.59(8)
Cu37 Se15 Cu19 69.05(8)
Cu3 Se15 Cu19 66.04(7)
Cu55 Se15 Cu19 74.39(8)
Cu37 Se15 Cu67 112.72(8)
Cu3 Se15 Cu67 119.90(8)
Cu55 Se15 Cu67 61.71(7)
Cu19 Se15 Cu67 63.49(7)
Cu37 Se15 Cu64 61.91(7)
Cu3 Se15 Cu64 62.69(7)
Cu55 Se15 Cu64 112.25(8)
Cu19 Se15 Cu64 115.07(8)
Cu67 Se15 Cu64 173.90(9)
Cu7 Se16 Cu54 62.59(7)
Cu7 Se16 Cu30 71.63(8)
Cu54 Se16 Cu30 71.07(7)
Cu7 Se16 Cu15 77.00(8)
Cu54 Se16 Cu15 129.65(8)
Cu30 Se16 Cu15 68.45(7)
Cu7 Se16 Cu45 63.09(8)
Cu54 Se16 Cu45 116.47(8)
Cu30 Se16 Cu45 118.17(8)
Cu15 Se16 Cu45 62.27(7)
Cu7 Se16 Cu66 114.00(8)
Cu54 Se16 Cu66 59.04(6)
Cu30 Se16 Cu66 62.87(7)
Cu15 Se16 Cu66 121.48(8)
Cu45 Se16 Cu66 175.22(8)
Cu36 Se17 Cu11 73.25(8)
Cu36 Se17 Cu59 62.85(7)
Cu11 Se17 Cu59 126.51(8)
Cu36 Se17 Cu27 66.42(8)
Cu11 Se17 Cu27 63.45(7)
Cu59 Se17 Cu27 71.68(7)
Cu36 Se17 Cu40 116.08(8)
Cu11 Se17 Cu40 117.11(8)
Cu59 Se17 Cu40 63.50(7)
Cu27 Se17 Cu40 65.84(7)
Cu36 Se17 Cu53 65.08(7)
Cu11 Se17 Cu53 64.46(7)
Cu59 Se17 Cu53 116.57(8)
Cu27 Se17 Cu53 116.00(8)
Cu40 Se17 Cu53 178.15(9)
Cu31 Se18 Cu43 118.22(8)
Cu31 Se18 Cu69 71.29(8)
Cu43 Se18 Cu69 61.91(7)
Cu31 Se18 Cu38 62.33(7)
Cu43 Se18 Cu38 63.45(7)
Cu69 Se18 Cu38 66.86(8)
Cu31 Se18 Cu48 115.52(9)
Cu43 Se18 Cu48 60.42(7)
Cu69 Se18 Cu48 115.84(8)
Cu38 Se18 Cu48 64.16(7)
Cu58 Se19 Cu66 117.86(9)
Cu58 Se19 Cu23 74.56(8)
Cu66 Se19 Cu23 118.87(9)
Cu58 Se19 Cu30 68.97(8)
Cu66 Se19 Cu30 67.21(7)
Cu23 Se19 Cu30 63.57(7)
Cu58 Se19 Cu5 69.76(10)
Cu66 Se19 Cu5 172.30(10)
Cu23 Se19 Cu5 60.66(8)
Cu30 Se19 Cu5 116.80(9)
Cu58 Se19 Cu47 63.68(7)
Cu66 Se19 Cu47 63.29(7)
Cu23 Se19 Cu47 128.44(8)
Cu30 Se19 Cu47 73.80(7)
Cu5 Se19 Cu47 123.61(10)
Cu14 Se20 Cu2 121.92(9)
Cu14 Se20 Cu71 122.33(9)
Cu2 Se20 Cu71 115.57(8)
Cu14 Se20 Cu27 95.12(9)
Cu2 Se20 Cu27 94.03(8)
Cu71 Se20 Cu27 76.28(7)
Cu14 Se20 Cu44 96.07(9)
Cu2 Se20 Cu44 96.88(9)
Cu71 Se20 Cu44 80.88(8)
Cu27 Se20 Cu44 157.12(9)
Cu14 Se20 Cu33 154.05(9)
Cu2 Se20 Cu33 59.23(7)
Cu71 Se20 Cu33 65.63(7)
Cu27 Se20 Cu33 110.81(8)
Cu44 Se20 Cu33 59.35(7)
Cu14 Se20 Cu52 67.90(9)
Cu2 Se20 Cu52 63.27(8)
Cu71 Se20 Cu52 152.04(8)
Cu27 Se20 Cu52 131.00(8)
Cu44 Se20 Cu52 71.84(8)
Cu33 Se20 Cu52 94.45(8)
Cu14 Se20 Cu16 66.82(8)
Cu2 Se20 Cu16 60.86(7)
Cu71 Se20 Cu16 150.32(8)
Cu27 Se20 Cu16 74.71(7)
Cu44 Se20 Cu16 128.12(9)
Cu33 Se20 Cu16 120.06(8)
Cu52 Se20 Cu16 56.29(6)
Cu14 Se20 Cu36 58.21(8)
Cu2 Se20 Cu36 151.13(8)
Cu71 Se20 Cu36 69.77(7)
Cu27 Se20 Cu36 58.62(6)
Cu44 Se20 Cu36 111.96(8)
Cu33 Se20 Cu36 135.35(8)
Cu52 Se20 Cu36 126.11(8)
Cu16 Se20 Cu36 99.76(8)
Cu14 Se20 Cu70 56.41(8)
Cu2 Se20 Cu70 155.02(9)
Cu71 Se20 Cu70 73.60(7)
Cu27 Se20 Cu70 110.91(8)
Cu44 Se20 Cu70 60.46(7)
Cu33 Se20 Cu70 110.39(8)
Cu52 Se20 Cu70 97.36(8)
Cu16 Se20 Cu70 123.17(8)
Cu36 Se20 Cu70 52.89(6)
Cu47 Se21 Cu43 102.39(8)
Cu47 Se21 Cu34 66.16(7)
Cu43 Se21 Cu34 70.74(7)
Cu47 Se21 Cu69 68.88(7)
Cu43 Se21 Cu69 60.43(7)
Cu34 Se21 Cu69 101.15(8)
Cu47 Se21 Cu13 129.91(8)
Cu43 Se21 Cu13 56.85(6)
Cu34 Se21 Cu13 63.94(7)
Cu69 Se21 Cu13 116.97(8)
Cu47 Se21 Cu58 60.77(7)
Cu43 Se21 Cu58 144.16(9)
Cu34 Se21 Cu58 73.45(7)
Cu69 Se21 Cu58 127.01(8)
Cu13 Se21 Cu58 107.56(7)
Cu47 Se21 Cu39 109.59(8)
Cu43 Se21 Cu39 111.40(8)
Cu34 Se21 Cu39 69.84(7)
Cu69 Se21 Cu39 170.08(9)
Cu13 Se21 Cu39 55.91(6)
Cu58 Se21 Cu39 55.59(6)
Cu59 Se22 Cu49 103.15(8)
Cu59 Se22 Cu71 67.09(7)
Cu49 Se22 Cu71 71.56(8)
Cu59 Se22 Cu65 135.21(10)
Cu49 Se22 Cu65 59.26(7)
Cu71 Se22 Cu65 68.21(8)
Cu59 Se22 Cu68 62.67(8)
Cu49 Se22 Cu68 60.15(7)
Cu71 Se22 Cu68 95.07(8)
Cu65 Se22 Cu68 119.37(8)
Cu59 Se22 Cu36 60.21(7)
Cu49 Se22 Cu36 146.82(10)
Cu71 Se22 Cu36 75.38(8)
Cu65 Se22 Cu36 110.37(9)
Cu68 Se22 Cu36 121.14(8)
Cu59 Se22 Cu70 113.77(9)
Cu49 Se22 Cu70 117.19(9)
Cu71 Se22 Cu70 78.37(9)
Cu65 Se22 Cu70 58.61(7)
Cu68 Se22 Cu70 173.43(10)
Cu36 Se22 Cu70 57.22(7)
Cu38 Se23 Cu42 99.62(8)
Cu38 Se23 Cu34 66.09(7)
Cu42 Se23 Cu34 66.01(7)
Cu38 Se23 Cu54 58.75(7)
Cu42 Se23 Cu54 132.36(8)
Cu34 Se23 Cu54 66.38(7)
Cu38 Se23 Cu7 112.90(8)
Cu42 Se23 Cu7 110.82(8)
Cu34 Se23 Cu7 74.22(7)
Cu54 Se23 Cu7 56.43(6)
Cu38 Se23 Cu51 134.53(9)
Cu42 Se23 Cu51 58.07(7)
Cu34 Se23 Cu51 68.54(8)
Cu54 Se23 Cu51 104.95(8)
Cu7 Se23 Cu51 55.49(6)
Cu38 Se23 Cu48 61.40(7)
Cu42 Se23 Cu48 60.32(6)
Cu34 Se23 Cu48 92.03(7)
Cu54 Se23 Cu48 120.10(8)
Cu7 Se23 Cu48 166.12(9)
Cu51 Se23 Cu48 118.12(8)
Cu32 Se24 Cu49 118.44(9)
Cu32 Se24 Cu25 64.20(8)
Cu49 Se24 Cu25 65.26(7)
Cu32 Se24 Cu56 119.50(10)
Cu49 Se24 Cu56 61.15(7)
Cu25 Se24 Cu56 63.87(8)
Cu32 Se24 Cu68 66.12(8)
Cu49 Se24 Cu68 61.15(7)
Cu25 Se24 Cu68 63.30(8)
Cu56 Se24 Cu68 113.04(9)
Cu42 Se25 Cu43 79.68(7)
Cu42 Se25 Cu13 66.84(7)
Cu43 Se25 Cu13 60.57(7)
Cu42 Se25 Cu62 64.59(7)
Cu43 Se25 Cu62 119.84(8)
Cu13 Se25 Cu62 61.33(7)
Cu42 Se25 Cu48 63.24(7)
Cu43 Se25 Cu48 59.76(7)
Cu13 Se25 Cu48 106.01(8)
Cu62 Se25 Cu48 126.66(9)
Cu59 Se26 Cu41 67.49(7)
Cu59 Se26 Cu32 117.85(9)
Cu41 Se26 Cu32 114.17(9)
Cu59 Se26 Cu25 76.53(7)
Cu41 Se26 Cu25 58.75(7)
Cu32 Se26 Cu25 60.03(7)
Cu59 Se26 Cu40 64.17(7)
Cu41 Se26 Cu40 61.56(7)
Cu32 Se26 Cu40 174.74(9)
Cu25 Se26 Cu40 117.15(8)
Cu59 Se26 Cu68 59.64(7)
Cu41 Se26 Cu68 102.99(8)
Cu32 Se26 Cu68 60.01(7)
Cu25 Se26 Cu68 57.68(7)
Cu40 Se26 Cu68 123.02(7)
Cu14 Se27 Cu72 120.02(9)
Cu14 Se27 Cu34 120.80(9)
Cu72 Se27 Cu34 119.13(8)
Cu14 Se27 Cu30 93.89(9)
Cu72 Se27 Cu30 94.95(8)
Cu34 Se27 Cu30 78.67(7)
Cu14 Se27 Cu39 59.09(8)
Cu72 Se27 Cu39 153.66(8)
Cu34 Se27 Cu39 69.43(7)
Cu30 Se27 Cu39 111.37(8)
Cu14 Se27 Cu57 97.63(9)
Cu72 Se27 Cu57 94.82(8)
Cu34 Se27 Cu57 79.92(7)
Cu30 Se27 Cu57 158.58(8)
Cu39 Se27 Cu57 60.88(6)
Cu14 Se27 Cu51 155.76(9)
Cu72 Se27 Cu51 59.28(7)
Cu34 Se27 Cu51 66.73(7)
Cu30 Se27 Cu51 110.35(8)
Cu39 Se27 Cu51 109.74(7)
Cu57 Se27 Cu51 59.60(7)
Cu14 Se27 Cu16 66.77(8)
Cu72 Se27 Cu16 62.35(8)
Cu34 Se27 Cu16 151.55(8)
Cu30 Se27 Cu16 129.61(8)
Cu39 Se27 Cu16 97.92(8)
Cu57 Se27 Cu16 71.74(7)
Cu51 Se27 Cu16 95.98(8)
Cu14 Se27 Cu52 65.93(8)
Cu72 Se27 Cu52 59.88(7)
Cu34 Se27 Cu52 152.94(7)
Cu30 Se27 Cu52 74.61(7)
Cu39 Se27 Cu52 124.89(8)
Cu57 Se27 Cu52 126.65(7)
Cu51 Se27 Cu52 119.16(8)
Cu16 Se27 Cu52 55.00(6)
Cu4 Se28 Cu20 67.07(7)
Cu4 Se28 Cu63 66.78(7)
Cu20 Se28 Cu63 132.33(8)
Cu4 Se28 Cu17 95.37(8)
Cu20 Se28 Cu17 114.33(8)
Cu63 Se28 Cu17 59.55(7)
Cu4 Se28 Cu6 91.91(8)
Cu20 Se28 Cu6 59.17(6)
Cu63 Se28 Cu6 111.41(8)
Cu17 Se28 Cu6 58.95(7)
Cu4 Se28 Cu12 65.98(7)
Cu20 Se28 Cu12 110.48(7)
Cu63 Se28 Cu12 59.08(6)
Cu17 Se28 Cu12 118.30(8)
Cu6 Se28 Cu12 157.77(8)
Cu4 Se28 Cu8 66.55(7)
Cu20 Se28 Cu8 57.67(6)
Cu63 Se28 Cu8 111.95(8)
Cu17 Se28 Cu8 161.76(8)
Cu6 Se28 Cu8 116.77(7)
Cu12 Se28 Cu8 57.95(6)
Cu8 Se29 Cu1 66.22(8)
Cu8 Se29 Cu46 100.83(8)
Cu1 Se29 Cu46 64.59(8)
Cu8 Se29 Cu20 64.85(7)
Cu1 Se29 Cu20 100.69(8)
Cu46 Se29 Cu20 68.35(7)
Cu8 Se29 Cu26 125.20(8)
Cu1 Se29 Cu26 125.88(9)
Cu46 Se29 Cu26 61.31(7)
Cu20 Se29 Cu26 60.40(7)
Cu1 Se30 Cu29 71.39(8)
Cu1 Se30 Cu35 100.52(9)
Cu29 Se30 Cu35 65.35(8)
Cu1 Se30 Cu18 67.03(9)
Cu29 Se30 Cu18 102.33(9)
Cu35 Se30 Cu18 62.12(8)
Cu25 Se31 Cu61 99.70(9)
Cu25 Se31 Cu71 68.46(8)
Cu61 Se31 Cu71 65.69(7)
Cu25 Se31 Cu50 111.82(9)
Cu61 Se31 Cu50 109.39(8)
Cu71 Se31 Cu50 70.23(8)
Cu25 Se31 Cu41 57.72(7)
Cu61 Se31 Cu41 130.24(8)
Cu71 Se31 Cu41 64.74(7)
Cu50 Se31 Cu41 56.30(7)
Cu25 Se31 Cu33 134.59(9)
Cu61 Se31 Cu33 57.29(7)
Cu71 Se31 Cu33 66.35(8)
Cu50 Se31 Cu33 55.52(7)
Cu41 Se31 Cu33 104.95(8)
Cu25 Se31 Cu56 61.19(8)
Cu61 Se31 Cu56 59.51(7)
Cu71 Se31 Cu56 92.70(8)
Cu50 Se31 Cu56 162.81(9)
Cu41 Se31 Cu56 118.90(8)
Cu33 Se31 Cu56 116.59(8)
Cu8 Se32 Cu12 70.05(8)
Cu8 Se32 Cu18 67.05(8)
Cu12 Se32 Cu18 102.05(9)
Cu8 Se32 Cu35 100.86(9)
Cu12 Se32 Cu35 66.07(8)
Cu18 Se32 Cu35 62.62(8)
Cu4 Se33 Cu55 66.98(7)
Cu4 Se33 Cu24 95.53(9)
Cu55 Se33 Cu24 114.49(8)
Cu4 Se33 Cu46 66.39(7)
Cu55 Se33 Cu46 131.92(8)
Cu24 Se33 Cu46 59.86(7)
Cu4 Se33 Cu37 91.32(8)
Cu55 Se33 Cu37 59.18(7)
Cu24 Se33 Cu37 58.82(7)
Cu46 Se33 Cu37 111.02(8)
Cu4 Se33 Cu29 66.79(7)
Cu55 Se33 Cu29 58.40(7)
Cu24 Se33 Cu29 162.26(9)
Cu46 Se33 Cu29 111.14(8)
Cu37 Se33 Cu29 117.54(7)
Cu4 Se33 Cu1 66.48(7)
Cu55 Se33 Cu1 111.73(8)
Cu24 Se33 Cu1 117.05(8)
Cu46 Se33 Cu1 57.68(7)
Cu37 Se33 Cu1 157.45(8)
Cu29 Se33 Cu1 58.67(6)
Cu47 Se34 Cu54 67.26(7)
Cu47 Se34 Cu31 113.21(9)
Cu54 Se34 Cu31 114.90(8)
Cu47 Se34 Cu38 70.62(7)
Cu54 Se34 Cu38 59.72(7)
Cu31 Se34 Cu38 60.53(7)
Cu47 Se34 Cu66 65.01(7)
Cu54 Se34 Cu66 62.57(7)
Cu31 Se34 Cu66 177.21(8)
Cu38 Se34 Cu66 116.68(7)
Cu61 Se35 Cu49 79.11(8)
Cu61 Se35 Cu65 67.40(8)
Cu49 Se35 Cu65 60.76(7)
Cu61 Se35 Cu60 64.26(7)
Cu49 Se35 Cu60 119.19(9)
Cu65 Se35 Cu60 60.90(9)
Cu61 Se35 Cu56 62.46(7)
Cu49 Se35 Cu56 60.35(7)
Cu65 Se35 Cu56 106.82(8)
Cu60 Se35 Cu56 125.44(9)
Cu29 Se36 Cu63 102.05(8)
Cu29 Se36 Cu55 65.30(7)
Cu63 Se36 Cu55 68.62(7)
Cu29 Se36 Cu12 66.05(8)
Cu63 Se36 Cu12 65.36(7)
Cu55 Se36 Cu12 100.66(8)
Cu29 Se36 Cu67 124.67(8)
Cu63 Se36 Cu67 60.58(7)
Cu55 Se36 Cu67 59.43(7)
Cu12 Se36 Cu67 125.93(8)
Se30 Cu1 Se29 147.11(11)
Se30 Cu1 Cu46 154.18(11)
Se29 Cu1 Cu46 58.06(7)
Se30 Cu1 Cu8 108.95(9)
Se29 Cu1 Cu8 56.67(7)
Cu46 Cu1 Cu8 91.08(8)
Se30 Cu1 Cu18 59.35(8)
Se29 Cu1 Cu18 89.61(9)
Cu46 Cu1 Cu18 146.32(10)
Cu8 Cu1 Cu18 60.44(8)
Se30 Cu1 Cu29 54.66(7)
Se29 Cu1 Cu29 142.65(9)
Cu46 Cu1 Cu29 110.79(9)
Cu8 Cu1 Cu29 90.72(8)
Cu18 Cu1 Cu29 88.69(9)
Se30 Cu1 Se33 100.81(9)
Se29 Cu1 Se33 112.00(9)
Cu46 Cu1 Se33 55.29(6)
Cu8 Cu1 Se33 112.51(9)
Cu18 Cu1 Se33 149.10(9)
Cu29 Cu1 Se33 60.65(7)
Se30 Cu1 Cu4 115.67(9)
Se29 Cu1 Cu4 85.68(8)
Cu46 Cu1 Cu4 58.53(7)
Cu8 Cu1 Cu4 63.25(7)
Cu18 Cu1 Cu4 114.64(9)
Cu29 Cu1 Cu4 61.50(7)
Se33 Cu1 Cu4 49.27(6)
Se7 Cu2 Se20 116.18(9)
Se7 Cu2 Se2 123.73(10)
Se20 Cu2 Se2 119.33(9)
Se7 Cu2 Cu33 145.55(11)
Se20 Cu2 Cu33 66.36(8)
Se2 Cu2 Cu33 59.60(8)
Se7 Cu2 Cu37 69.21(8)
Se20 Cu2 Cu37 144.83(11)
Se2 Cu2 Cu37 60.67(7)
Cu33 Cu2 Cu37 89.91(9)
Se7 Cu2 Cu24 74.84(8)
Se20 Cu2 Cu24 156.88(11)
Se2 Cu2 Cu24 57.55(7)
Cu33 Cu2 Cu24 117.06(10)
Cu37 Cu2 Cu24 56.87(7)
Se7 Cu2 Cu50 157.19(11)
Se20 Cu2 Cu50 71.41(8)
Se2 Cu2 Cu50 57.50(7)
Cu33 Cu2 Cu50 57.01(8)
Cu37 Cu2 Cu50 118.11(10)
Cu24 Cu2 Cu50 91.09(9)
Se7 Cu2 Cu16 60.98(8)
Se20 Cu2 Cu16 66.20(8)
Se2 Cu2 Cu16 155.71(10)
Cu33 Cu2 Cu16 132.52(11)
Cu37 Cu2 Cu16 130.19(10)
Cu24 Cu2 Cu16 107.26(10)
Cu50 Cu2 Cu16 108.19(10)
Se7 Cu2 Cu52 58.75(7)
Se20 Cu2 Cu52 64.18(8)
Se2 Cu2 Cu52 146.30(10)
Cu33 Cu2 Cu52 98.97(10)
Cu37 Cu2 Cu52 96.59(9)
Cu24 Cu2 Cu52 132.92(10)
Cu50 Cu2 Cu52 135.32(11)
Cu16 Cu2 Cu52 57.96(7)
Se7 Cu2 Cu22 90.98(8)
Se20 Cu2 Cu22 91.38(8)
Se2 Cu2 Cu22 96.16(8)
Cu33 Cu2 Cu22 123.44(9)
Cu37 Cu2 Cu22 123.75(9)
Cu24 Cu2 Cu22 67.35(7)
Cu50 Cu2 Cu22 66.79(7)
Cu16 Cu2 Cu22 59.57(7)
Cu52 Cu2 Cu22 117.53(9)
Se4 Cu3 Se15 118.92(9)
Se4 Cu3 Se8 119.35(9)
Se15 Cu3 Se8 108.01(8)
Se4 Cu3 Cu44 71.09(8)
Se15 Cu3 Cu44 166.38(10)
Se8 Cu3 Cu44 58.43(7)
Se4 Cu3 Cu64 176.04(10)
Se15 Cu3 Cu64 61.69(7)
Se8 Cu3 Cu64 57.55(7)
Cu44 Cu3 Cu64 107.65(9)
Se4 Cu3 Cu19 74.96(7)
Se15 Cu3 Cu19 57.84(7)
Se8 Cu3 Cu19 164.85(9)
Cu44 Cu3 Cu19 135.78(10)
Cu64 Cu3 Cu19 107.90(9)
Se4 Cu3 Cu52 52.40(6)
Se15 Cu3 Cu52 119.85(9)
Se8 Cu3 Cu52 128.00(10)
Cu44 Cu3 Cu52 73.29(9)
Cu64 Cu3 Cu52 131.17(9)
Cu19 Cu3 Cu52 63.65(8)
Se4 Cu3 Cu33 124.58(9)
Se15 Cu3 Cu33 114.76(8)
Se8 Cu3 Cu33 50.52(6)
Cu44 Cu3 Cu33 58.90(8)
Cu64 Cu3 Cu33 56.06(7)
Cu19 Cu3 Cu33 127.32(9)
Cu52 Cu3 Cu33 89.58(8)
Se4 Cu3 Cu37 129.24(9)
Se15 Cu3 Cu37 51.40(6)
Se8 Cu3 Cu37 109.44(8)
Cu44 Cu3 Cu37 131.07(10)
Cu64 Cu3 Cu37 54.49(7)
Cu19 Cu3 Cu37 58.42(7)
Cu52 Cu3 Cu37 87.24(8)
Cu33 Cu3 Cu37 77.00(7)
Se28 Cu4 Se33 176.17(11)
Se28 Cu4 Cu46 120.19(9)
Se33 Cu4 Cu46 59.41(7)
Se28 Cu4 Cu63 59.39(7)
Se33 Cu4 Cu63 120.05(9)
Cu46 Cu4 Cu63 167.41(10)
Se28 Cu4 Cu55 120.44(8)
Se33 Cu4 Cu55 59.01(7)
Cu46 Cu4 Cu55 117.36(9)
Cu63 Cu4 Cu55 61.08(7)
Se28 Cu4 Cu20 58.92(7)
Se33 Cu4 Cu20 120.68(8)
Cu46 Cu4 Cu20 61.31(7)
Cu63 Cu4 Cu20 117.21(8)
Cu55 Cu4 Cu20 167.75(10)
Se28 Cu4 Cu12 64.05(7)
Se33 Cu4 Cu12 119.17(9)
Cu46 Cu4 Cu12 135.59(9)
Cu63 Cu4 Cu12 56.73(7)
Cu55 Cu4 Cu12 85.39(8)
Cu20 Cu4 Cu12 103.86(8)
Se28 Cu4 Cu1 118.99(9)
Se33 Cu4 Cu1 64.25(7)
Cu46 Cu4 Cu1 55.46(7)
Cu63 Cu4 Cu1 136.88(9)
Cu55 Cu4 Cu1 104.94(8)
Cu20 Cu4 Cu1 84.42(8)
Cu12 Cu4 Cu1 82.96(8)
Se28 Cu4 Cu29 119.15(9)
Se33 Cu4 Cu29 64.04(7)
Cu46 Cu4 Cu29 104.70(8)
Cu63 Cu4 Cu29 84.83(7)
Cu55 Cu4 Cu29 55.78(7)
Cu20 Cu4 Cu29 136.26(9)
Cu12 Cu4 Cu29 55.13(7)
Cu1 Cu4 Cu29 57.40(7)
Se28 Cu4 Cu8 64.70(7)
Se33 Cu4 Cu8 118.54(9)
Cu46 Cu4 Cu8 83.80(8)
Cu63 Cu4 Cu8 105.78(8)
Cu55 Cu4 Cu8 136.68(9)
Cu20 Cu4 Cu8 55.34(7)
Cu12 Cu4 Cu8 57.00(7)
Cu1 Cu4 Cu8 54.30(7)
Cu29 Cu4 Cu8 83.33(8)
P18 Cu5 Se14 106.94(12)
P18 Cu5 Cu70 127.21(13)
Se14 Cu5 Cu70 56.87(8)
P18 Cu5 Se19 114.63(12)
Se14 Cu5 Se19 111.31(12)
Cu70 Cu5 Se19 118.00(13)
P18 Cu5 Cu23 154.1(2)
Se14 Cu5 Cu23 59.51(8)
Cu70 Cu5 Cu23 66.60(10)
Se19 Cu5 Cu23 59.22(8)
P18 Cu5 Cu58 132.10(12)
Se14 Cu5 Cu58 120.87(12)
Cu70 Cu5 Cu58 81.30(11)
Se19 Cu5 Cu58 51.73(7)
Cu23 Cu5 Cu58 66.63(9)
Se13 Cu6 Cu20 61.02(7)
Se13 Cu6 Cu17 175.65(10)
Cu20 Cu6 Cu17 114.64(9)
Se13 Cu6 Se1 125.15(9)
Cu20 Cu6 Se1 147.37(10)
Cu17 Cu6 Se1 58.46(6)
Se13 Cu6 Se28 116.32(9)
Cu20 Cu6 Se28 58.74(7)
Cu17 Cu6 Se28 59.72(7)
Se1 Cu6 Se28 97.23(8)
Se13 Cu6 Cu28 63.64(7)
Cu20 Cu6 Cu28 112.85(9)
Cu17 Cu6 Cu28 119.83(9)
Se1 Cu6 Cu28 61.53(7)
Se28 Cu6 Cu28 126.53(10)
Se13 Cu6 Cu72 121.49(10)
Cu20 Cu6 Cu72 152.17(10)
Cu17 Cu6 Cu72 62.08(8)
Se1 Cu6 Cu72 57.56(7)
Se28 Cu6 Cu72 121.14(9)
Cu28 Cu6 Cu72 89.64(8)
Se13 Cu6 Cu21 56.73(6)
Cu20 Cu6 Cu21 69.02(7)
Cu17 Cu6 Cu21 122.37(10)
Se1 Cu6 Cu21 143.30(10)
Se28 Cu6 Cu21 114.61(9)
Cu28 Cu6 Cu21 107.66(9)
Cu72 Cu6 Cu21 89.19(9)
Se13 Cu6 Se7 111.80(8)
Cu20 Cu6 Se7 99.52(8)
Cu17 Cu6 Se7 67.93(7)
Se1 Cu6 Se7 105.35(8)
Se28 Cu6 Se7 96.56(8)
Cu28 Cu6 Se7 135.00(9)
Cu72 Cu6 Se7 52.86(6)
Cu21 Cu6 Se7 55.39(6)
Se13 Cu6 Cu9 53.41(6)
Cu20 Cu6 Cu9 109.76(8)
Cu17 Cu6 Cu9 130.32(9)
Se1 Cu6 Cu9 93.68(7)
Se28 Cu6 Cu9 168.46(8)
Cu28 Cu6 Cu9 56.49(7)
Cu72 Cu6 Cu9 68.27(8)
Cu21 Cu6 Cu9 56.52(7)
Se7 Cu6 Cu9 84.10(7)
Se16 Cu7 Se1 129.54(10)
Se16 Cu7 Cu54 59.63(7)
Se1 Cu7 Cu54 154.23(12)
Se16 Cu7 Cu51 166.51(13)
Se1 Cu7 Cu51 61.35(7)
Cu54 Cu7 Cu51 114.74(10)
Se16 Cu7 Cu45 61.21(7)
Se1 Cu7 Cu45 68.47(8)
Cu54 Cu7 Cu45 112.41(9)
Cu51 Cu7 Cu45 129.57(10)
Se16 Cu7 Cu72 115.67(10)
Se1 Cu7 Cu72 58.51(7)
Cu54 Cu7 Cu72 144.86(11)
Cu51 Cu7 Cu72 60.83(8)
Cu45 Cu7 Cu72 89.43(9)
Se16 Cu7 Se23 117.46(9)
Se1 Cu7 Se23 99.33(9)
Cu54 Cu7 Se23 60.52(7)
Cu51 Cu7 Se23 62.74(8)
Cu45 Cu7 Se23 133.68(11)
Cu72 Cu7 Se23 123.15(9)
Se16 Cu7 Cu30 55.79(7)
Se1 Cu7 Cu30 141.58(10)
Cu54 Cu7 Cu30 64.14(7)
Cu51 Cu7 Cu30 110.87(11)
Cu45 Cu7 Cu30 104.81(9)
Cu72 Cu7 Cu30 84.32(9)
Se23 Cu7 Cu30 109.92(9)
Se16 Cu7 Cu15 53.14(6)
Se1 Cu7 Cu15 94.51(8)
Cu54 Cu7 Cu15 106.77(8)
Cu51 Cu7 Cu15 123.50(10)
Cu45 Cu7 Cu15 54.39(7)
Cu72 Cu7 Cu15 63.06(7)
Se23 Cu7 Cu15 165.99(9)
Cu30 Cu7 Cu15 56.68(7)
Se32 Cu8 Se29 147.21(10)
Se32 Cu8 Cu20 153.87(10)
Se29 Cu8 Cu20 58.47(7)
Se32 Cu8 Cu1 108.17(9)
Se29 Cu8 Cu1 57.11(7)
Cu20 Cu8 Cu1 91.39(8)
Se32 Cu8 Cu18 58.58(7)
Se29 Cu8 Cu18 90.21(9)
Cu20 Cu8 Cu18 147.30(9)
Cu1 Cu8 Cu18 60.99(8)
Se32 Cu8 Cu12 55.35(7)
Se29 Cu8 Cu12 141.51(10)
Cu20 Cu8 Cu12 109.36(9)
Cu1 Cu8 Cu12 89.52(9)
Cu18 Cu8 Cu12 88.90(9)
Se32 Cu8 Se28 101.12(8)
Se29 Cu8 Se28 111.48(9)
Cu20 Cu8 Se28 54.57(6)
Cu1 Cu8 Se28 111.19(9)
Cu18 Cu8 Se28 148.47(10)
Cu12 Cu8 Se28 59.80(6)
Se32 Cu8 Cu4 115.07(9)
Se29 Cu8 Cu4 85.43(8)
Cu20 Cu8 Cu4 58.54(7)
Cu1 Cu8 Cu4 62.45(7)
Cu18 Cu8 Cu4 114.42(9)
Cu12 Cu8 Cu4 60.30(7)
Se28 Cu8 Cu4 48.75(6)
Se5 Cu9 Se13 117.91(8)
Se5 Cu9 Se6 119.11(9)
Se13 Cu9 Se6 108.55(8)
Se5 Cu9 Cu57 71.44(8)
Se13 Cu9 Cu57 165.72(10)
Se6 Cu9 Cu57 57.46(7)
Se5 Cu9 Cu28 175.62(10)
Se13 Cu9 Cu28 62.26(7)
Se6 Cu9 Cu28 57.78(6)
Cu57 Cu9 Cu28 107.54(9)
Se5 Cu9 Cu21 75.01(7)
Se13 Cu9 Cu21 57.05(6)
Se6 Cu9 Cu21 164.77(9)
Cu57 Cu9 Cu21 137.16(9)
Cu28 Cu9 Cu21 107.77(9)
Se5 Cu9 Cu16 51.89(6)
Se13 Cu9 Cu16 120.43(9)
Se6 Cu9 Cu16 127.59(9)
Cu57 Cu9 Cu16 73.72(8)
Cu28 Cu9 Cu16 132.23(9)
Cu21 Cu9 Cu16 64.73(7)
Se5 Cu9 Cu6 129.09(9)
Se13 Cu9 Cu6 51.93(6)
Se6 Cu9 Cu6 109.97(8)
Cu57 Cu9 Cu6 132.14(9)
Cu28 Cu9 Cu6 54.84(7)
Cu21 Cu9 Cu6 58.28(7)
Cu16 Cu9 Cu6 88.07(8)
Se5 Cu9 Cu51 125.13(9)
Se13 Cu9 Cu51 115.57(9)
Se6 Cu9 Cu51 49.69(6)
Cu57 Cu9 Cu51 59.04(8)
Cu28 Cu9 Cu51 55.97(7)
Cu21 Cu9 Cu51 128.70(9)
Cu16 Cu9 Cu51 90.63(8)
Cu6 Cu9 Cu51 77.82(7)
P7 Cu10 Se9 115.66(10)
P7 Cu10 Cu50 129.57(10)
Se9 Cu10 Cu50 56.48(7)
P7 Cu10 Se10 103.42(10)
Se9 Cu10 Se10 106.37(8)
Cu50 Cu10 Se10 126.96(9)
P7 Cu10 Cu24 116.03(10)
Se9 Cu10 Cu24 127.82(9)
Cu50 Cu10 Cu24 94.36(9)
Se10 Cu10 Cu24 54.43(6)
P7 Cu10 Cu22 151.08(10)
Se9 Cu10 Cu22 58.23(6)
Cu50 Cu10 Cu22 73.38(8)
Se10 Cu10 Cu22 57.85(6)
Cu24 Cu10 Cu22 73.07(8)
P7 Cu10 Se2 109.08(10)
Se9 Cu10 Se2 112.24(8)
Cu50 Cu10 Se2 55.90(7)
Se10 Cu10 Se2 109.55(8)
Cu24 Cu10 Se2 55.23(6)
Cu22 Cu10 Se2 98.56(7)
Se5 Cu11 Se12 110.42(8)
Se5 Cu11 Se17 123.17(8)
Se12 Cu11 Se17 109.96(8)
Se5 Cu11 Cu27 78.46(8)
Se12 Cu11 Cu27 169.06(10)
Se17 Cu11 Cu27 59.13(7)
Se5 Cu11 Cu53 171.41(10)
Se12 Cu11 Cu53 61.79(7)
Se17 Cu11 Cu53 59.92(7)
Cu27 Cu11 Cu53 108.88(9)
Se5 Cu11 Cu57 68.05(7)
Se12 Cu11 Cu57 54.32(7)
Se17 Cu11 Cu57 164.28(9)
Cu27 Cu11 Cu57 136.59(10)
Cu53 Cu11 Cu57 107.35(8)
Se5 Cu11 Cu39 123.60(9)
Se12 Cu11 Cu39 52.98(6)
Se17 Cu11 Cu39 112.41(9)
Cu27 Cu11 Cu39 128.04(9)
Cu53 Cu11 Cu39 55.71(7)
Cu57 Cu11 Cu39 59.92(7)
Se5 Cu11 Cu36 131.52(9)
Se12 Cu11 Cu36 115.74(8)
Se17 Cu11 Cu36 51.69(6)
Cu27 Cu11 Cu36 57.90(7)
Cu53 Cu11 Cu36 57.03(7)
Cu57 Cu11 Cu36 131.51(9)
Cu39 Cu11 Cu36 76.98(7)
Se32 Cu12 Se36 145.94(10)
Se32 Cu12 Cu63 155.95(10)
Se36 Cu12 Cu63 57.25(7)
Se32 Cu12 Cu29 108.24(9)
Se36 Cu12 Cu29 56.58(7)
Cu63 Cu12 Cu29 91.23(8)
Se32 Cu12 Cu35 58.74(8)
Se36 Cu12 Cu35 89.27(9)
Cu63 Cu12 Cu35 145.26(10)
Cu29 Cu12 Cu35 59.45(7)
Se32 Cu12 Cu8 54.59(7)
Se36 Cu12 Cu8 143.30(9)
Cu63 Cu12 Cu8 112.71(9)
Cu29 Cu12 Cu8 91.20(8)
Cu35 Cu12 Cu8 87.96(8)
Se32 Cu12 Se28 102.47(9)
Se36 Cu12 Se28 111.54(8)
Cu63 Cu12 Se28 55.59(6)
Cu29 Cu12 Se28 113.44(9)
Cu35 Cu12 Se28 149.88(9)
Cu8 Cu12 Se28 62.25(7)
Se32 Cu12 Cu4 116.69(9)
Se36 Cu12 Cu4 85.39(8)
Cu63 Cu12 Cu4 59.16(7)
Cu29 Cu12 Cu4 63.49(7)
Cu35 Cu12 Cu4 114.04(8)
Cu8 Cu12 Cu4 62.70(7)
Se28 Cu12 Cu4 49.97(6)
Se12 Cu13 Se25 127.57(9)
Se12 Cu13 Cu43 167.30(11)
Se25 Cu13 Cu43 59.10(7)
Se12 Cu13 Cu62 72.60(8)
Se25 Cu13 Cu62 60.39(7)
Cu43 Cu13 Cu62 117.53(10)
Se12 Cu13 Cu39 57.74(7)
Se25 Cu13 Cu39 170.70(10)
Cu43 Cu13 Cu39 117.50(10)
Cu62 Cu13 Cu39 119.61(9)
Se12 Cu13 Cu42 118.84(9)
Se25 Cu13 Cu42 55.46(6)
Cu43 Cu13 Cu42 73.82(8)
Cu62 Cu13 Cu42 60.43(7)
Cu39 Cu13 Cu42 115.75(9)
Se12 Cu13 Se21 115.67(8)
Se25 Cu13 Se21 114.67(8)
Cu43 Cu13 Se21 55.72(6)
Cu62 Cu13 Se21 168.15(10)
Cu39 Cu13 Se21 63.30(7)
Cu42 Cu13 Se21 107.75(8)
Se12 Cu13 Cu34 118.34(9)
Se25 Cu13 Cu34 102.26(8)
Cu43 Cu13 Cu34 65.84(7)
Cu62 Cu13 Cu34 114.91(9)
Cu39 Cu13 Cu34 68.98(7)
Cu42 Cu13 Cu34 59.77(7)
Se21 Cu13 Cu34 54.21(6)
Se12 Cu13 Cu57 54.57(7)
Se25 Cu13 Cu57 113.06(9)
Cu43 Cu13 Cu57 135.95(10)
Cu62 Cu13 Cu57 61.35(8)
Cu39 Cu13 Cu57 62.55(8)
Cu42 Cu13 Cu57 68.97(7)
Se21 Cu13 Cu57 115.43(9)
Cu34 Cu13 Cu57 75.37(8)
Se27 Cu14 Se20 120.84(11)
Se27 Cu14 Se3 118.86(10)
Se20 Cu14 Se3 120.25(10)
Se27 Cu14 Cu70 147.47(12)
Se20 Cu14 Cu70 72.69(9)
Se3 Cu14 Cu70 58.47(9)
Se27 Cu14 Cu39 68.29(8)
Se20 Cu14 Cu39 147.84(12)
Se3 Cu14 Cu39 59.18(8)
Cu70 Cu14 Cu39 117.59(12)
Se27 Cu14 Cu36 149.56(12)
Se20 Cu14 Cu36 70.67(8)
Se3 Cu14 Cu36 56.68(7)
Cu70 Cu14 Cu36 60.31(8)
Cu39 Cu14 Cu36 87.82(10)
Se27 Cu14 Cu58 72.35(8)
Se20 Cu14 Cu58 150.91(12)
Se3 Cu14 Cu58 55.46(8)
Cu70 Cu14 Cu58 83.68(11)
Cu39 Cu14 Cu58 59.21(8)
Cu36 Cu14 Cu58 112.13(11)
Se27 Cu14 Cu16 63.87(8)
Se20 Cu14 Cu16 63.72(8)
Se3 Cu14 Cu16 151.10(11)
Cu70 Cu14 Cu16 136.32(11)
Cu39 Cu14 Cu16 101.37(10)
Cu36 Cu14 Cu16 105.16(10)
Cu58 Cu14 Cu16 136.20(11)
Se27 Cu14 Cu52 65.59(8)
Se20 Cu14 Cu52 62.58(8)
Se3 Cu14 Cu52 154.64(11)
Cu70 Cu14 Cu52 103.42(10)
Cu39 Cu14 Cu52 133.72(11)
Cu36 Cu14 Cu52 133.25(10)
Cu58 Cu14 Cu52 108.54(10)
Cu16 Cu14 Cu52 54.26(7)
Se27 Cu14 Cu23 90.06(9)
Se20 Cu14 Cu23 91.10(9)
Se3 Cu14 Cu23 91.17(9)
Cu70 Cu14 Cu23 58.75(8)
Cu39 Cu14 Cu23 120.64(10)
Cu36 Cu14 Cu23 119.06(10)
Cu58 Cu14 Cu23 61.65(8)
Cu16 Cu14 Cu23 117.72(10)
Cu52 Cu14 Cu23 63.51(7)
Se4 Cu15 Se16 115.17(9)
Se4 Cu15 Se11 118.48(9)
Se16 Cu15 Se11 109.75(8)
Se4 Cu15 Cu45 169.98(9)
Se16 Cu15 Cu45 59.50(7)
Se11 Cu15 Cu45 59.75(7)
Se4 Cu15 Cu19 75.95(8)
Se16 Cu15 Cu19 166.71(10)
Se11 Cu15 Cu19 57.12(7)
Cu45 Cu15 Cu19 108.33(9)
Se4 Cu15 Cu52 53.09(6)
Se16 Cu15 Cu52 127.29(9)
Se11 Cu15 Cu52 120.40(9)
Cu45 Cu15 Cu52 136.88(9)
Cu19 Cu15 Cu52 64.76(8)
Se4 Cu15 Cu30 75.15(7)
Se16 Cu15 Cu30 55.55(6)
Se11 Cu15 Cu30 164.64(8)
Cu45 Cu15 Cu30 105.54(8)
Cu19 Cu15 Cu30 137.29(9)
Cu52 Cu15 Cu30 72.79(8)
Se4 Cu15 Cu72 108.00(8)
Se16 Cu15 Cu72 101.48(7)
Se11 Cu15 Cu72 101.57(8)
Cu45 Cu15 Cu72 81.82(8)
Cu19 Cu15 Cu72 80.73(7)
Cu52 Cu15 Cu72 55.23(6)
Cu30 Cu15 Cu72 79.11(7)
Se4 Cu15 Cu17 133.19(8)
Se16 Cu15 Cu17 110.61(8)
Se11 Cu15 Cu17 49.77(6)
Cu45 Cu15 Cu17 54.48(7)
Cu19 Cu15 Cu17 60.30(7)
Cu52 Cu15 Cu17 91.25(8)
Cu30 Cu15 Cu17 127.21(8)
Cu72 Cu15 Cu17 52.11(6)
Se4 Cu15 Cu7 130.92(9)
Se16 Cu15 Cu7 49.85(6)
Se11 Cu15 Cu7 109.92(8)
Cu45 Cu15 Cu7 53.64(7)
Cu19 Cu15 Cu7 129.16(9)
Cu52 Cu15 Cu7 95.94(8)
Cu30 Cu15 Cu7 58.23(7)
Cu72 Cu15 Cu7 52.04(6)
Cu17 Cu15 Cu7 74.64(7)
Se5 Cu16 Se7 125.75(11)
Se5 Cu16 Cu52 175.71(13)
Se7 Cu16 Cu52 58.55(8)
Se5 Cu16 Cu2 119.38(10)
Se7 Cu16 Cu2 54.91(7)
Cu52 Cu16 Cu2 62.45(8)
Se5 Cu16 Cu72 121.76(10)
Se7 Cu16 Cu72 54.28(7)
Cu52 Cu16 Cu72 60.03(8)
Cu2 Cu16 Cu72 103.94(9)
Se5 Cu16 Cu22 54.97(6)
Se7 Cu16 Cu22 90.63(9)
Cu52 Cu16 Cu22 127.04(10)
Cu2 Cu16 Cu22 64.59(8)
Cu72 Cu16 Cu22 136.31(11)
Se5 Cu16 Se20 116.24(10)
Se7 Cu16 Se20 99.99(8)
Cu52 Cu16 Se20 61.27(7)
Cu2 Cu16 Se20 52.94(7)
Cu72 Cu16 Se20 120.72(9)
Cu22 Cu16 Se20 87.15(8)
Se5 Cu16 Se27 113.55(9)
Se7 Cu16 Se27 101.24(8)
Cu52 Cu16 Se27 64.02(7)
Cu2 Cu16 Se27 126.00(9)
Cu72 Cu16 Se27 52.07(6)
Cu22 Cu16 Se27 167.41(10)
Se20 Cu16 Se27 94.81(8)
Se5 Cu16 Cu9 54.02(7)
Se7 Cu16 Cu9 90.35(9)
Cu52 Cu16 Cu9 128.09(10)
Cu2 Cu16 Cu9 133.89(11)
Cu72 Cu16 Cu9 68.09(8)
Cu22 Cu16 Cu9 89.61(8)
Se20 Cu16 Cu9 169.19(10)
Se27 Cu16 Cu9 86.19(8)
Se5 Cu16 Cu14 112.44(11)
Se7 Cu16 Cu14 121.81(9)
Cu52 Cu16 Cu14 63.26(9)
Cu2 Cu16 Cu14 98.77(9)
Cu72 Cu16 Cu14 95.87(9)
Cu22 Cu16 Cu14 126.78(10)
Se20 Cu16 Cu14 49.46(7)
Se27 Cu16 Cu14 49.37(7)
Cu9 Cu16 Cu14 126.73(9)
Se5 Cu16 Cu21 70.67(8)
Se7 Cu16 Cu21 55.09(7)
Cu52 Cu16 Cu21 113.62(11)
Cu2 Cu16 Cu21 79.04(9)
Cu72 Cu16 Cu21 82.55(9)
Cu22 Cu16 Cu21 54.36(7)
Se20 Cu16 Cu21 129.22(9)
Se27 Cu16 Cu21 130.29(10)
Cu9 Cu16 Cu21 55.17(7)
Cu14 Cu16 Cu21 176.86(10)
Se11 Cu17 Se1 128.43(9)
Se11 Cu17 Cu63 60.93(7)
Se1 Cu17 Cu63 154.37(11)
Se11 Cu17 Cu6 167.56(11)
Se1 Cu17 Cu6 61.69(7)
Cu63 Cu17 Cu6 113.62(9)
Se11 Cu17 Se28 118.22(9)
Se1 Cu17 Se28 100.46(8)
Cu63 Cu17 Se28 59.71(7)
Cu6 Cu17 Se28 61.33(7)
Se11 Cu17 Cu45 61.12(7)
Se1 Cu17 Cu45 67.40(7)
Cu63 Cu17 Cu45 114.22(9)
Cu6 Cu17 Cu45 128.85(9)
Se28 Cu17 Cu45 136.26(11)
Se11 Cu17 Cu72 116.18(10)
Se1 Cu17 Cu72 58.09(7)
Cu63 Cu17 Cu72 144.67(10)
Cu6 Cu17 Cu72 60.86(8)
Se28 Cu17 Cu72 121.53(9)
Cu45 Cu17 Cu72 88.67(8)
Se11 Cu17 Cu19 55.12(7)
Se1 Cu17 Cu19 138.96(10)
Cu63 Cu17 Cu19 66.67(7)
Cu6 Cu17 Cu19 112.75(9)
Se28 Cu17 Cu19 111.87(8)
Cu45 Cu17 Cu19 101.83(9)
Cu72 Cu17 Cu19 83.07(8)
Se11 Cu17 Cu15 53.49(6)
Se1 Cu17 Cu15 93.85(8)
Cu63 Cu17 Cu15 107.70(8)
Cu6 Cu17 Cu15 123.57(10)
Se28 Cu17 Cu15 165.03(9)
Cu45 Cu17 Cu15 54.19(7)
Cu72 Cu17 Cu15 63.09(7)
Cu19 Cu17 Cu15 53.35(6)
P16 Cu18 Se32 127.38(10)
P16 Cu18 Se30 118.75(9)
Se32 Cu18 Se30 111.41(10)
P16 Cu18 Cu35 143.12(11)
Se32 Cu18 Cu35 58.74(8)
Se30 Cu18 Cu35 58.35(8)
P16 Cu18 Cu8 123.39(11)
Se32 Cu18 Cu8 54.37(7)
Se30 Cu18 Cu8 102.69(9)
Cu35 Cu18 Cu8 90.58(9)
P16 Cu18 Cu1 118.80(9)
Se32 Cu18 Cu1 102.77(9)
Se30 Cu18 Cu1 53.62(7)
Cu35 Cu18 Cu1 89.78(9)
Cu8 Cu18 Cu1 58.57(7)
Se11 Cu19 Se15 118.17(9)
Se11 Cu19 Se7 118.29(9)
Se15 Cu19 Se7 117.97(8)
Se11 Cu19 Cu67 61.49(7)
Se15 Cu19 Cu67 58.49(7)
Se7 Cu19 Cu67 143.33(10)
Se11 Cu19 Cu15 58.34(7)
Se15 Cu19 Cu15 137.45(10)
Se7 Cu19 Cu15 93.98(8)
Cu67 Cu19 Cu15 111.58(9)
Se11 Cu19 Cu3 137.74(10)
Se15 Cu19 Cu3 56.12(7)
Se7 Cu19 Cu3 94.88(8)
Cu67 Cu19 Cu3 107.27(9)
Cu15 Cu19 Cu3 96.47(9)
Se11 Cu19 Cu37 150.56(10)
Se15 Cu19 Cu37 53.74(6)
Se7 Cu19 Cu37 64.56(7)
Cu67 Cu19 Cu37 98.04(8)
Cu15 Cu19 Cu37 149.22(10)
Cu3 Cu19 Cu37 65.71(7)
Se11 Cu19 Cu17 52.17(6)
Se15 Cu19 Cu17 150.17(10)
Se7 Cu19 Cu17 66.45(7)
Cu67 Cu19 Cu17 99.37(9)
Cu15 Cu19 Cu17 66.35(7)
Cu3 Cu19 Cu17 152.38(9)
Cu37 Cu19 Cu17 118.13(9)
Se11 Cu19 Cu52 116.84(9)
Se15 Cu19 Cu52 115.08(9)
Se7 Cu19 Cu52 54.99(6)
Cu67 Cu19 Cu52 161.50(10)
Cu15 Cu19 Cu52 59.88(7)
Cu3 Cu19 Cu52 60.45(7)
Cu37 Cu19 Cu52 89.34(8)
Cu17 Cu19 Cu52 91.94(8)
Se11 Cu19 Cu63 53.18(6)
Se15 Cu19 Cu63 99.97(8)
Se7 Cu19 Cu63 93.87(8)
Cu67 Cu19 Cu63 55.08(7)
Cu15 Cu19 Cu63 105.37(8)
Cu3 Cu19 Cu63 155.80(9)
Cu37 Cu19 Cu63 98.22(9)
Cu17 Cu19 Cu63 50.63(6)
Cu52 Cu19 Cu63 140.76(9)
Se11 Cu19 Cu55 100.37(8)
Se15 Cu19 Cu55 52.71(6)
Se7 Cu19 Cu55 93.80(8)
Cu67 Cu19 Cu55 53.48(6)
Cu15 Cu19 Cu55 158.44(9)
Cu3 Cu19 Cu55 102.86(8)
Cu37 Cu19 Cu55 51.01(6)
Cu17 Cu19 Cu55 98.70(8)
Cu52 Cu19 Cu55 139.22(8)
Cu63 Cu19 Cu55 54.02(6)
Se29 Cu20 Se28 122.52(9)
Se29 Cu20 Se13 120.61(8)
Se28 Cu20 Se13 116.36(8)
Se29 Cu20 Cu6 168.43(10)
Se28 Cu20 Cu6 62.10(7)
Se13 Cu20 Cu6 57.69(6)
Se29 Cu20 Cu26 64.05(7)
Se28 Cu20 Cu26 165.78(10)
Se13 Cu20 Cu26 60.66(7)
Cu6 Cu20 Cu26 109.01(9)
Se29 Cu20 Cu8 56.68(7)
Se28 Cu20 Cu8 67.76(7)
Se13 Cu20 Cu8 158.29(10)
Cu6 Cu20 Cu8 129.78(9)
Cu26 Cu20 Cu8 120.68(9)
Se29 Cu20 Cu4 88.90(8)
Se28 Cu20 Cu4 54.01(6)
Se13 Cu20 Cu4 134.62(9)
Cu6 Cu20 Cu4 86.31(8)
Cu26 Cu20 Cu4 116.79(9)
Cu8 Cu20 Cu4 66.12(8)
Se29 Cu20 Cu46 55.52(6)
Se28 Cu20 Cu46 113.01(8)
Se13 Cu20 Cu46 107.70(8)
Cu6 Cu20 Cu46 113.18(9)
Cu26 Cu20 Cu46 58.61(7)
Cu8 Cu20 Cu46 88.35(8)
Cu4 Cu20 Cu46 59.04(6)
Se29 Cu20 Cu21 109.55(8)
Se28 Cu20 Cu21 109.85(8)
Se13 Cu20 Cu21 52.78(6)
Cu6 Cu20 Cu21 59.68(7)
Cu26 Cu20 Cu21 56.62(7)
Cu8 Cu20 Cu21 148.26(9)
Cu4 Cu20 Cu21 86.60(8)
Cu46 Cu20 Cu21 62.80(7)
Se10 Cu21 Se13 119.13(9)
Se10 Cu21 Se7 117.61(9)
Se13 Cu21 Se7 117.84(8)
Se10 Cu21 Cu22 58.47(7)
Se13 Cu21 Cu22 137.05(10)
Se7 Cu21 Cu22 93.88(8)
Se10 Cu21 Cu26 61.65(7)
Se13 Cu21 Cu26 59.48(7)
Se7 Cu21 Cu26 142.68(10)
Cu22 Cu21 Cu26 111.86(8)
Se10 Cu21 Cu9 139.04(10)
Se13 Cu21 Cu9 56.31(6)
Se7 Cu21 Cu9 93.72(8)
Cu22 Cu21 Cu9 96.13(9)
Cu26 Cu21 Cu9 109.11(9)
Se10 Cu21 Cu6 150.96(10)
Se13 Cu21 Cu6 54.38(6)
Se7 Cu21 Cu6 63.82(7)
Cu22 Cu21 Cu6 148.24(9)
Cu26 Cu21 Cu6 98.87(8)
Cu9 Cu21 Cu6 65.21(7)
Se10 Cu21 Cu24 50.85(6)
Se13 Cu21 Cu24 149.94(10)
Se7 Cu21 Cu24 67.18(7)
Cu22 Cu21 Cu24 66.93(7)
Cu26 Cu21 Cu24 97.72(8)
Cu9 Cu21 Cu24 152.37(9)
Cu6 Cu21 Cu24 117.94(9)
Se10 Cu21 Cu16 115.89(9)
Se13 Cu21 Cu16 115.19(8)
Se7 Cu21 Cu16 54.97(6)
Cu22 Cu21 Cu16 59.05(7)
Cu26 Cu21 Cu16 162.28(10)
Cu9 Cu21 Cu16 60.10(7)
Cu6 Cu21 Cu16 89.21(8)
Cu24 Cu21 Cu16 92.27(8)
Se10 Cu21 Cu46 52.95(6)
Se13 Cu21 Cu46 100.50(8)
Se7 Cu21 Cu46 93.92(8)
Cu22 Cu21 Cu46 105.65(8)
Cu26 Cu21 Cu46 54.24(6)
Cu9 Cu21 Cu46 156.33(9)
Cu6 Cu21 Cu46 98.55(8)
Cu24 Cu21 Cu46 49.80(6)
Cu16 Cu21 Cu46 140.32(9)
Se10 Cu21 Cu20 100.79(8)
Se13 Cu21 Cu20 53.25(6)
Se7 Cu21 Cu20 93.46(8)
Cu22 Cu21 Cu20 158.98(9)
Cu26 Cu21 Cu20 53.55(6)
Cu9 Cu21 Cu20 103.01(8)
Cu6 Cu21 Cu20 51.31(6)
Cu24 Cu21 Cu20 98.10(8)
Cu16 Cu21 Cu20 139.33(8)
Cu46 Cu21 Cu20 54.17(6)
Se5 Cu22 Se9 114.48(9)
Se5 Cu22 Se10 119.83(8)
Se9 Cu22 Se10 109.49(7)
Se5 Cu22 Cu10 171.31(9)
Se9 Cu22 Cu10 59.40(6)
Se10 Cu22 Cu10 60.46(6)
Se5 Cu22 Cu21 76.39(7)
Se9 Cu22 Cu21 166.63(9)
Se10 Cu22 Cu21 57.19(6)
Cu10 Cu22 Cu21 108.85(9)
Se5 Cu22 Cu16 52.98(6)
Se9 Cu22 Cu16 125.79(9)
Se10 Cu22 Cu16 121.96(9)
Cu10 Cu22 Cu16 135.19(9)
Cu21 Cu22 Cu16 66.59(8)
Se5 Cu22 Cu27 75.05(7)
Se9 Cu22 Cu27 55.04(6)
Se10 Cu22 Cu27 163.59(8)
Cu10 Cu22 Cu27 103.73(8)
Cu21 Cu22 Cu27 138.02(8)
Cu16 Cu22 Cu27 71.70(8)
Se5 Cu22 Cu2 108.68(8)
Se9 Cu22 Cu2 101.90(8)
Se10 Cu22 Cu2 99.87(8)
Cu10 Cu22 Cu2 79.35(7)
Cu21 Cu22 Cu2 80.73(8)
Cu16 Cu22 Cu2 55.84(6)
Cu27 Cu22 Cu2 80.05(7)
Se4 Cu23 Se14 109.85(8)
Se4 Cu23 Se19 122.80(9)
Se14 Cu23 Se19 111.79(9)
Se4 Cu23 Cu5 165.89(11)
Se14 Cu23 Cu5 59.17(8)
Se19 Cu23 Cu5 60.12(8)
Se4 Cu23 Cu30 78.27(8)
Se14 Cu23 Cu30 170.21(10)
Se19 Cu23 Cu30 58.47(7)
Cu5 Cu23 Cu30 111.88(10)
Se4 Cu23 Cu44 68.17(8)
Se14 Cu23 Cu44 54.35(7)
Se19 Cu23 Cu44 166.06(10)
Cu5 Cu23 Cu44 107.05(10)
Cu30 Cu23 Cu44 135.36(10)
Se4 Cu23 Cu70 126.31(9)
Se14 Cu23 Cu70 53.41(7)
Se19 Cu23 Cu70 109.80(10)
Cu5 Cu23 Cu70 56.27(10)
Cu30 Cu23 Cu70 126.61(9)
Cu44 Cu23 Cu70 62.02(9)
Se4 Cu23 Cu58 132.88(9)
Se14 Cu23 Cu58 115.10(9)
Se19 Cu23 Cu58 49.96(6)
Cu5 Cu23 Cu58 60.61(9)
Cu30 Cu23 Cu58 58.79(7)
Cu44 Cu23 Cu58 130.88(10)
Cu70 Cu23 Cu58 74.51(8)
Se4 Cu23 Cu14 103.92(8)
Se14 Cu23 Cu14 104.17(8)
Se19 Cu23 Cu14 101.96(8)
Cu5 Cu23 Cu14 88.12(11)
Cu30 Cu23 Cu14 78.39(8)
Cu44 Cu23 Cu14 81.95(8)
Cu70 Cu23 Cu14 51.68(7)
Cu58 Cu23 Cu14 52.27(6)
Se10 Cu24 Se2 127.33(9)
Se10 Cu24 Cu46 61.27(7)
Se2 Cu24 Cu46 157.26(12)
Se10 Cu24 Cu37 165.85(12)
Se2 Cu24 Cu37 62.57(7)
Cu46 Cu24 Cu37 114.09(10)
Se10 Cu24 Se33 119.10(9)
Se2 Cu24 Se33 102.68(9)
Cu46 Cu24 Se33 60.07(7)
Cu37 Cu24 Se33 62.17(7)
Se10 Cu24 Cu10 62.49(7)
Se2 Cu24 Cu10 64.99(7)
Cu46 Cu24 Cu10 116.86(9)
Cu37 Cu24 Cu10 127.08(10)
Se33 Cu24 Cu10 138.91(11)
Se10 Cu24 Cu2 113.20(10)
Se2 Cu24 Cu2 58.10(7)
Cu46 Cu24 Cu2 142.52(11)
Cu37 Cu24 Cu2 61.34(8)
Se33 Cu24 Cu2 122.65(9)
Cu10 Cu24 Cu2 85.52(9)
Se10 Cu24 Cu21 54.23(7)
Se2 Cu24 Cu21 136.60(10)
Cu46 Cu24 Cu21 66.14(7)
Cu37 Cu24 Cu21 111.68(10)
Se33 Cu24 Cu21 111.76(9)
Cu10 Cu24 Cu21 101.07(9)
Cu2 Cu24 Cu21 80.87(9)
Se31 Cu25 Se24 126.77(10)
Se31 Cu25 Cu41 67.35(8)
Se24 Cu25 Cu41 165.86(11)
Se31 Cu25 Cu32 152.09(10)
Se24 Cu25 Cu32 56.38(8)
Cu41 Cu25 Cu32 111.30(10)
Se31 Cu25 Se26 124.10(9)
Se24 Cu25 Se26 108.76(9)
Cu41 Cu25 Se26 57.14(7)
Cu32 Cu25 Se26 58.51(7)
Se31 Cu25 Cu49 95.70(8)
Se24 Cu25 Cu49 57.19(7)
Cu41 Cu25 Cu49 127.09(9)
Cu32 Cu25 Cu49 105.29(10)
Se26 Cu25 Cu49 121.78(10)
Se31 Cu25 Cu68 145.17(9)
Se24 Cu25 Cu68 60.94(8)
Cu41 Cu25 Cu68 108.43(10)
Cu32 Cu25 Cu68 62.72(8)
Se26 Cu25 Cu68 66.28(8)
Cu49 Cu25 Cu68 58.01(7)
Se31 Cu25 Cu56 66.67(8)
Se24 Cu25 Cu56 60.12(8)
Cu41 Cu25 Cu56 134.01(11)
Cu32 Cu25 Cu56 109.59(10)
Se26 Cu25 Cu56 168.04(10)
Cu49 Cu25 Cu56 57.56(7)
Cu68 Cu25 Cu56 108.35(10)
Se31 Cu25 Cu71 57.75(7)
Se24 Cu25 Cu71 121.75(9)
Cu41 Cu25 Cu71 64.25(7)
Cu32 Cu25 Cu71 148.83(11)
Se26 Cu25 Cu71 100.21(8)
Cu49 Cu25 Cu71 64.56(7)
Cu68 Cu25 Cu71 88.63(8)
Cu56 Cu25 Cu71 90.12(8)
P14 Cu26 Se13 116.61(8)
P14 Cu26 Cu20 145.77(10)
Se13 Cu26 Cu20 58.33(6)
P14 Cu26 Cu46 133.42(9)
Se13 Cu26 Cu46 109.97(8)
Cu20 Cu26 Cu46 63.74(7)
P14 Cu26 Se10 104.63(8)
Se13 Cu26 Se10 110.56(8)
Cu20 Cu26 Se10 108.55(8)
Cu46 Cu26 Se10 56.55(6)
P14 Cu26 Se29 106.09(8)
Se13 Cu26 Se29 110.54(8)
Cu20 Cu26 Se29 55.54(6)
Cu46 Cu26 Se29 54.83(6)
Se10 Cu26 Se29 107.92(8)
P14 Cu26 Cu21 139.52(10)
Se13 Cu26 Cu21 56.70(6)
Cu20 Cu26 Cu21 69.83(7)
Cu46 Cu26 Cu21 69.27(7)
Se10 Cu26 Cu21 55.54(6)
Se29 Cu26 Cu21 113.46(8)
Se9 Cu27 Se17 118.10(9)
Se9 Cu27 Se20 119.06(9)
Se17 Cu27 Se20 119.85(8)
Se9 Cu27 Cu11 132.54(10)
Se17 Cu27 Cu11 57.42(7)
Se20 Cu27 Cu11 94.60(8)
Se9 Cu27 Cu36 155.92(10)
Se17 Cu27 Cu36 54.07(6)
Se20 Cu27 Cu36 66.13(7)
Cu11 Cu27 Cu36 65.98(7)
Se9 Cu27 Cu40 62.90(7)
Se17 Cu27 Cu40 57.27(7)
Se20 Cu27 Cu40 148.75(10)
Cu11 Cu27 Cu40 105.28(9)
Cu36 Cu27 Cu40 100.03(9)
Se9 Cu27 Cu22 56.05(6)
Se17 Cu27 Cu22 137.01(10)
Se20 Cu27 Cu22 91.18(8)
Cu11 Cu27 Cu22 93.92(8)
Cu36 Cu27 Cu22 146.96(9)
Cu40 Cu27 Cu22 110.83(9)
Se9 Cu27 Cu50 53.63(6)
Se17 Cu27 Cu50 150.36(10)
Se20 Cu27 Cu50 66.79(7)
Cu11 Cu27 Cu50 151.49(10)
Cu36 Cu27 Cu50 119.71(9)
Cu40 Cu27 Cu50 101.12(8)
Cu22 Cu27 Cu50 66.39(7)
Se9 Cu27 Cu41 53.06(6)
Se17 Cu27 Cu41 99.30(8)
Se20 Cu27 Cu41 100.05(8)
Cu11 Cu27 Cu41 156.62(10)
Cu36 Cu27 Cu41 103.59(9)
Cu40 Cu27 Cu41 54.30(6)
Cu22 Cu27 Cu41 103.84(8)
Cu50 Cu27 Cu41 51.86(7)
Se9 Cu27 Cu59 102.62(8)
Se17 Cu27 Cu59 54.08(6)
Se20 Cu27 Cu59 96.27(8)
Cu11 Cu27 Cu59 105.97(8)
Cu36 Cu27 Cu59 53.60(7)
Cu40 Cu27 Cu59 55.46(7)
Cu22 Cu27 Cu59 158.06(8)
Cu50 Cu27 Cu59 97.71(8)
Cu41 Cu27 Cu59 54.57(6)
P9 Cu28 Se6 118.47(8)
P9 Cu28 Cu6 116.13(9)
Se6 Cu28 Cu6 124.21(9)
P9 Cu28 Se1 109.10(8)
Se6 Cu28 Se1 111.03(8)
Cu6 Cu28 Se1 58.65(6)
P9 Cu28 Cu9 148.70(9)
Se6 Cu28 Cu9 59.07(7)
Cu6 Cu28 Cu9 68.67(8)
Se1 Cu28 Cu9 99.56(8)
P9 Cu28 Se13 100.29(8)
Se6 Cu28 Se13 104.05(8)
Cu6 Cu28 Se13 54.84(6)
Se1 Cu28 Se13 113.48(8)
Cu9 Cu28 Se13 55.45(6)
P9 Cu28 Cu51 138.42(9)
Se6 Cu28 Cu51 54.31(7)
Cu6 Cu28 Cu51 90.64(9)
Se1 Cu28 Cu51 56.84(7)
Cu9 Cu28 Cu51 68.79(8)
Se13 Cu28 Cu51 121.29(9)
Se30 Cu29 Se36 148.32(11)
Se30 Cu29 Cu55 153.63(10)
Se36 Cu29 Cu55 57.75(7)
Se30 Cu29 Cu35 59.34(7)
Se36 Cu29 Cu35 90.46(9)
Cu55 Cu29 Cu35 146.63(9)
Se30 Cu29 Cu12 108.18(9)
Se36 Cu29 Cu12 57.37(7)
Cu55 Cu29 Cu12 90.94(8)
Cu35 Cu29 Cu12 60.59(7)
Se30 Cu29 Cu1 53.95(7)
Se36 Cu29 Cu1 141.17(10)
Cu55 Cu29 Cu1 110.45(9)
Cu35 Cu29 Cu1 87.41(9)
Cu12 Cu29 Cu1 88.54(8)
Se30 Cu29 Se33 100.31(8)
Se36 Cu29 Se33 111.09(9)
Cu55 Cu29 Se33 54.95(6)
Cu35 Cu29 Se33 147.78(10)
Cu12 Cu29 Se33 110.54(9)
Cu1 Cu29 Se33 60.69(7)
Se30 Cu29 Cu4 114.58(9)
Se36 Cu29 Cu4 84.57(7)
Cu55 Cu29 Cu4 58.57(7)
Cu35 Cu29 Cu4 113.20(9)
Cu12 Cu29 Cu4 61.37(7)
Cu1 Cu29 Cu4 61.10(7)
Se33 Cu29 Cu4 49.17(6)
Se16 Cu30 Se19 117.56(8)
Se16 Cu30 Se27 119.06(9)
Se19 Cu30 Se27 119.70(9)
Se16 Cu30 Cu23 132.33(10)
Se19 Cu30 Cu23 57.97(6)
Se27 Cu30 Cu23 95.64(8)
Se16 Cu30 Cu58 154.91(10)
Se19 Cu30 Cu58 52.23(7)
Se27 Cu30 Cu58 67.67(7)
Cu23 Cu30 Cu58 65.78(8)
Se16 Cu30 Cu66 64.22(7)
Se19 Cu30 Cu66 55.60(7)
Se27 Cu30 Cu66 146.31(9)
Cu23 Cu30 Cu66 104.80(9)
Cu58 Cu30 Cu66 96.52(9)
Se16 Cu30 Cu15 55.99(6)
Se19 Cu30 Cu15 137.10(9)
Se27 Cu30 Cu15 92.40(8)
Cu23 Cu30 Cu15 93.84(8)
Cu58 Cu30 Cu15 148.60(9)
Cu66 Cu30 Cu15 112.25(9)
Se16 Cu30 Cu7 52.58(6)
Se19 Cu30 Cu7 150.63(9)
Se27 Cu30 Cu7 67.33(7)
Cu23 Cu30 Cu7 151.07(9)
Cu58 Cu30 Cu7 122.56(9)
Cu66 Cu30 Cu7 101.65(8)
Cu15 Cu30 Cu7 65.09(7)
Se16 Cu30 Cu54 53.63(6)
Se19 Cu30 Cu54 98.99(8)
Se27 Cu30 Cu54 98.06(8)
Cu23 Cu30 Cu54 156.90(9)
Cu58 Cu30 Cu54 102.66(9)
Cu66 Cu30 Cu54 55.00(6)
Cu15 Cu30 Cu54 104.05(8)
Cu7 Cu30 Cu54 52.02(6)
P11 Cu31 Se18 127.60(9)
P11 Cu31 Se34 116.18(9)
Se18 Cu31 Se34 116.21(8)
P11 Cu31 Cu38 156.79(11)
Se18 Cu31 Cu38 60.44(7)
Se34 Cu31 Cu38 60.80(7)
P11 Cu31 Cu69 142.35(10)
Se18 Cu31 Cu69 55.64(7)
Se34 Cu31 Cu69 75.63(8)
Cu38 Cu31 Cu69 60.84(7)
P12 Cu32 Se24 134.31(10)
P12 Cu32 Se26 111.47(9)
Se24 Cu32 Se26 114.04(9)
P12 Cu32 Cu25 149.48(10)
Se24 Cu32 Cu25 59.42(7)
Se26 Cu32 Cu25 61.46(7)
P12 Cu32 Cu68 147.86(10)
Se24 Cu32 Cu68 60.85(7)
Se26 Cu32 Cu68 66.34(7)
Cu25 Cu32 Cu68 60.18(8)
Se8 Cu33 Cu50 169.72(13)
Se8 Cu33 Se2 121.34(11)
Cu50 Cu33 Se2 58.99(7)
Se8 Cu33 Cu61 61.66(8)
Cu50 Cu33 Cu61 110.62(11)
Se2 Cu33 Cu61 138.27(12)
Se8 Cu33 Cu2 126.90(11)
Cu50 Cu33 Cu2 62.83(8)
Se2 Cu33 Cu2 57.94(7)
Cu61 Cu33 Cu2 158.93(12)
Se8 Cu33 Cu64 59.69(8)
Cu50 Cu33 Cu64 120.83(10)
Se2 Cu33 Cu64 62.03(7)
Cu61 Cu33 Cu64 109.42(10)
Cu2 Cu33 Cu64 90.09(9)
Se8 Cu33 Cu44 58.39(8)
Cu50 Cu33 Cu44 127.91(12)
Se2 Cu33 Cu44 146.75(12)
Cu61 Cu33 Cu44 73.71(9)
Cu2 Cu33 Cu44 94.34(10)
Cu64 Cu33 Cu44 104.02(10)
Se8 Cu33 Se20 118.58(10)
Cu50 Cu33 Se20 68.88(8)
Se2 Cu33 Se20 107.19(8)
Cu61 Cu33 Se20 104.60(10)
Cu2 Cu33 Se20 54.42(7)
Cu64 Cu33 Se20 136.19(11)
Cu44 Cu33 Se20 60.33(8)
Se8 Cu33 Se31 111.58(10)
Cu50 Cu33 Se31 58.69(8)
Se2 Cu33 Se31 92.10(8)
Cu61 Cu33 Se31 55.43(7)
Cu2 Cu33 Se31 121.50(9)
Cu64 Cu33 Se31 120.71(11)
Cu44 Cu33 Se31 119.75(10)
Se20 Cu33 Se31 101.09(8)
Se8 Cu33 Cu71 112.31(9)
Cu50 Cu33 Cu71 65.35(8)
Se2 Cu33 Cu71 124.05(9)
Cu61 Cu33 Cu71 59.24(8)
Cu2 Cu33 Cu71 101.46(9)
Cu64 Cu33 Cu71 168.44(11)
Cu44 Cu33 Cu71 75.86(9)
Se20 Cu33 Cu71 54.02(6)
Se31 Cu33 Cu71 52.34(6)
Se8 Cu33 Cu3 56.05(7)
Cu50 Cu33 Cu3 133.75(11)
Se2 Cu33 Cu3 96.13(9)
Cu61 Cu33 Cu3 112.81(9)
Cu2 Cu33 Cu3 70.92(8)
Cu64 Cu33 Cu3 56.43(7)
Cu44 Cu33 Cu3 54.40(8)
Se20 Cu33 Cu3 85.41(8)
Se31 Cu33 Cu3 167.54(9)
Cu71 Cu33 Cu3 127.87(10)
Se21 Cu34 Se23 136.26(8)
Se21 Cu34 Se27 111.62(8)
Se23 Cu34 Se27 112.08(8)
Se21 Cu34 Cu47 55.51(6)
Se23 Cu34 Cu47 109.58(8)
Se27 Cu34 Cu47 105.90(8)
Se21 Cu34 Cu38 84.03(7)
Se23 Cu34 Cu38 55.19(6)
Se27 Cu34 Cu38 153.12(9)
Cu47 Cu34 Cu38 64.06(7)
Se21 Cu34 Cu42 113.23(8)
Se23 Cu34 Cu42 55.85(6)
Se27 Cu34 Cu42 105.09(8)
Cu47 Cu34 Cu42 148.96(8)
Cu38 Cu34 Cu42 87.10(7)
Se21 Cu34 Cu13 61.85(7)
Se23 Cu34 Cu13 111.84(8)
Se27 Cu34 Cu13 99.71(7)
Cu47 Cu34 Cu13 117.21(9)
Cu38 Cu34 Cu13 107.04(8)
Cu42 Cu34 Cu13 58.37(7)
Se21 Cu34 Cu54 111.88(8)
Se23 Cu34 Cu54 58.32(6)
Se27 Cu34 Cu54 99.85(8)
Cu47 Cu34 Cu54 58.40(6)
Cu38 Cu34 Cu54 53.34(6)
Cu42 Cu34 Cu54 114.14(8)
Cu13 Cu34 Cu54 160.35(8)
Se21 Cu34 Cu43 53.51(6)
Se23 Cu34 Cu43 87.38(7)
Se27 Cu34 Cu43 151.04(8)
Cu47 Cu34 Cu43 86.00(7)
Cu38 Cu34 Cu43 55.79(6)
Cu42 Cu34 Cu43 67.35(7)
Cu13 Cu34 Cu43 51.94(6)
Cu54 Cu34 Cu43 108.77(7)
Se21 Cu34 Cu51 154.08(8)
Se23 Cu34 Cu51 58.55(7)
Se27 Cu34 Cu51 60.87(7)
Cu47 Cu34 Cu51 148.52(9)
Cu38 Cu34 Cu51 113.67(9)
Cu42 Cu34 Cu51 52.52(6)
Cu13 Cu34 Cu51 93.85(7)
Cu54 Cu34 Cu51 94.04(8)
Cu43 Cu34 Cu51 119.80(8)
Se21 Cu34 Cu39 59.44(7)
Se23 Cu34 Cu39 154.42(8)
Se27 Cu34 Cu39 59.00(6)
Cu47 Cu34 Cu39 95.99(8)
Cu38 Cu34 Cu39 143.01(9)
Cu42 Cu34 Cu39 101.32(7)
Cu13 Cu34 Cu39 52.54(6)
Cu54 Cu34 Cu39 142.95(8)
Cu43 Cu34 Cu39 94.10(8)
Cu51 Cu34 Cu39 99.45(8)
P10 Cu35 Se32 124.36(9)
P10 Cu35 Se30 118.84(9)
Se32 Cu35 Se30 112.37(9)
P10 Cu35 Cu18 137.68(10)
Se32 Cu35 Cu18 58.65(8)
Se30 Cu35 Cu18 59.52(8)
P10 Cu35 Cu29 120.19(10)
Se32 Cu35 Cu29 105.72(9)
Se30 Cu35 Cu29 55.31(7)
Cu18 Cu35 Cu29 94.11(9)
P10 Cu35 Cu12 124.89(9)
Se32 Cu35 Cu12 55.19(7)
Se30 Cu35 Cu12 104.44(9)
Cu18 Cu35 Cu12 92.55(9)
Cu29 Cu35 Cu12 59.96(7)
Se17 Cu36 Se3 123.72(9)
Se17 Cu36 Cu59 61.39(7)
Se3 Cu36 Cu59 146.22(11)
Se17 Cu36 Cu70 176.83(10)
Se3 Cu36 Cu70 59.25(8)
Cu59 Cu36 Cu70 115.61(10)
Se17 Cu36 Cu14 122.90(11)
Se3 Cu36 Cu14 60.53(8)
Cu59 Cu36 Cu14 149.82(11)
Cu70 Cu36 Cu14 59.00(8)
Se17 Cu36 Se22 114.09(9)
Se3 Cu36 Se22 99.63(8)
Cu59 Cu36 Se22 55.94(7)
Cu70 Cu36 Se22 63.44(8)
Cu14 Cu36 Se22 121.14(9)
Se17 Cu36 Cu27 59.51(7)
Se3 Cu36 Cu27 144.99(11)
Cu59 Cu36 Cu27 68.58(8)
Cu70 Cu36 Cu27 118.95(11)
Cu14 Cu36 Cu27 87.87(10)
Se22 Cu36 Cu27 110.25(9)
Se17 Cu36 Cu53 61.54(7)
Se3 Cu36 Cu53 62.20(7)
Cu59 Cu36 Cu53 112.54(9)
Cu70 Cu36 Cu53 121.45(10)
Cu14 Cu36 Cu53 92.12(9)
Se22 Cu36 Cu53 129.11(10)
Cu27 Cu36 Cu53 108.14(9)
Se17 Cu36 Se20 114.44(9)
Se3 Cu36 Se20 106.30(8)
Cu59 Cu36 Se20 98.90(8)
Cu70 Cu36 Se20 64.40(8)
Cu14 Cu36 Se20 51.13(7)
Se22 Cu36 Se20 93.74(8)
Cu27 Cu36 Se20 55.25(7)
Cu53 Cu36 Se20 135.99(10)
Se17 Cu36 Cu11 55.06(7)
Se3 Cu36 Cu11 95.36(8)
Cu59 Cu36 Cu11 109.83(8)
Cu70 Cu36 Cu11 126.92(10)
Cu14 Cu36 Cu11 67.92(8)
Se22 Cu36 Cu11 164.95(8)
Cu27 Cu36 Cu11 56.11(7)
Cu53 Cu36 Cu11 58.00(7)
Se20 Cu36 Cu11 83.23(8)
Se15 Cu37 Cu24 175.25(11)
Se15 Cu37 Cu55 61.10(7)
Cu24 Cu37 Cu55 114.27(10)
Se15 Cu37 Se2 125.07(9)
Cu24 Cu37 Se2 58.01(7)
Cu55 Cu37 Se2 147.89(10)
Se15 Cu37 Se33 116.28(9)
Cu24 Cu37 Se33 59.01(7)
Cu55 Cu37 Se33 58.76(7)
Se2 Cu37 Se33 97.45(8)
Se15 Cu37 Cu64 63.18(7)
Cu24 Cu37 Cu64 119.65(10)
Cu55 Cu37 Cu64 112.90(9)
Se2 Cu37 Cu64 61.91(7)
Se33 Cu37 Cu64 126.81(10)
Se15 Cu37 Cu2 122.71(10)
Cu24 Cu37 Cu2 61.79(8)
Cu55 Cu37 Cu2 151.80(11)
Se2 Cu37 Cu2 56.94(7)
Se33 Cu37 Cu2 119.97(9)
Cu64 Cu37 Cu2 90.45(9)
Se15 Cu37 Cu19 57.21(7)
Cu24 Cu37 Cu19 123.20(10)
Cu55 Cu37 Cu19 69.49(8)
Se2 Cu37 Cu19 142.35(10)
Se33 Cu37 Cu19 115.07(9)
Cu64 Cu37 Cu19 107.14(9)
Cu2 Cu37 Cu19 89.16(9)
Se15 Cu37 Se7 111.46(8)
Cu24 Cu37 Se7 69.63(8)
Cu55 Cu37 Se7 99.36(8)
Se2 Cu37 Se7 105.23(8)
Se33 Cu37 Se7 97.12(8)
Cu64 Cu37 Se7 134.36(9)
Cu2 Cu37 Se7 52.50(7)
Cu19 Cu37 Se7 54.54(6)
Se15 Cu37 Cu3 53.04(6)
Cu24 Cu37 Cu3 131.57(10)
Cu55 Cu37 Cu3 109.29(8)
Se2 Cu37 Cu3 93.86(8)
Se33 Cu37 Cu3 168.02(9)
Cu64 Cu37 Cu3 56.20(7)
Cu2 Cu37 Cu3 69.85(8)
Cu19 Cu37 Cu3 55.88(7)
Se7 Cu37 Cu3 83.63(7)
Se23 Cu38 Cu54 64.41(7)
Se23 Cu38 Se18 124.64(9)
Cu54 Cu38 Se18 169.09(9)
Se23 Cu38 Cu31 145.08(10)
Cu54 Cu38 Cu31 111.92(9)
Se18 Cu38 Cu31 57.23(7)
Se23 Cu38 Se34 121.32(9)
Cu54 Cu38 Se34 58.29(7)
Se18 Cu38 Se34 111.34(8)
Cu31 Cu38 Se34 58.67(7)
Se23 Cu38 Cu43 95.53(8)
Cu54 Cu38 Cu43 130.28(9)
Se18 Cu38 Cu43 58.13(7)
Cu31 Cu38 Cu43 109.12(9)
Se34 Cu38 Cu43 130.62(10)
Se23 Cu38 Cu48 65.70(7)
Cu54 Cu38 Cu48 130.06(10)
Se18 Cu38 Cu48 59.10(7)
Cu31 Cu38 Cu48 107.17(9)
Se34 Cu38 Cu48 164.46(9)
Cu43 Cu38 Cu48 57.20(7)
Se23 Cu38 Cu34 58.72(6)
Cu54 Cu38 Cu34 65.66(7)
Se18 Cu38 Cu34 123.29(9)
Cu31 Cu38 Cu34 154.74(10)
Se34 Cu38 Cu34 104.97(8)
Cu43 Cu38 Cu34 65.17(7)
Cu48 Cu38 Cu34 90.52(8)
Se23 Cu38 Cu69 148.70(9)
Cu54 Cu38 Cu69 119.87(9)
Se18 Cu38 Cu69 56.50(7)
Cu31 Cu38 Cu69 65.30(7)
Se34 Cu38 Cu69 76.83(8)
Cu43 Cu38 Cu69 56.93(7)
Cu48 Cu38 Cu69 103.96(9)
Cu34 Cu38 Cu69 93.41(8)
Se23 Cu38 Cu47 107.21(8)
Cu54 Cu38 Cu47 59.96(7)
Se18 Cu38 Cu47 117.82(9)
Cu31 Cu38 Cu47 98.41(8)
Se34 Cu38 Cu47 52.71(6)
Cu43 Cu38 Cu47 87.59(8)
Cu48 Cu38 Cu47 141.46(9)
Cu34 Cu38 Cu47 57.78(6)
Cu69 Cu38 Cu47 61.34(7)
Se12 Cu39 Se3 126.86(10)
Se12 Cu39 Cu14 124.21(11)
Se3 Cu39 Cu14 59.96(8)
Se12 Cu39 Cu58 173.74(11)
Se3 Cu39 Cu58 56.53(7)
Cu14 Cu39 Cu58 61.81(8)
Se12 Cu39 Cu13 56.89(7)
Se3 Cu39 Cu13 147.21(11)
Cu14 Cu39 Cu13 150.45(12)
Cu58 Cu39 Cu13 117.17(10)
Se12 Cu39 Cu53 64.48(7)
Se3 Cu39 Cu53 62.42(7)
Cu14 Cu39 Cu53 94.81(9)
Cu58 Cu39 Cu53 118.41(10)
Cu13 Cu39 Cu53 109.00(9)
Se12 Cu39 Se27 114.33(9)
Se3 Cu39 Se27 106.01(8)
Cu14 Cu39 Se27 52.63(7)
Cu58 Cu39 Se27 67.25(8)
Cu13 Cu39 Se27 98.52(9)
Cu53 Cu39 Se27 141.94(10)
Se12 Cu39 Se21 112.63(9)
Se3 Cu39 Se21 94.32(8)
Cu14 Cu39 Se21 122.33(9)
Cu58 Cu39 Se21 61.14(7)
Cu13 Cu39 Se21 60.80(7)
Cu53 Cu39 Se21 118.95(10)
Se27 Cu39 Se21 97.15(7)
Se12 Cu39 Cu57 54.67(7)
Se3 Cu39 Cu57 148.93(11)
Cu14 Cu39 Cu57 92.67(10)
Cu58 Cu39 Cu57 125.93(11)
Cu13 Cu39 Cu57 63.29(8)
Cu53 Cu39 Cu57 109.98(9)
Se27 Cu39 Cu57 59.88(7)
Se21 Cu39 Cu57 114.01(9)
Se12 Cu39 Cu11 55.53(6)
Se3 Cu39 Cu11 94.84(8)
Cu14 Cu39 Cu11 69.14(8)
Cu58 Cu39 Cu11 130.67(10)
Cu13 Cu39 Cu11 107.76(9)
Cu53 Cu39 Cu11 59.53(7)
Se27 Cu39 Cu11 87.65(8)
Se21 Cu39 Cu11 168.06(9)
Cu57 Cu39 Cu11 59.22(7)
Se12 Cu39 Cu34 108.48(8)
Se3 Cu39 Cu34 123.65(8)
Cu14 Cu39 Cu34 99.18(9)
Cu58 Cu39 Cu34 67.39(7)
Cu13 Cu39 Cu34 58.48(7)
Cu53 Cu39 Cu34 165.84(10)
Se27 Cu39 Cu34 51.58(6)
Se21 Cu39 Cu34 50.72(6)
Cu57 Cu39 Cu34 71.63(8)
Cu11 Cu39 Cu34 128.06(9)
P3 Cu40 Se17 115.09(10)
P3 Cu40 Cu41 136.75(10)
Se17 Cu40 Cu41 107.69(8)
P3 Cu40 Se26 113.17(11)
Se17 Cu40 Se26 108.29(8)
Cu41 Cu40 Se26 55.65(7)
P3 Cu40 Cu59 151.91(11)
Se17 Cu40 Cu59 57.95(6)
Cu41 Cu40 Cu59 61.45(7)
Se26 Cu40 Cu59 54.26(6)
P3 Cu40 Se9 104.26(11)
Se17 Cu40 Se9 108.51(8)
Cu41 Cu40 Se9 54.06(6)
Se26 Cu40 Se9 107.07(8)
Cu59 Cu40 Se9 103.62(8)
P3 Cu40 Cu27 136.33(11)
Se17 Cu40 Cu27 56.89(6)
Cu41 Cu40 Cu27 65.35(7)
Se26 Cu40 Cu27 109.54(9)
Cu59 Cu40 Cu27 66.14(7)
Se9 Cu40 Cu27 53.35(6)
Se26 Cu41 Se9 125.31(9)
Se26 Cu41 Cu25 64.10(8)
Se9 Cu41 Cu25 170.27(10)
Se26 Cu41 Cu50 170.19(10)
Se9 Cu41 Cu50 58.56(7)
Cu25 Cu41 Cu50 112.63(10)
Se26 Cu41 Cu40 62.79(7)
Se9 Cu41 Cu40 66.35(7)
Cu25 Cu41 Cu40 123.28(10)
Cu50 Cu41 Cu40 116.22(10)
Se26 Cu41 Cu59 56.00(7)
Se9 Cu41 Cu59 112.72(8)
Cu25 Cu41 Cu59 73.94(8)
Cu50 Cu41 Cu59 114.49(9)
Cu40 Cu41 Cu59 60.94(7)
Se26 Cu41 Se31 118.68(8)
Se9 Cu41 Se31 115.41(8)
Cu25 Cu41 Se31 54.93(7)
Cu50 Cu41 Se31 59.93(7)
Cu40 Cu41 Se31 167.37(8)
Cu59 Cu41 Se31 108.58(8)
Se26 Cu41 Cu71 103.75(8)
Se9 Cu41 Cu71 113.59(8)
Cu25 Cu41 Cu71 62.86(7)
Cu50 Cu41 Cu71 67.23(8)
Cu40 Cu41 Cu71 113.11(8)
Cu59 Cu41 Cu71 59.52(7)
Se31 Cu41 Cu71 54.33(6)
Se26 Cu41 Cu27 111.15(8)
Se9 Cu41 Cu27 54.59(6)
Cu25 Cu41 Cu27 127.04(9)
Cu50 Cu41 Cu27 62.67(8)
Cu40 Cu41 Cu27 60.36(7)
Cu59 Cu41 Cu27 64.19(7)
Se31 Cu41 Cu27 109.62(8)
Cu71 Cu41 Cu27 68.42(7)
Se25 Cu42 Se23 125.31(8)
Se25 Cu42 Cu51 163.49(10)
Se23 Cu42 Cu51 65.75(7)
Se25 Cu42 Se6 117.26(8)
Se23 Cu42 Se6 116.74(8)
Cu51 Cu42 Se6 56.01(7)
Se25 Cu42 Cu62 59.86(7)
Se23 Cu42 Cu62 170.57(9)
Cu51 Cu42 Cu62 107.45(9)
Se6 Cu42 Cu62 60.28(7)
Se25 Cu42 Cu48 62.64(7)
Se23 Cu42 Cu48 65.70(7)
Cu51 Cu42 Cu48 131.09(10)
Se6 Cu42 Cu48 152.76(9)
Cu62 Cu42 Cu48 121.46(9)
Se25 Cu42 Cu13 57.70(7)
Se23 Cu42 Cu13 117.35(9)
Cu51 Cu42 Cu13 107.19(10)
Se6 Cu42 Cu13 102.05(8)
Cu62 Cu42 Cu13 57.18(7)
Cu48 Cu42 Cu13 99.71(9)
Se25 Cu42 Cu34 105.62(8)
Se23 Cu42 Cu34 58.14(6)
Cu51 Cu42 Cu34 68.44(8)
Se6 Cu42 Cu34 113.90(8)
Cu62 Cu42 Cu34 113.88(9)
Cu48 Cu42 Cu34 90.79(8)
Cu13 Cu42 Cu34 61.86(7)
Se25 Cu43 Se21 127.58(8)
Se25 Cu43 Cu13 60.33(7)
Se21 Cu43 Cu13 67.44(7)
Se25 Cu43 Se18 111.11(9)
Se21 Cu43 Se18 121.31(9)
Cu13 Cu43 Se18 170.06(10)
Se25 Cu43 Cu48 64.02(7)
Se21 Cu43 Cu48 143.95(10)
Cu13 Cu43 Cu48 109.04(10)
Se18 Cu43 Cu48 61.22(7)
Se25 Cu43 Cu69 165.35(10)
Se21 Cu43 Cu69 63.29(7)
Cu13 Cu43 Cu69 130.32(10)
Se18 Cu43 Cu69 59.12(7)
Cu48 Cu43 Cu69 114.09(9)
Se25 Cu43 Cu38 122.10(10)
Se21 Cu43 Cu38 87.48(8)
Cu13 Cu43 Cu38 120.38(9)
Se18 Cu43 Cu38 58.43(6)
Cu48 Cu43 Cu38 62.70(8)
Cu69 Cu43 Cu38 64.04(7)
Se25 Cu43 Cu34 100.61(8)
Se21 Cu43 Cu34 55.75(6)
Cu13 Cu43 Cu34 62.23(7)
Se18 Cu43 Cu34 117.47(8)
Cu48 Cu43 Cu34 90.02(9)
Cu69 Cu43 Cu34 93.86(8)
Cu38 Cu43 Cu34 59.04(6)
Se14 Cu44 Se8 122.59(11)
Se14 Cu44 Cu3 141.95(13)
Se8 Cu44 Cu3 59.62(8)
Se14 Cu44 Cu33 149.20(13)
Se8 Cu44 Cu33 53.34(7)
Cu3 Cu44 Cu33 66.69(8)
Se14 Cu44 Cu60 65.39(9)
Se8 Cu44 Cu60 58.41(8)
Cu3 Cu44 Cu60 111.13(12)
Cu33 Cu44 Cu60 96.97(10)
Se14 Cu44 Se20 115.52(11)
Se8 Cu44 Se20 113.54(10)
Cu3 Cu44 Se20 92.25(9)
Cu33 Cu44 Se20 60.32(8)
Cu60 Cu44 Se20 138.34(12)
Se14 Cu44 Cu23 56.97(7)
Se8 Cu44 Cu23 148.54(13)
Cu3 Cu44 Cu23 100.48(10)
Cu33 Cu44 Cu23 145.39(11)
Cu60 Cu44 Cu23 117.54(10)
Se20 Cu44 Cu23 89.67(9)
Se14 Cu44 Cu65 53.04(7)
Se8 Cu44 Cu65 98.13(9)
Cu3 Cu44 Cu65 157.03(10)
Cu33 Cu44 Cu65 96.18(10)
Cu60 Cu44 Cu65 53.67(8)
Se20 Cu44 Cu65 91.99(10)
Cu23 Cu44 Cu65 102.11(9)
Se14 Cu44 Cu70 52.87(7)
Se8 Cu44 Cu70 150.08(12)
Cu3 Cu44 Cu70 145.55(11)
Cu33 Cu44 Cu70 113.04(12)
Cu60 Cu44 Cu70 103.15(10)
Se20 Cu44 Cu70 62.69(8)
Cu23 Cu44 Cu70 59.05(7)
Cu65 Cu44 Cu70 54.09(8)
Se14 Cu44 Se4 96.72(9)
Se8 Cu44 Se4 103.85(11)
Cu3 Cu44 Se4 51.61(7)
Cu33 Cu44 Se4 114.04(10)
Cu60 Cu44 Se4 123.22(12)
Se20 Cu44 Se4 98.39(8)
Cu23 Cu44 Se4 49.56(6)
Cu65 Cu44 Se4 149.35(9)
Cu70 Cu44 Se4 106.06(9)
P5 Cu45 Se16 122.00(10)
P5 Cu45 Se11 105.94(11)
Se16 Cu45 Se11 107.49(8)
P5 Cu45 Cu7 127.30(11)
Se16 Cu45 Cu7 55.69(7)
Se11 Cu45 Cu7 125.55(9)
P5 Cu45 Cu15 158.84(10)
Se16 Cu45 Cu15 58.22(7)
Se11 Cu45 Cu15 58.34(7)
Cu7 Cu45 Cu15 71.97(8)
P5 Cu45 Cu17 112.93(10)
Se16 Cu45 Cu17 125.05(9)
Se11 Cu45 Cu17 55.04(6)
Cu7 Cu45 Cu17 90.58(9)
Cu15 Cu45 Cu17 71.33(8)
P5 Cu45 Se1 102.62(10)
Se16 Cu45 Se1 109.17(8)
Se11 Cu45 Se1 109.09(8)
Cu7 Cu45 Se1 53.57(6)
Cu15 Cu45 Se1 96.42(8)
Cu17 Cu45 Se1 54.12(6)
Se29 Cu46 Se10 121.86(9)
Se29 Cu46 Cu24 174.08(10)
Se10 Cu46 Cu24 56.66(7)
Se29 Cu46 Se33 122.73(9)
Se10 Cu46 Se33 114.68(8)
Cu24 Cu46 Se33 60.07(7)
Se29 Cu46 Cu1 57.36(7)
Se10 Cu46 Cu1 158.03(9)
Cu24 Cu46 Cu1 126.51(10)
Se33 Cu46 Cu1 67.03(7)
Se29 Cu46 Cu26 63.87(7)
Se10 Cu46 Cu26 62.60(7)
Cu24 Cu46 Cu26 112.17(9)
Se33 Cu46 Cu26 165.84(9)
Cu1 Cu46 Cu26 121.21(9)
Se29 Cu46 Cu4 89.66(8)
Se10 Cu46 Cu4 134.09(9)
Cu24 Cu46 Cu4 88.40(8)
Se33 Cu46 Cu4 54.20(6)
Cu1 Cu46 Cu4 66.01(7)
Cu26 Cu46 Cu4 116.46(8)
Se29 Cu46 Cu20 56.12(6)
Se10 Cu46 Cu20 108.48(8)
Cu24 Cu46 Cu20 118.23(9)
Se33 Cu46 Cu20 113.83(8)
Cu1 Cu46 Cu20 89.18(8)
Cu26 Cu46 Cu20 57.65(7)
Cu4 Cu46 Cu20 59.66(7)
Se29 Cu46 Cu21 110.25(8)
Se10 Cu46 Cu21 52.72(6)
Cu24 Cu46 Cu21 64.06(8)
Se33 Cu46 Cu21 110.16(8)
Cu1 Cu46 Cu21 149.02(9)
Cu26 Cu46 Cu21 56.49(7)
Cu4 Cu46 Cu21 87.04(7)
Cu20 Cu46 Cu21 63.03(6)
Se34 Cu47 Se21 131.38(9)
Se34 Cu47 Se19 112.80(8)
Se21 Cu47 Se19 115.13(8)
Se34 Cu47 Cu58 161.79(10)
Se21 Cu47 Cu58 65.42(7)
Se19 Cu47 Cu58 52.93(6)
Se34 Cu47 Cu66 60.17(7)
Se21 Cu47 Cu66 166.19(9)
Se19 Cu47 Cu66 55.88(6)
Cu58 Cu47 Cu66 102.23(9)
Se34 Cu47 Cu54 56.88(7)
Se21 Cu47 Cu54 119.10(9)
Se19 Cu47 Cu54 101.19(8)
Cu58 Cu47 Cu54 111.25(9)
Cu66 Cu47 Cu54 57.98(7)
Se34 Cu47 Cu34 108.85(9)
Se21 Cu47 Cu34 58.33(6)
Se19 Cu47 Cu34 112.94(8)
Cu58 Cu47 Cu34 72.35(8)
Cu66 Cu47 Cu34 113.33(9)
Cu54 Cu47 Cu34 63.11(7)
Se34 Cu47 Cu69 76.39(7)
Se21 Cu47 Cu69 58.72(6)
Se19 Cu47 Cu69 147.90(9)
Cu58 Cu47 Cu69 121.79(9)
Cu66 Cu47 Cu69 134.80(8)
Cu54 Cu47 Cu69 108.91(8)
Cu34 Cu47 Cu69 90.94(8)
Se34 Cu47 Cu38 56.67(6)
Se21 Cu47 Cu38 82.13(7)
Se19 Cu47 Cu38 154.12(9)
Cu58 Cu47 Cu38 130.01(9)
Cu66 Cu47 Cu38 103.07(8)
Cu54 Cu47 Cu38 52.94(6)
Cu34 Cu47 Cu38 58.16(6)
Cu69 Cu47 Cu38 57.12(7)
P17 Cu48 Cu43 153.36(11)
P17 Cu48 Se18 105.56(8)
Cu43 Cu48 Se18 58.36(7)
P17 Cu48 Se25 114.87(9)
Cu43 Cu48 Se25 56.22(7)
Se18 Cu48 Se25 102.78(9)
P17 Cu48 Cu42 124.16(9)
Cu43 Cu48 Cu42 73.49(8)
Se18 Cu48 Cu42 130.02(9)
Se25 Cu48 Cu42 54.13(6)
P17 Cu48 Cu38 132.14(10)
Cu43 Cu48 Cu38 60.09(7)
Se18 Cu48 Cu38 56.74(6)
Se25 Cu48 Cu38 112.53(9)
Cu42 Cu48 Cu38 89.26(8)
P17 Cu48 Se23 117.08(9)
Cu43 Cu48 Se23 89.27(8)
Se18 Cu48 Se23 109.52(8)
Se25 Cu48 Se23 106.05(8)
Cu42 Cu48 Se23 53.98(6)
Cu38 Cu48 Se23 52.90(6)
Se35 Cu49 Se24 111.14(9)
Se35 Cu49 Se22 123.33(9)
Se24 Cu49 Se22 125.53(10)
Se35 Cu49 Cu65 60.96(8)
Se24 Cu49 Cu65 171.13(11)
Se22 Cu49 Cu65 62.49(8)
Se35 Cu49 Cu56 63.92(8)
Se24 Cu49 Cu56 61.79(8)
Se22 Cu49 Cu56 143.41(11)
Cu65 Cu49 Cu56 109.67(10)
Se35 Cu49 Cu68 171.16(10)
Se24 Cu49 Cu68 62.32(7)
Se22 Cu49 Cu68 63.56(7)
Cu65 Cu49 Cu68 126.00(10)
Cu56 Cu49 Cu68 114.53(9)
Se35 Cu49 Cu25 121.44(10)
Se24 Cu49 Cu25 57.55(7)
Se22 Cu49 Cu25 91.16(8)
Cu65 Cu49 Cu25 121.81(10)
Cu56 Cu49 Cu25 61.54(8)
Cu68 Cu49 Cu25 61.21(8)
Se35 Cu49 Cu71 100.96(9)
Se24 Cu49 Cu71 117.26(9)
Se22 Cu49 Cu71 54.43(7)
Cu65 Cu49 Cu71 62.99(7)
Cu56 Cu49 Cu71 89.51(9)
Cu68 Cu49 Cu71 87.62(8)
Cu25 Cu49 Cu71 59.72(7)
Se9 Cu50 Se2 126.41(10)
Se9 Cu50 Cu41 59.18(7)
Se2 Cu50 Cu41 153.50(12)
Se9 Cu50 Cu33 167.23(12)
Se2 Cu50 Cu33 60.80(7)
Cu41 Cu50 Cu33 120.09(10)
Se9 Cu50 Cu10 61.26(7)
Se2 Cu50 Cu10 65.33(7)
Cu41 Cu50 Cu10 111.09(9)
Cu33 Cu50 Cu10 125.63(10)
Se9 Cu50 Se31 119.60(9)
Se2 Cu50 Se31 97.52(9)
Cu41 Cu50 Se31 63.77(7)
Cu33 Cu50 Se31 65.80(8)
Cu10 Cu50 Se31 130.06(11)
Se9 Cu50 Cu2 113.01(10)
Se2 Cu50 Cu2 57.56(7)
Cu41 Cu50 Cu2 148.42(11)
Cu33 Cu50 Cu2 60.15(8)
Cu10 Cu50 Cu2 85.60(9)
Se31 Cu50 Cu2 125.92(9)
Se9 Cu50 Cu27 55.73(7)
Se2 Cu50 Cu27 140.83(11)
Cu41 Cu50 Cu27 65.47(8)
Cu33 Cu50 Cu27 111.70(10)
Cu10 Cu50 Cu27 104.85(9)
Se31 Cu50 Cu27 114.65(9)
Cu2 Cu50 Cu27 84.74(9)
Se9 Cu50 Cu71 109.12(9)
Se2 Cu50 Cu71 124.24(9)
Cu41 Cu50 Cu71 61.08(7)
Cu33 Cu50 Cu71 63.74(8)
Cu10 Cu50 Cu71 170.38(10)
Se31 Cu50 Cu71 53.37(6)
Cu2 Cu50 Cu71 98.86(9)
Cu27 Cu50 Cu71 67.32(7)
Se6 Cu51 Cu7 173.87(14)
Se6 Cu51 Cu42 62.21(7)
Cu7 Cu51 Cu42 114.99(10)
Se6 Cu51 Se1 120.22(10)
Cu7 Cu51 Se1 58.15(7)
Cu42 Cu51 Se1 142.67(12)
Se6 Cu51 Cu72 122.62(10)
Cu7 Cu51 Cu72 62.29(8)
Cu42 Cu51 Cu72 156.69(13)
Se1 Cu51 Cu72 58.09(7)
Se6 Cu51 Cu28 59.40(7)
Cu7 Cu51 Cu28 119.06(10)
Cu42 Cu51 Cu28 110.98(10)
Se1 Cu51 Cu28 60.96(7)
Cu72 Cu51 Cu28 88.20(9)
Se6 Cu51 Se23 113.65(9)
Cu7 Cu51 Se23 61.78(7)
Cu42 Cu51 Se23 56.18(7)
Se1 Cu51 Se23 96.71(9)
Cu72 Cu51 Se23 123.65(9)
Cu28 Cu51 Se23 125.07(11)
Se6 Cu51 Cu57 56.75(8)
Cu7 Cu51 Cu57 128.53(12)
Cu42 Cu51 Cu57 72.23(8)
Se1 Cu51 Cu57 143.30(10)
Cu72 Cu51 Cu57 91.42(10)
Cu28 Cu51 Cu57 101.91(9)
Se23 Cu51 Cu57 118.46(9)
Se6 Cu51 Se27 116.67(10)
Cu7 Cu51 Se27 68.96(8)
Cu42 Cu51 Se27 103.40(10)
Se1 Cu51 Se27 106.43(8)
Cu72 Cu51 Se27 53.39(7)
Cu28 Cu51 Se27 133.69(10)
Se23 Cu51 Se27 99.58(8)
Cu57 Cu51 Se27 60.14(8)
Se6 Cu51 Cu34 111.17(9)
Cu7 Cu51 Cu34 69.85(8)
Cu42 Cu51 Cu34 59.05(7)
Se1 Cu51 Cu34 127.94(8)
Cu72 Cu51 Cu34 100.99(10)
Cu28 Cu51 Cu34 169.76(9)
Se23 Cu51 Cu34 52.92(6)
Cu57 Cu51 Cu34 73.61(8)
Se27 Cu51 Cu34 52.40(6)
Se6 Cu51 Cu9 55.02(6)
Cu7 Cu51 Cu9 129.84(10)
Cu42 Cu51 Cu9 111.82(9)
Se1 Cu51 Cu9 93.34(8)
Cu72 Cu51 Cu9 67.62(8)
Cu28 Cu51 Cu9 55.24(7)
Se23 Cu51 Cu9 167.94(9)
Cu57 Cu51 Cu9 53.37(7)
Se27 Cu51 Cu9 83.87(8)
Cu34 Cu51 Cu9 124.18(10)
Se4 Cu52 Se7 127.59(11)
Se4 Cu52 Cu16 172.21(13)
Se7 Cu52 Cu16 60.16(8)
Se4 Cu52 Cu72 120.59(10)
Se7 Cu52 Cu72 55.31(7)
Cu16 Cu52 Cu72 61.86(8)
Se4 Cu52 Cu2 124.26(10)
Se7 Cu52 Cu2 54.42(7)
Cu16 Cu52 Cu2 59.59(8)
Cu72 Cu52 Cu2 103.21(9)
Se4 Cu52 Se20 113.59(9)
Se7 Cu52 Se20 101.88(8)
Cu16 Cu52 Se20 62.44(7)
Cu72 Cu52 Se20 123.69(9)
Cu2 Cu52 Se20 52.54(6)
Se4 Cu52 Cu15 54.91(7)
Se7 Cu52 Cu15 91.44(9)
Cu16 Cu52 Cu15 127.94(10)
Cu72 Cu52 Cu15 66.09(8)
Cu2 Cu52 Cu15 138.14(11)
Se20 Cu52 Cu15 166.49(10)
Se4 Cu52 Cu3 54.53(7)
Se7 Cu52 Cu3 92.30(9)
Cu16 Cu52 Cu3 129.67(10)
Cu72 Cu52 Cu3 137.13(11)
Cu2 Cu52 Cu3 70.10(8)
Se20 Cu52 Cu3 86.85(8)
Cu15 Cu52 Cu3 90.43(8)
Se4 Cu52 Se27 113.96(9)
Se7 Cu52 Se27 100.22(8)
Cu16 Cu52 Se27 60.98(7)
Cu72 Cu52 Se27 51.63(6)
Cu2 Cu52 Se27 120.15(8)
Se20 Cu52 Se27 93.72(8)
Cu15 Cu52 Se27 86.00(8)
Cu3 Cu52 Se27 167.04(10)
Se4 Cu52 Cu14 109.76(11)
Se7 Cu52 Cu14 122.63(9)
Cu16 Cu52 Cu14 62.48(9)
Cu72 Cu52 Cu14 96.47(9)
Cu2 Cu52 Cu14 96.57(9)
Se20 Cu52 Cu14 49.52(7)
Cu15 Cu52 Cu14 124.11(10)
Cu3 Cu52 Cu14 126.06(10)
Se27 Cu52 Cu14 48.48(7)
Se4 Cu52 Cu19 71.67(8)
Se7 Cu52 Cu19 55.92(7)
Cu16 Cu52 Cu19 116.07(11)
Cu72 Cu52 Cu19 81.53(9)
Cu2 Cu52 Cu19 83.63(9)
Se20 Cu52 Cu19 131.50(9)
Cu15 Cu52 Cu19 55.36(7)
Cu3 Cu52 Cu19 55.90(7)
Se27 Cu52 Cu19 129.74(9)
Cu14 Cu52 Cu19 177.97(10)
P4 Cu53 Cu39 129.17(9)
P4 Cu53 Se17 111.74(9)
Cu39 Cu53 Se17 116.88(9)
P4 Cu53 Se3 119.85(10)
Cu39 Cu53 Se3 57.29(7)
Se17 Cu53 Se3 107.70(8)
P4 Cu53 Se12 103.87(10)
Cu39 Cu53 Se12 54.07(6)
Se17 Cu53 Se12 100.65(8)
Se3 Cu53 Se12 111.34(8)
P4 Cu53 Cu36 138.39(10)
Cu39 Cu53 Cu36 85.16(9)
Se17 Cu53 Cu36 53.37(6)
Se3 Cu53 Cu36 54.34(6)
Se12 Cu53 Cu36 116.58(9)
P4 Cu53 Cu11 144.84(10)
Cu39 Cu53 Cu11 64.76(8)
Se17 Cu53 Cu11 55.62(6)
Se3 Cu53 Cu11 95.03(8)
Se12 Cu53 Cu11 54.73(6)
Cu36 Cu53 Cu11 64.97(7)
Se16 Cu54 Se34 122.94(8)
Se16 Cu54 Cu38 174.95(10)
Se34 Cu54 Cu38 61.99(7)
Se16 Cu54 Cu7 57.78(7)
Se34 Cu54 Cu7 175.34(10)
Cu38 Cu54 Cu7 117.40(9)
Se16 Cu54 Cu66 67.61(7)
Se34 Cu54 Cu66 60.96(7)
Cu38 Cu54 Cu66 117.26(9)
Cu7 Cu54 Cu66 117.28(9)
Se16 Cu54 Se23 118.12(8)
Se34 Cu54 Se23 117.56(8)
Cu38 Cu54 Se23 56.84(6)
Cu7 Cu54 Se23 63.05(7)
Cu66 Cu54 Se23 166.91(9)
Se16 Cu54 Cu47 116.05(8)
Se34 Cu54 Cu47 55.86(7)
Cu38 Cu54 Cu47 67.09(7)
Cu7 Cu54 Cu47 119.49(9)
Cu66 Cu54 Cu47 60.76(7)
Se23 Cu54 Cu47 107.02(8)
Se16 Cu54 Cu34 116.69(8)
Se34 Cu54 Cu34 104.21(8)
Cu38 Cu54 Cu34 61.00(7)
Cu7 Cu54 Cu34 72.16(7)
Cu66 Cu54 Cu34 111.73(8)
Se23 Cu54 Cu34 55.30(6)
Cu47 Cu54 Cu34 58.49(6)
Se16 Cu54 Cu30 55.30(6)
Se34 Cu54 Cu30 112.39(9)
Cu38 Cu54 Cu30 125.11(9)
Cu7 Cu54 Cu30 63.84(8)
Cu66 Cu54 Cu30 60.81(7)
Se23 Cu54 Cu30 111.55(8)
Cu47 Cu54 Cu30 67.58(7)
Cu34 Cu54 Cu30 69.68(7)
Se36 Cu55 Se33 121.64(9)
Se36 Cu55 Se15 122.07(8)
Se33 Cu55 Se15 115.84(8)
Se36 Cu55 Cu37 168.10(10)
Se33 Cu55 Cu37 62.06(7)
Se15 Cu55 Cu37 57.33(7)
Se36 Cu55 Cu67 66.48(7)
Se33 Cu55 Cu67 165.08(10)
Se15 Cu55 Cu67 59.50(7)
Cu37 Cu55 Cu67 107.41(9)
Se36 Cu55 Cu29 56.95(7)
Se33 Cu55 Cu29 66.64(7)
Se15 Cu55 Cu29 158.91(9)
Cu37 Cu55 Cu29 128.65(9)
Cu67 Cu55 Cu29 123.37(9)
Se36 Cu55 Cu4 88.25(8)
Se33 Cu55 Cu4 54.00(6)
Se15 Cu55 Cu4 134.00(9)
Cu37 Cu55 Cu4 85.79(8)
Cu67 Cu55 Cu4 117.40(9)
Cu29 Cu55 Cu4 65.65(8)
Se36 Cu55 Cu63 55.62(6)
Se33 Cu55 Cu63 113.40(8)
Se15 Cu55 Cu63 107.28(8)
Cu37 Cu55 Cu63 112.54(9)
Cu67 Cu55 Cu63 59.07(7)
Cu29 Cu55 Cu63 89.28(8)
Cu4 Cu55 Cu63 59.43(6)
Se36 Cu55 Cu19 109.85(8)
Se33 Cu55 Cu19 109.73(8)
Se15 Cu55 Cu19 52.90(6)
Cu37 Cu55 Cu19 59.50(7)
Cu67 Cu55 Cu19 55.64(7)
Cu29 Cu55 Cu19 147.90(9)
Cu4 Cu55 Cu19 86.16(8)
Cu63 Cu55 Cu19 62.10(6)
P8 Cu56 Cu49 153.19(12)
P8 Cu56 Se24 105.78(13)
Cu49 Cu56 Se24 57.06(7)
P8 Cu56 Cu61 125.67(13)
Cu49 Cu56 Cu61 73.11(8)
Se24 Cu56 Cu61 128.33(9)
P8 Cu56 Se35 116.06(12)
Cu49 Cu56 Se35 55.73(7)
Se24 Cu56 Se35 101.06(9)
Cu61 Cu56 Se35 54.69(7)
P8 Cu56 Cu25 130.00(12)
Cu49 Cu56 Cu25 60.90(8)
Se24 Cu56 Cu25 56.00(7)
Cu61 Cu56 Cu25 89.72(9)
Se35 Cu56 Cu25 113.24(9)
P8 Cu56 Se31 117.41(12)
Cu49 Cu56 Se31 88.79(8)
Se24 Cu56 Se31 108.12(9)
Cu61 Cu56 Se31 54.51(7)
Se35 Cu56 Se31 106.91(8)
Cu25 Cu56 Se31 52.14(7)
Se12 Cu57 Se6 126.01(10)
Se12 Cu57 Cu9 142.82(11)
Se6 Cu57 Cu9 60.00(7)
Se12 Cu57 Cu62 67.99(8)
Se6 Cu57 Cu62 58.98(7)
Cu9 Cu57 Cu62 111.82(10)
Se12 Cu57 Cu51 148.72(10)
Se6 Cu57 Cu51 53.09(7)
Cu9 Cu57 Cu51 67.59(8)
Cu62 Cu57 Cu51 96.84(9)
Se12 Cu57 Se27 112.76(9)
Se6 Cu57 Se27 113.14(9)
Cu9 Cu57 Se27 91.74(8)
Cu62 Cu57 Se27 138.62(10)
Cu51 Cu57 Se27 60.26(7)
Se12 Cu57 Cu11 55.98(7)
Se6 Cu57 Cu11 149.51(11)
Cu9 Cu57 Cu11 99.67(9)
Cu62 Cu57 Cu11 118.68(10)
Cu51 Cu57 Cu11 144.30(11)
Se27 Cu57 Cu11 88.22(8)
Se12 Cu57 Cu39 53.74(7)
Se6 Cu57 Cu39 148.63(10)
Cu9 Cu57 Cu39 143.36(11)
Cu62 Cu57 Cu39 104.82(9)
Cu51 Cu57 Cu39 108.94(10)
Se27 Cu57 Cu39 59.24(7)
Cu11 Cu57 Cu39 60.86(7)
Se12 Cu57 Cu13 52.91(6)
Se6 Cu57 Cu13 98.76(8)
Cu9 Cu57 Cu13 158.05(10)
Cu62 Cu57 Cu13 53.85(7)
Cu51 Cu57 Cu13 95.90(9)
Se27 Cu57 Cu13 92.15(8)
Cu11 Cu57 Cu13 102.03(8)
Cu39 Cu57 Cu13 54.16(7)
Se12 Cu57 Se5 96.26(8)
Se6 Cu57 Se5 104.04(9)
Cu9 Cu57 Se5 51.22(6)
Cu62 Cu57 Se5 123.45(10)
Cu51 Cu57 Se5 114.62(9)
Se27 Cu57 Se5 97.90(8)
Cu11 Cu57 Se5 49.38(6)
Cu39 Cu57 Se5 107.14(9)
Cu13 Cu57 Se5 148.94(9)
Se19 Cu58 Se3 129.14(11)
Se19 Cu58 Cu39 169.76(12)
Se3 Cu58 Cu39 60.71(7)
Se19 Cu58 Cu47 63.39(7)
Se3 Cu58 Cu47 147.03(11)
Cu39 Cu58 Cu47 110.26(10)
Se19 Cu58 Cu14 121.19(11)
Se3 Cu58 Cu14 60.26(8)
Cu39 Cu58 Cu14 58.99(8)
Cu47 Cu58 Cu14 146.10(12)
Se19 Cu58 Se21 114.03(9)
Se3 Cu58 Se21 98.28(9)
Cu39 Cu58 Se21 63.26(7)
Cu47 Cu58 Se21 53.82(6)
Cu14 Cu58 Se21 121.64(9)
Se19 Cu58 Cu30 58.80(7)
Se3 Cu58 Cu30 142.69(11)
Cu39 Cu58 Cu30 112.08(10)
Cu47 Cu58 Cu30 70.02(8)
Cu14 Cu58 Cu30 84.20(10)
Se21 Cu58 Cu30 110.78(9)
Se19 Cu58 Cu5 58.51(9)
Se3 Cu58 Cu5 70.72(10)
Cu39 Cu58 Cu5 130.98(11)
Cu47 Cu58 Cu5 114.01(10)
Cu14 Cu58 Cu5 92.14(10)
Se21 Cu58 Cu5 134.11(11)
Cu30 Cu58 Cu5 102.02(10)
Se19 Cu58 Cu23 55.48(7)
Se3 Cu58 Cu23 96.66(9)
Cu39 Cu58 Cu23 124.84(10)
Cu47 Cu58 Cu23 112.14(8)
Cu14 Cu58 Cu23 66.09(8)
Se21 Cu58 Cu23 165.05(9)
Cu30 Cu58 Cu23 55.43(7)
Cu5 Cu58 Cu23 52.76(8)
Se26 Cu59 Se22 127.33(9)
Se26 Cu59 Se17 115.59(8)
Se22 Cu59 Se17 116.24(8)
Se26 Cu59 Cu36 166.57(10)
Se22 Cu59 Cu36 63.85(7)
Se17 Cu59 Cu36 55.76(6)
Se26 Cu59 Cu68 68.75(8)
Se22 Cu59 Cu68 62.24(7)
Se17 Cu59 Cu68 149.22(10)
Cu36 Cu59 Cu68 124.24(9)
Se26 Cu59 Cu40 61.57(7)
Se22 Cu59 Cu40 166.24(11)
Se17 Cu59 Cu40 58.55(6)
Cu36 Cu59 Cu40 106.02(9)
Cu68 Cu59 Cu40 129.43(9)
Se26 Cu59 Cu41 56.50(6)
Se22 Cu59 Cu41 116.23(9)
Se17 Cu59 Cu41 105.07(8)
Cu36 Cu59 Cu41 113.50(10)
Cu68 Cu59 Cu41 102.00(8)
Cu40 Cu59 Cu41 57.61(7)
Se26 Cu59 Cu71 106.22(8)
Se22 Cu59 Cu71 56.80(7)
Se17 Cu59 Cu71 116.33(9)
Cu36 Cu59 Cu71 72.74(8)
Cu68 Cu59 Cu71 89.23(8)
Cu40 Cu59 Cu71 112.46(9)
Cu41 Cu59 Cu71 62.09(7)
Se26 Cu59 Cu27 109.05(8)
Se22 Cu59 Cu27 107.93(9)
Se17 Cu59 Cu27 54.25(6)
Cu36 Cu59 Cu27 57.82(7)
Cu68 Cu59 Cu27 156.11(9)
Cu40 Cu59 Cu27 58.39(7)
Cu41 Cu59 Cu27 61.24(7)
Cu71 Cu59 Cu27 68.17(7)
P1 Cu60 Se35 112.52(11)
P1 Cu60 Cu65 141.94(12)
Se35 Cu60 Cu65 58.95(8)
P1 Cu60 Se8 111.53(12)
Se35 Cu60 Se8 110.89(9)
Cu65 Cu60 Se8 105.62(9)
P1 Cu60 Cu61 146.89(13)
Se35 Cu60 Cu61 55.92(7)
Cu65 Cu60 Cu61 63.57(8)
Se8 Cu60 Cu61 57.82(7)
P1 Cu60 Cu44 131.32(11)
Se35 Cu60 Cu44 115.65(10)
Cu65 Cu60 Cu44 65.66(9)
Se8 Cu60 Cu44 56.20(7)
Cu61 Cu60 Cu44 72.17(9)
P1 Cu60 Se14 106.42(12)
Se35 Cu60 Se14 107.97(10)
Cu65 Cu60 Se14 53.03(7)
Se8 Cu60 Se14 107.19(9)
Cu61 Cu60 Se14 106.69(9)
Cu44 Cu60 Se14 51.88(7)
Se35 Cu61 Se31 125.48(10)
Se35 Cu61 Se8 116.69(9)
Se31 Cu61 Se8 117.06(9)
Se35 Cu61 Cu33 161.23(10)
Se31 Cu61 Cu33 67.28(8)
Se8 Cu61 Cu33 55.89(7)
Se35 Cu61 Cu56 62.85(8)
Se31 Cu61 Cu56 65.98(8)
Se8 Cu61 Cu56 151.19(10)
Cu33 Cu61 Cu56 132.95(10)
Se35 Cu61 Cu60 59.82(7)
Se31 Cu61 Cu60 170.23(10)
Se8 Cu61 Cu60 60.05(7)
Cu33 Cu61 Cu60 105.55(10)
Cu56 Cu61 Cu60 121.50(10)
Se35 Cu61 Cu71 106.40(10)
Se31 Cu61 Cu71 57.64(7)
Se8 Cu61 Cu71 114.22(8)
Cu33 Cu61 Cu71 67.15(8)
Cu56 Cu61 Cu71 91.92(9)
Cu60 Cu61 Cu71 113.99(10)
Se35 Cu61 Cu65 57.61(7)
Se31 Cu61 Cu65 117.62(9)
Se8 Cu61 Cu65 102.06(8)
Cu33 Cu61 Cu65 105.21(9)
Cu56 Cu61 Cu65 100.62(9)
Cu60 Cu61 Cu65 56.65(8)
Cu71 Cu61 Cu65 62.73(7)
P6 Cu62 Se25 115.50(10)
P6 Cu62 Cu13 145.25(11)
Se25 Cu62 Cu13 58.28(7)
P6 Cu62 Se6 109.30(11)
Se25 Cu62 Se6 110.89(9)
Cu13 Cu62 Se6 104.16(8)
P6 Cu62 Cu42 146.80(11)
Se25 Cu62 Cu42 55.55(6)
Cu13 Cu62 Cu42 62.40(7)
Se6 Cu62 Cu42 57.88(7)
P6 Cu62 Cu57 130.04(10)
Se25 Cu62 Cu57 114.23(9)
Cu13 Cu62 Cu57 64.80(8)
Se6 Cu62 Cu57 55.01(7)
Cu42 Cu62 Cu57 70.99(8)
P6 Cu62 Se12 109.59(11)
Se25 Cu62 Se12 105.98(8)
Cu13 Cu62 Se12 51.17(6)
Se6 Cu62 Se12 105.00(8)
Cu42 Cu62 Se12 103.50(8)
Cu57 Cu62 Se12 50.63(6)
Se36 Cu63 Se11 122.58(9)
Se36 Cu63 Cu17 173.51(10)
Se11 Cu63 Cu17 57.08(7)
Se36 Cu63 Se28 121.17(9)
Se11 Cu63 Se28 115.53(8)
Cu17 Cu63 Se28 60.74(7)
Se36 Cu63 Cu12 57.39(7)
Se11 Cu63 Cu12 158.82(9)
Cu17 Cu63 Cu12 125.69(9)
Se28 Cu63 Cu12 65.33(7)
Se36 Cu63 Cu67 65.84(7)
Se11 Cu63 Cu67 61.81(7)
Cu17 Cu63 Cu67 110.73(9)
Se28 Cu63 Cu67 164.61(9)
Cu12 Cu63 Cu67 123.23(9)
Se36 Cu63 Cu4 88.36(8)
Se11 Cu63 Cu4 135.00(9)
Cu17 Cu63 Cu4 88.42(8)
Se28 Cu63 Cu4 53.83(6)
Cu12 Cu63 Cu4 64.11(7)
Cu67 Cu63 Cu4 115.95(9)
Se36 Cu63 Cu55 55.76(6)
Se11 Cu63 Cu55 108.91(8)
Cu17 Cu63 Cu55 117.80(9)
Se28 Cu63 Cu55 113.29(8)
Cu12 Cu63 Cu55 88.52(8)
Cu67 Cu63 Cu55 57.54(7)
Cu4 Cu63 Cu55 59.48(7)
Se36 Cu63 Cu19 111.50(8)
Se11 Cu63 Cu19 52.99(6)
Cu17 Cu63 Cu19 62.70(7)
Se28 Cu63 Cu19 109.59(8)
Cu12 Cu63 Cu19 148.14(8)
Cu67 Cu63 Cu19 55.94(7)
Cu4 Cu63 Cu19 87.14(8)
Cu55 Cu63 Cu19 63.88(7)
P13 Cu64 Se8 119.40(9)
P13 Cu64 Cu37 115.00(9)
Se8 Cu64 Cu37 124.85(9)
P13 Cu64 Se15 101.69(8)
Se8 Cu64 Se15 104.29(8)
Cu37 Cu64 Se15 54.90(6)
P13 Cu64 Cu33 138.43(10)
Se8 Cu64 Cu33 54.74(7)
Cu37 Cu64 Cu33 89.54(9)
Se15 Cu64 Cu33 119.84(9)
P13 Cu64 Cu3 150.89(9)
Se8 Cu64 Cu3 59.08(7)
Cu37 Cu64 Cu3 69.31(8)
Se15 Cu64 Cu3 55.62(6)
Cu33 Cu64 Cu3 67.51(8)
P13 Cu64 Se2 106.36(7)
Se8 Cu64 Se2 111.30(8)
Cu37 Cu64 Se2 58.76(7)
Se15 Cu64 Se2 113.64(8)
Cu33 Cu64 Se2 56.88(7)
Cu3 Cu64 Se2 100.13(8)
Se14 Cu65 Cu49 170.63(12)
Se14 Cu65 Se35 123.89(10)
Cu49 Cu65 Se35 58.29(7)
Se14 Cu65 Cu60 69.30(8)
Cu49 Cu65 Cu60 116.13(10)
Se35 Cu65 Cu60 60.16(8)
Se14 Cu65 Se22 118.15(9)
Cu49 Cu65 Se22 58.25(7)
Se35 Cu65 Se22 116.43(9)
Cu60 Cu65 Se22 166.87(11)
Se14 Cu65 Cu70 56.90(7)
Cu49 Cu65 Cu70 121.99(11)
Se35 Cu65 Cu70 174.38(12)
Cu60 Cu65 Cu70 117.56(11)
Se22 Cu65 Cu70 64.49(8)
Se14 Cu65 Cu61 116.67(10)
Cu49 Cu65 Cu61 72.39(8)
Se35 Cu65 Cu61 54.99(7)
Cu60 Cu65 Cu61 59.78(8)
Se22 Cu65 Cu61 107.44(8)
Cu70 Cu65 Cu61 119.40(11)
Se14 Cu65 Cu71 120.64(9)
Cu49 Cu65 Cu71 65.39(7)
Se35 Cu65 Cu71 100.88(8)
Cu60 Cu65 Cu71 112.81(10)
Se22 Cu65 Cu71 54.34(7)
Cu70 Cu65 Cu71 75.01(8)
Cu61 Cu65 Cu71 58.32(7)
Se14 Cu65 Cu44 54.06(7)
Cu49 Cu65 Cu44 134.95(10)
Se35 Cu65 Cu44 112.44(10)
Cu60 Cu65 Cu44 60.67(9)
Se22 Cu65 Cu44 113.62(10)
Cu70 Cu65 Cu44 63.02(9)
Cu61 Cu65 Cu44 68.91(8)
Cu71 Cu65 Cu44 75.02(9)
P15 Cu66 Se19 116.85(8)
P15 Cu66 Se34 111.62(8)
Se19 Cu66 Se34 112.44(9)
P15 Cu66 Cu54 134.26(9)
Se19 Cu66 Cu54 107.57(8)
Se34 Cu66 Cu54 56.47(6)
P15 Cu66 Cu47 153.65(10)
Se19 Cu66 Cu47 60.83(7)
Se34 Cu66 Cu47 54.82(6)
Cu54 Cu66 Cu47 61.27(7)
P15 Cu66 Cu30 134.21(9)
Se19 Cu66 Cu30 57.18(6)
Se34 Cu66 Cu30 111.53(8)
Cu54 Cu66 Cu30 64.20(7)
Cu47 Cu66 Cu30 69.05(7)
P15 Cu66 Se16 100.53(8)
Se19 Cu66 Se16 108.21(8)
Se34 Cu66 Se16 105.85(8)
Cu54 Cu66 Se16 53.35(6)
Cu47 Cu66 Se16 104.96(8)
Cu30 Cu66 Se16 52.91(6)
P2 Cu67 Se15 119.01(11)
P2 Cu67 Cu55 144.15(10)
Se15 Cu67 Cu55 58.79(7)
P2 Cu67 Cu63 130.72(11)
Se15 Cu67 Cu63 110.19(8)
Cu55 Cu67 Cu63 63.39(7)
P2 Cu67 Se11 103.89(10)
Se15 Cu67 Se11 112.52(9)
Cu55 Cu67 Se11 109.45(8)
Cu63 Cu67 Se11 56.59(6)
P2 Cu67 Cu19 142.06(11)
Se15 Cu67 Cu19 58.02(7)
Cu55 Cu67 Cu19 70.88(7)
Cu63 Cu67 Cu19 68.98(8)
Se11 Cu67 Cu19 56.11(6)
P2 Cu67 Se36 104.09(11)
Se15 Cu67 Se36 109.82(8)
Cu55 Cu67 Se36 54.09(7)
Cu63 Cu67 Se36 53.58(6)
Se11 Cu67 Se36 106.52(8)
Cu19 Cu67 Se36 112.27(8)
P20 Cu68 Cu49 124.35(11)
P20 Cu68 Se24 107.59(9)
Cu49 Cu68 Se24 56.53(7)
P20 Cu68 Cu25 158.60(9)
Cu49 Cu68 Cu25 60.78(8)
Se24 Cu68 Cu25 55.76(7)
P20 Cu68 Se22 113.46(9)
Cu49 Cu68 Se22 56.29(7)
Se24 Cu68 Se22 112.56(9)
Cu25 Cu68 Se22 86.92(9)
P20 Cu68 Cu59 124.68(9)
Cu49 Cu68 Cu59 94.95(9)
Se24 Cu68 Cu59 127.19(10)
Cu25 Cu68 Cu59 71.72(8)
Se22 Cu68 Cu59 55.09(7)
P20 Cu68 Cu32 102.81(9)
Cu49 Cu68 Cu32 103.14(9)
Se24 Cu68 Cu32 53.03(7)
Cu25 Cu68 Cu32 57.10(7)
Se22 Cu68 Cu32 143.73(11)
Cu59 Cu68 Cu32 103.89(10)
P20 Cu68 Se26 120.47(8)
Cu49 Cu68 Se26 114.64(10)
Se24 Cu68 Se26 97.39(8)
Cu25 Cu68 Se26 56.03(7)
Se22 Cu68 Se26 104.41(9)
Cu59 Cu68 Se26 51.61(6)
Cu32 Cu68 Se26 53.65(7)
P19 Cu69 Se18 116.99(9)
P19 Cu69 Cu43 140.29(10)
Se18 Cu69 Cu43 58.97(7)
P19 Cu69 Se21 118.75(9)
Se18 Cu69 Se21 114.29(9)
Cu43 Cu69 Se21 56.28(6)
P19 Cu69 Cu38 156.98(9)
Se18 Cu69 Cu38 56.64(7)
Cu43 Cu69 Cu38 59.03(7)
Se21 Cu69 Cu38 81.37(7)
P19 Cu69 Cu31 103.75(8)
Se18 Cu69 Cu31 53.07(7)
Cu43 Cu69 Cu31 101.63(9)
Se21 Cu69 Cu31 133.70(9)
Cu38 Cu69 Cu31 53.86(6)
P19 Cu69 Cu47 120.19(9)
Se18 Cu69 Cu47 118.16(9)
Cu43 Cu69 Cu47 88.85(8)
Se21 Cu69 Cu47 52.40(6)
Cu38 Cu69 Cu47 61.54(7)
Cu31 Cu69 Cu47 91.58(8)
Se14 Cu70 Se3 135.20(12)
Se14 Cu70 Cu5 60.95(9)
Se3 Cu70 Cu5 74.25(11)
Se14 Cu70 Cu14 125.45(12)
Se3 Cu70 Cu14 60.55(8)
Cu5 Cu70 Cu14 100.73(11)
Se14 Cu70 Cu36 166.95(12)
Se3 Cu70 Cu36 57.43(7)
Cu5 Cu70 Cu36 131.48(13)
Cu14 Cu70 Cu36 60.68(9)
Se14 Cu70 Cu65 57.08(7)
Se3 Cu70 Cu65 147.88(12)
Cu5 Cu70 Cu65 107.81(11)
Cu14 Cu70 Cu65 144.43(14)
Cu36 Cu70 Cu65 110.75(10)
Se14 Cu70 Se22 111.14(9)
Se3 Cu70 Se22 95.67(9)
Cu5 Cu70 Se22 127.69(13)
Cu14 Cu70 Se22 118.77(10)
Cu36 Cu70 Se22 59.34(7)
Cu65 Cu70 Se22 56.90(7)
Se14 Cu70 Cu23 57.26(7)
Se3 Cu70 Cu23 98.91(9)
Cu5 Cu70 Cu23 57.13(9)
Cu14 Cu70 Cu23 69.57(9)
Cu36 Cu70 Cu23 130.25(11)
Cu65 Cu70 Cu23 109.05(10)
Se22 Cu70 Cu23 165.41(11)
Se14 Cu70 Cu44 54.04(8)
Se3 Cu70 Cu44 148.84(11)
Cu5 Cu70 Cu44 105.20(11)
Cu14 Cu70 Cu44 89.69(11)
Cu36 Cu70 Cu44 117.99(12)
Cu65 Cu70 Cu44 62.89(9)
Se22 Cu70 Cu44 107.68(10)
Cu23 Cu70 Cu44 58.93(8)
Se14 Cu70 Se20 110.86(11)
Se3 Cu70 Se20 103.75(8)
Cu5 Cu70 Se20 141.65(11)
Cu14 Cu70 Se20 50.91(7)
Cu36 Cu70 Se20 62.70(8)
Cu65 Cu70 Se20 93.76(10)
Se22 Cu70 Se20 90.63(8)
Cu23 Cu70 Se20 86.25(9)
Cu44 Cu70 Se20 56.85(8)
Se22 Cu71 Se31 138.36(9)
Se22 Cu71 Se20 106.83(8)
Se31 Cu71 Se20 114.75(9)
Se22 Cu71 Cu61 110.81(9)
Se31 Cu71 Cu61 56.67(7)
Se20 Cu71 Cu61 105.23(9)
Se22 Cu71 Cu59 56.11(7)
Se31 Cu71 Cu59 113.49(8)
Se20 Cu71 Cu59 103.31(8)
Cu61 Cu71 Cu59 151.19(9)
Se22 Cu71 Cu25 88.14(8)
Se31 Cu71 Cu25 53.79(7)
Se20 Cu71 Cu25 155.99(9)
Cu61 Cu71 Cu25 85.97(8)
Cu59 Cu71 Cu25 69.12(8)
Se22 Cu71 Cu41 112.05(9)
Se31 Cu71 Cu41 60.93(6)
Se20 Cu71 Cu41 103.39(8)
Cu61 Cu71 Cu41 117.46(8)
Cu59 Cu71 Cu41 58.39(6)
Cu25 Cu71 Cu41 52.89(6)
Se22 Cu71 Cu65 57.45(7)
Se31 Cu71 Cu65 113.10(9)
Se20 Cu71 Cu65 97.27(8)
Cu61 Cu71 Cu65 58.95(7)
Cu59 Cu71 Cu65 113.51(9)
Cu25 Cu71 Cu65 106.67(8)
Cu41 Cu71 Cu65 159.05(9)
Se22 Cu71 Cu49 54.01(6)
Se31 Cu71 Cu49 87.37(8)
Se20 Cu71 Cu49 148.20(8)
Cu61 Cu71 Cu49 66.85(7)
Cu59 Cu71 Cu49 86.67(8)
Cu25 Cu71 Cu49 55.72(7)
Cu41 Cu71 Cu49 107.45(8)
Cu65 Cu71 Cu49 51.61(6)
Se22 Cu71 Cu33 148.30(9)
Se31 Cu71 Cu33 61.31(8)
Se20 Cu71 Cu33 60.36(7)
Cu61 Cu71 Cu33 53.62(7)
Cu59 Cu71 Cu33 150.57(9)
Cu25 Cu71 Cu33 114.96(9)
Cu41 Cu71 Cu33 99.44(8)
Cu65 Cu71 Cu33 93.71(8)
Cu49 Cu71 Cu33 120.47(9)
Se22 Cu71 Cu50 154.68(9)
Se31 Cu71 Cu50 56.40(7)
Se20 Cu71 Cu50 65.32(7)
Cu61 Cu71 Cu50 94.50(9)
Cu59 Cu71 Cu50 100.87(8)
Cu25 Cu71 Cu50 93.09(8)
Cu41 Cu71 Cu50 51.69(6)
Cu65 Cu71 Cu50 144.54(10)
Cu49 Cu71 Cu50 143.15(9)
Cu33 Cu71 Cu50 50.91(6)
Se27 Cu72 Se7 118.47(9)
Se27 Cu72 Se1 119.91(9)
Se7 Cu72 Se1 121.40(9)
Se27 Cu72 Cu51 67.33(8)
Se7 Cu72 Cu51 149.17(10)
Se1 Cu72 Cu51 59.23(8)
Se27 Cu72 Cu6 147.79(10)
Se7 Cu72 Cu6 68.37(7)
Se1 Cu72 Cu6 60.08(7)
Cu51 Cu72 Cu6 91.36(9)
Se27 Cu72 Cu7 72.57(8)
Se7 Cu72 Cu7 152.88(11)
Se1 Cu72 Cu7 56.67(7)
Cu51 Cu72 Cu7 56.88(7)
Cu6 Cu72 Cu7 116.75(10)
Se27 Cu72 Cu17 153.88(10)
Se7 Cu72 Cu17 72.33(8)
Se1 Cu72 Cu17 57.56(7)
Cu51 Cu72 Cu17 116.79(10)
Cu6 Cu72 Cu17 57.06(7)
Cu7 Cu72 Cu17 88.17(9)
Se27 Cu72 Cu52 68.49(8)
Se7 Cu72 Cu52 59.73(8)
Se1 Cu72 Cu52 153.00(10)
Cu51 Cu72 Cu52 135.82(11)
Cu6 Cu72 Cu52 128.06(10)
Cu7 Cu72 Cu52 108.77(10)
Cu17 Cu72 Cu52 102.84(10)
Se27 Cu72 Cu16 65.57(8)
Se7 Cu72 Cu16 60.12(7)
Se1 Cu72 Cu16 148.49(10)
Cu51 Cu72 Cu16 102.53(10)
Cu6 Cu72 Cu16 98.13(9)
Cu7 Cu72 Cu16 138.06(11)
Cu17 Cu72 Cu16 132.17(10)
Cu52 Cu72 Cu16 58.11(7)
Se27 Cu72 Cu15 90.63(8)
Se7 Cu72 Cu15 89.37(8)
Se1 Cu72 Cu15 94.62(8)
Cu51 Cu72 Cu15 121.40(9)
Cu6 Cu72 Cu15 121.49(9)
Cu7 Cu72 Cu15 64.90(7)
Cu17 Cu72 Cu15 64.80(7)
Cu52 Cu72 Cu15 58.67(7)
Cu16 Cu72 Cu15 116.77(9)
C1 P1 C13 105.1(7)
C1 P1 C7 102.3(8)
C13 P1 C7 104.3(8)
C1 P1 Cu60 114.9(5)
C13 P1 Cu60 116.4(6)
C7 P1 Cu60 112.3(6)
C6 C1 C2 117.8(15)
C6 C1 P1 118.1(12)
C2 C1 P1 124.0(13)
C1 C2 C3 120.3(17)
C4 C3 C2 119.3(20)
C3 C4 C5 123.4(22)
C4 C5 C6 116.7(21)
C1 C6 C5 122.4(17)
C12 C7 C8 120.1(16)
C12 C7 P1 117.5(14)
C8 C7 P1 122.1(13)
C9 C8 C7 120.2(17)
C10 C9 C8 118.6(21)
C9 C10 C11 122.3(21)
C10 C11 C12 118.1(20)
C7 C12 C11 120.7(20)
C14 C13 C18 121.2(16)
C14 C13 P1 121.9(14)
C18 C13 P1 116.8(13)
C13 C14 C15 118.9(18)
C16 C15 C14 119.6(22)
C17 C16 C15 120.3(24)
C16 C17 C18 120.8(21)
C17 C18 C13 119.2(17)
C19 P2 C31 102.2(7)
C19 P2 C25 103.5(8)
C31 P2 C25 105.3(7)
C19 P2 Cu67 118.1(6)
C31 P2 Cu67 108.5(5)
C25 P2 Cu67 117.5(5)
C24 C19 C20 118.0(18)
C24 C19 P2 122.5(16)
C20 C19 P2 119.1(14)
C19 C20 C21 120.2(19)
C22 C21 C20 120.5(25)
C21 C22 C23 122.4(28)
C22 C23 C24 114.6(31)
C19 C24 C23 123.0(26)
C30 C25 C26 120.9(18)
C30 C25 P2 118.2(14)
C26 C25 P2 120.9(15)
C25 C26 C27 119.9(24)
C28 C27 C26 117.3(30)
C27 C28 C29 117.6(27)
C28 C29 C30 120.4(25)
C25 C30 C29 122.0(22)
C32 C31 C36 119.8(15)
C32 C31 P2 120.6(11)
C36 C31 P2 118.6(12)
C31 C32 C33 119.1(16)
C34 C33 C32 121.1(18)
C35 C34 C33 120.7(19)
C34 C35 C36 119.7(18)
C31 C36 C35 119.4(16)
C37 P3 C43 105.2(8)
C37 P3 C49 102.2(8)
C43 P3 C49 103.8(7)
C37 P3 Cu40 117.1(6)
C43 P3 Cu40 114.3(5)
C49 P3 Cu40 112.7(6)
C42 C37 C38 118.6(20)
C42 C37 P3 121.3(15)
C38 C37 P3 119.9(17)
C37 C38 C39 119.6(25)
C40 C39 C38 113.7(29)
C41 C40 C39 125.3(26)
C40 C41 C42 119.4(19)
C37 C42 C41 122.1(18)
C48 C43 C44 119.7(15)
C48 C43 P3 124.4(13)
C44 C43 P3 115.9(12)
C45 C44 C43 120.1(16)
C46 C45 C44 121.0(18)
C45 C46 C47 120.3(21)
C46 C47 C48 118.3(22)
C43 C48 C47 120.5(18)
C50 C49 C54 122.6(19)
C50 C49 P3 120.7(14)
C54 C49 P3 116.7(15)
C49 C50 C51 119.9(18)
C52 C51 C50 120.3(21)
C51 C52 C53 120.8(25)
C52 C53 C54 120.7(24)
C49 C54 C53 115.6(21)
C67 P4 C55 102.3(7)
C67 P4 C61 103.5(7)
C55 P4 C61 100.5(6)
C67 P4 Cu53 120.5(5)
C55 P4 Cu53 112.4(5)
C61 P4 Cu53 115.0(5)
C60 C55 C56 119.5(14)
C60 C55 P4 124.0(12)
C56 C55 P4 116.3(11)
C57 C56 C55 118.3(16)
C56 C57 C58 120.9(18)
C57 C58 C59 119.4(19)
C60 C59 C58 121.3(19)
C59 C60 C55 120.5(17)
C62 C61 C66 118.2(13)
C62 C61 P4 120.4(11)
C66 C61 P4 121.4(11)
C63 C62 C61 121.1(15)
C62 C63 C64 120.0(17)
C63 C64 C65 117.6(15)
C66 C65 C64 122.2(16)
C65 C66 C61 120.3(14)
C68 C67 C72 120.9(20)
C68 C67 P4 118.8(14)
C72 C67 P4 120.2(14)
C67 C68 C69 120.8(20)
C70 C69 C68 121.7(22)
C69 C70 C71 117.5(25)
C72 C71 C70 119.6(24)
C67 C72 C71 119.0(21)
C73 P5 C79 103.1(7)
C73 P5 C85 107.2(7)
C79 P5 C85 102.3(7)
C73 P5 Cu45 112.5(5)
C79 P5 Cu45 114.8(5)
C85 P5 Cu45 115.7(5)
C74 C73 C78 120.9(16)
C74 C73 P5 123.4(12)
C78 C73 P5 115.6(12)
C73 C74 C75 119.1(17)
C76 C75 C74 119.3(22)
C75 C76 C77 125.2(22)
C76 C77 C78 115.5(18)
C73 C78 C77 119.9(16)
C84 C79 C80 120.4(16)
C84 C79 P5 119.6(13)
C80 C79 P5 120.0(12)
C79 C80 C81 120.9(17)
C82 C81 C80 118.0(18)
C81 C82 C83 120.6(18)
C84 C83 C82 119.2(18)
C79 C84 C83 120.8(17)
C90 C85 C86 118.3(14)
C90 C85 P5 116.9(11)
C86 C85 P5 124.7(12)
C85 C86 C87 121.0(16)
C88 C87 C86 120.3(17)
C87 C88 C89 119.4(17)
C90 C89 C88 118.6(18)
C85 C90 C89 122.4(15)
C97 P6 C103 104.7(7)
C97 P6 C91 103.2(7)
C103 P6 C91 102.7(7)
C97 P6 Cu62 116.4(5)
C103 P6 Cu62 111.5(5)
C91 P6 Cu62 116.8(5)
C96 C91 C92 120.3(13)
C96 C91 P6 124.5(11)
C92 C91 P6 115.3(11)
C93 C92 C91 118.5(14)
C92 C93 C94 121.5(15)
C93 C94 C95 118.4(16)
C94 C95 C96 120.2(17)
C91 C96 C95 121.1(14)
C102 C97 C98 118.4(15)
C102 C97 P6 123.5(13)
C98 C97 P6 118.1(12)
C97 C98 C99 121.6(16)
C100 C99 C98 118.6(18)
C99 C100 C101 121.3(20)
C102 C101 C100 117.5(19)
C97 C102 C101 122.7(18)
C104 C103 C108 118.6(14)
C104 C103 P6 125.3(12)
C108 C103 P6 116.1(12)
C103 C104 C105 120.2(16)
C106 C105 C104 119.7(17)
C105 C106 C107 121.3(19)
C106 C107 C108 120.3(21)
C107 C108 C103 119.6(18)
C115 P7 C121 106.8(7)
C115 P7 C109 103.5(7)
C121 P7 C109 103.3(7)
C115 P7 Cu10 110.4(5)
C121 P7 Cu10 117.1(5)
C109 P7 Cu10 114.7(5)
C114 C109 C110 119.9(15)
C114 C109 P7 120.7(11)
C110 C109 P7 119.4(11)
C111 C110 C109 121.2(15)
C110 C111 C112 119.5(18)
C111 C112 C113 120.1(21)
C114 C113 C112 119.5(19)
C113 C114 C109 119.7(16)
C120 C115 C116 119.9(15)
C120 C115 P7 119.0(12)
C116 C115 P7 120.7(13)
C115 C116 C117 118.7(17)
C118 C117 C116 118.0(20)
C117 C118 C119 125.3(24)
C118 C119 C120 116.3(21)
C115 C120 C119 121.6(18)
C122 C121 C126 119.9(14)
C122 C121 P7 118.1(11)
C126 C121 P7 122.1(12)
C121 C122 C123 122.1(15)
C124 C123 C122 116.5(20)
C125 C124 C123 123.9(20)
C124 C125 C126 118.6(17)
C121 C126 C125 118.9(16)
C133 P8 C127 103.8(2)
C133 P8 C139 104.2(2)
C127 P8 C139 101.5(2)
C133 P8 Cu56 117.4(2)
C127 P8 Cu56 117.2(2)
C139 P8 Cu56 110.7(2)
C132 C127 C128 118.8
C132 C127 P8 124.39(15)
C128 C127 P8 116.61(15)
C127 C128 C129 118.9
C130 C129 C128 121.1
C129 C130 C131 121.6
C132 C131 C130 117.7
C131 C132 C127 121.8
C134 C133 C138 116.9
C134 C133 P8 120.50(14)
C138 C133 P8 122.65(14)
C133 C134 C135 122.5
C137 C135 C134 115.3
C137 C136 C138 118.7
C136 C137 C135 126.8
C133 C138 C136 119.8
C140 C139 C144 122.5
C140 C139 P8 116.45(13)
C144 C139 P8 120.95(13)
C139 C140 C141 114.9
C142 C141 C140 116.0
C143 C142 C141 130.2
C142 C143 C144 112.1
C139 C144 C143 123.4
C157 P9 C151 105.2
C157 P9 C145 103.0
C151 P9 C145 104.7
C157 P9 Cu28 112.98(5)
C151 P9 Cu28 114.35(5)
C145 P9 Cu28 115.43(5)
C150 C145 C146 119.4
C150 C145 P9 122.8
C146 C145 P9 117.8
C145 C146 C147 119.5
C148 C147 C146 120.8
C149 C148 C147 119.1
C148 C149 C150 120.9
C145 C150 C149 120.3
C152 C151 C156 118.2
C152 C151 P9 118.9
C156 C151 P9 122.9
C153 C152 C151 122.3
C152 C153 C154 118.7
C155 C154 C153 121.1
C154 C155 C156 119.4
C151 C156 C155 120.1
C162 C157 C158 118.9
C162 C157 P9 120.0
C158 C157 P9 120.5
C159 C158 C157 123.2
C160 C159 C158 118.6
C159 C160 C161 122.9
C160 C161 C162 118.0
C157 C162 C161 115.7
C163 P10 C175 104.2
C163 P10 C169 105.0
C175 P10 C169 102.7
C163 P10 Cu35 110.77(6)
C175 P10 Cu35 116.02(5)
C169 P10 Cu35 116.87(6)
C168 C163 C164 118.5
C168 C163 P10 116.5
C164 C163 P10 124.7
C163 C164 C165 122.3
C166 C165 C164 118.3
C165 C166 C167 120.2
C168 C167 C166 118.5
C163 C168 C167 121.4
C174 C169 C170 119.4
C174 C169 P10 119.6
C170 C169 P10 120.8
C169 C170 C171 116.5
C172 C171 C170 120.9
C171 C172 C173 122.4
C172 C173 C174 117.7
C169 C174 C173 123.1
C180 C175 C176 119.6
C180 C175 P10 118.8
C176 C175 P10 121.6
C177 C176 C175 117.5
C178 C177 C176 122.6
C179 C178 C177 120.3
C178 C179 C180 118.4
C175 C180 C179 121.5
C193 P11 C187 103.2
C193 P11 C181 102.2
C187 P11 C181 106.3
C193 P11 Cu31 115.37(6)
C187 P11 Cu31 113.99(5)
C181 P11 Cu31 114.42(6)
C186 C181 C182 123.0
C186 C181 P11 119.7
C182 C181 P11 117.3
C181 C182 C183 122.4
C182 C183 C184 114.7
C185 C184 C183 120.3
C184 C185 C186 125.3
C181 C186 C185 113.7
C192 C187 C188 119.1
C192 C187 P11 123.5
C188 C187 P11 117.1
C187 C188 C189 124.2
C188 C189 C190 114.7
C191 C190 C189 124.3
C190 C191 C192 119.1
C187 C192 C191 118.2
C198 C193 C194 117.8
C198 C193 P11 119.2
C194 C193 P11 123.0
C193 C194 C195 122.6
C196 C195 C194 117.2
C195 C196 C197 121.8
C196 C197 C198 118.9
C193 C198 C197 121.4
C211 P12 C199 103.4
C211 P12 C205 104.7
C199 P12 C205 104.5
C211 P12 Cu32 113.81(5)
C199 P12 Cu32 112.42(6)
C205 P12 Cu32 116.66(6)
C204 C199 C200 120.2
C204 C199 P12 122.4
C200 C199 P12 117.4
C201 C200 C199 120.5
C200 C201 C202 119.4
C203 C202 C201 119.8
C202 C203 C204 121.0
C199 C204 C203 119.0
C206 C205 C210 119.3
C206 C205 P12 117.5
C210 C205 P12 123.2
C205 C206 C207 121.5
C208 C207 C206 117.5
C209 C208 C207 123.2
C208 C209 C210 118.9
C205 C210 C209 119.6
C212 C211 C216 120.0
C212 C211 P12 118.1
C216 C211 P12 121.9
C211 C212 C213 121.8
C214 C213 C212 118.2
C213 C214 C215 121.5
C214 C215 C216 119.8
C211 C216 C215 118.4
C229 P13 C223 104.5
C229 P13 C217 101.9
C223 P13 C217 105.1
C229 P13 Cu64 116.25(5)
C223 P13 Cu64 114.39(5)
C217 P13 Cu64 113.31(5)
C218 C217 C222 117.5
C218 C217 P13 120.6
C222 C217 P13 120.7
C217 C218 C219 121.1
C220 C219 C218 119.9
C221 C220 C219 119.9
C220 C221 C222 121.1
C217 C222 C221 120.3
C224 C223 C228 119.6
C224 C223 P13 123.8
C228 C223 P13 116.6
C223 C224 C225 119.6
C226 C225 C224 117.8
C227 C226 C225 123.3
C226 C227 C228 119.4
C227 C228 C223 120.3
C234 C229 C230 115.8
C234 C229 P13 124.9
C230 C229 P13 119.3
C231 C230 C229 121.8
C230 C231 C232 120.0
C231 C232 C233 121.4
C234 C233 C232 116.1
C233 C234 C229 124.7
C235 P14 C241 103.5
C235 P14 C247 101.5
C241 P14 C247 108.3
C235 P14 Cu26 116.36(5)
C241 P14 Cu26 110.93(5)
C247 P14 Cu26 115.17(5)
C240 C235 C236 121.3
C240 C235 P14 120.9
C236 C235 P14 117.5
C235 C236 C237 118.7
C238 C237 C236 121.8
C237 C238 C239 121.7
C238 C239 C240 117.9
C235 C240 C239 118.5
C246 C241 C242 119.8
C246 C241 P14 122.4
C242 C241 P14 117.5
C241 C242 C243 120.6
C244 C243 C242 117.8
C245 C244 C243 119.8
C244 C245 C246 118.4
C241 C246 C245 121.0
C252 C247 C248 121.0
C252 C247 P14 117.4
C248 C247 P14 121.6
C249 C248 C247 117.0
C250 C249 C248 122.9
C249 C250 C251 121.0
C250 C251 C252 118.4
C247 C252 C251 119.6
C259 P15 C253 106.5
C259 P15 C265 103.2
C253 P15 C265 102.4
C259 P15 Cu66 114.27(5)
C253 P15 Cu66 113.76(5)
C265 P15 Cu66 115.35(5)
C254 C253 C258 120.1
C254 C253 P15 118.2
C258 C253 P15 121.6
C253 C254 C255 121.4
C256 C255 C254 119.9
C255 C256 C257 119.6
C256 C257 C258 119.8
C253 C258 C257 119.0
C264 C259 C260 115.9
C264 C259 P15 123.8
C260 C259 P15 120.2
C261 C260 C259 123.2
C262 C261 C260 119.0
C261 C262 C263 122.9
C262 C263 C264 116.7
C259 C264 C263 122.3
C266 C265 C270 120.3
C266 C265 P15 119.4
C270 C265 P15 120.3
C265 C266 C267 120.8
C268 C267 C266 121.8
C269 C268 C267 119.2
C268 C269 C270 122.5
C265 C270 C269 115.3
C283 P16 C271 103.5
C283 P16 C277 100.3
C271 P16 C277 103.1
C283 P16 Cu18 113.30(6)
C271 P16 Cu18 118.20(6)
C277 P16 Cu18 116.13(6)
C276 C271 C272 121.0
C276 C271 P16 117.5
C272 C271 P16 121.5
C273 C272 C271 120.2
C274 C273 C272 117.1
C273 C274 C275 126.2
C274 C275 C276 116.4
C271 C276 C275 118.6
C278 C277 C282 115.2
C278 C277 P16 126.1
C282 C277 P16 118.2
C277 C278 C279 119.9
C280 C279 C278 112.9
C279 C280 C281 133.7
C282 C281 C280 117.6
C281 C282 C277 119.7
C284 C283 C288 113.1
C284 C283 P16 121.3
C288 C283 P16 118.0
C283 C284 C285 124.4
C284 C285 C286 109.8
C287 C286 C285 123.9
C286 C287 C288 118.3
C287 C288 C283 122.0
C289 P17 C295 101.6
C289 P17 C301 103.7
C295 P17 C301 103.9
C289 P17 Cu48 112.94(6)
C295 P17 Cu48 116.66(6)
C301 P17 Cu48 116.24(5)
C294 C289 C290 116.6
C294 C289 P17 122.0
C290 C289 P17 120.9
C289 C290 C291 123.3
C292 C291 C290 116.7
C291 C292 C293 126.8
C292 C293 C294 112.9
C289 C294 C293 120.5
C300 C295 C296 119.1
C300 C295 P17 117.5
C296 C295 P17 123.4
C297 C296 C295 120.5
C296 C297 C298 119.6
C299 C298 C297 121.3
C298 C299 C300 120.0
C295 C300 C299 119.5
C305 C301 C302 116.5
C305 C301 P17 123.8
C302 C301 P17 119.7
C303 C302 C301 122.8
C302 C303 C304 120.5
C306 C304 C303 117.9
C301 C305 C306 120.7
C304 C306 C305 121.2
C313 P18 C307 103.2
C313 P18 C319 107.7
C307 P18 C319 101.9
C313 P18 Cu5 113.66(8)
C307 P18 Cu5 116.41(7)
C319 P18 Cu5 112.88(9)
C308 C307 C312 115.7
C308 C307 P18 121.4
C312 C307 P18 122.8
C307 C308 C309 120.7
C310 C309 C308 121.6
C309 C310 C311 118.4
C312 C311 C310 119.4
C311 C312 C307 124.0
C314 C313 C318 116.1
C314 C313 P18 117.4
C318 C313 P18 126.5
C315 C314 C313 121.2
C314 C315 C316 119.9
C317 C316 C315 118.8
C316 C317 C318 125.6
C317 C318 C313 117.0
C324 C319 C320 120.2
C324 C319 P18 122.6
C320 C319 P18 117.0
C321 C320 C319 119.6
C322 C321 C320 119.4
C321 C322 C323 125.3
C322 C323 C324 117.6
C319 C324 C323 117.4
C331 P19 C325 109.2
C331 P19 C337 106.3
C325 P19 C337 95.3
C331 P19 Cu69 116.47(5)
C325 P19 Cu69 115.55(5)
C337 P19 Cu69 111.72(5)
C326 C325 C330 118.8
C326 C325 P19 123.7
C330 C325 P19 117.1
C325 C326 C327 121.3
C328 C327 C326 120.3
C327 C328 C329 118.7
C330 C329 C328 118.4
C329 C330 C325 122.3
C332 C331 C336 121.6
C332 C331 P19 119.2
C336 C331 P19 119.2
C331 C332 C333 124.4
C334 C333 C332 112.4
C335 C334 C333 126.6
C334 C335 C336 114.1
C331 C336 C335 115.0
C338 C337 C342 116.8
C338 C337 P19 124.2
C342 C337 P19 118.9
C337 C338 C339 126.2
C340 C339 C338 117.5
C341 C340 C339 119.6
C340 C341 C342 126.1
C337 C342 C341 113.6
C349 P20 C343 107.0
C349 P20 C355 109.9
C343 P20 C355 103.3
C349 P20 Cu68 108.72(5)
C343 P20 Cu68 117.53(6)
C355 P20 Cu68 110.23(5)
C348 C343 C344 118.3
C348 C343 P20 118.3
C344 C343 P20 123.3
C343 C344 C345 120.0
C346 C345 C344 121.1
C345 C346 C347 118.9
C346 C347 C348 119.3
C343 C348 C347 122.3
C350 C349 C354 116.6
C350 C349 P20 124.6
C354 C349 P20 117.7
C349 C350 C351 124.3
C352 C351 C350 120.0
C353 C352 C351 119.4
C352 C353 C354 122.9
C349 C354 C353 116.3
C360 C355 C356 125.4
C360 C355 P20 121.4
C356 C355 P20 113.2
C355 C356 C357 115.5
C358 C357 C356 102.2
C357 C358 C359 144.4
C360 C359 C358 101.1
C355 C360 C359 128.6
C361 O1 C362 113.7
O1 C362 C363 104.5
O2 C363 C362 105.6
C364 O2 C363 110.3
O2 C364 C365 107.9
O3 C365 C364 108.1
C366 O3 C365 113.2
C367 O4 C368 114.2
C369 C368 O4 106.9
C368 C369 O5 122.0
C369 O5 C370 121.2
O5 C370 C371 112.2
O6 C371 C370 105.3
C371 O6 C372 100.3

loop_
_geom_bond_atom_site_label_1
_geom_bond_atom_site_label_2
_geom_bond_distance
Se1 Cu7 2.445(2)
Se1 Cu17 2.481(2)
Se1 Cu72 2.496(2)
Se1 Cu51 2.526(3)
Se1 Cu6 2.563(2)
Se1 Cu28 2.638(2)
Se1 Cu45 2.827(2)
Se2 Cu24 2.461(2)
Se2 Cu50 2.474(2)
Se2 Cu2 2.476(2)
Se2 Cu33 2.520(3)
Se2 Cu37 2.575(2)
Se2 Cu64 2.657(2)
Se2 Cu10 2.715(2)
Se3 Cu58 2.416(3)
Se3 Cu36 2.444(2)
Se3 Cu70 2.493(3)
Se3 Cu39 2.526(2)
Se3 Cu14 2.547(3)
Se3 Cu53 2.661(2)
Se4 Cu52 2.353(2)
Se4 Cu23 2.394(2)
Se4 Cu15 2.408(2)
Se4 Cu3 2.419(2)
Se4 Cu44 2.919(3)
Se5 Cu16 2.347(2)
Se5 Cu11 2.402(2)
Se5 Cu22 2.407(2)
Se5 Cu9 2.414(2)
Se5 Cu57 2.935(3)
Se6 Cu51 2.368(2)
Se6 Cu57 2.476(3)
Se6 Cu28 2.509(2)
Se6 Cu42 2.526(2)
Se6 Cu9 2.544(2)
Se6 Cu62 2.591(3)
Se7 Cu2 2.441(2)
Se7 Cu72 2.443(2)
Se7 Cu52 2.566(3)
Se7 Cu19 2.595(2)
Se7 Cu16 2.609(3)
Se7 Cu21 2.612(2)
Se7 Cu6 2.848(3)
Se7 Cu37 2.876(3)
Se8 Cu33 2.362(2)
Se8 Cu64 2.497(2)
Se8 Cu61 2.510(3)
Se8 Cu44 2.507(3)
Se8 Cu3 2.538(2)
Se8 Cu60 2.570(3)
Se9 Cu50 2.406(2)
Se9 Cu41 2.422(2)
Se9 Cu27 2.470(2)
Se9 Cu22 2.500(2)
Se9 Cu10 2.531(2)
Se9 Cu40 2.740(3)
Se10 Cu24 2.361(2)
Se10 Cu21 2.471(2)
Se10 Cu46 2.479(2)
Se10 Cu22 2.506(2)
Se10 Cu10 2.575(2)
Se10 Cu26 2.637(2)
Se11 Cu17 2.384(2)
Se11 Cu19 2.476(2)
Se11 Cu63 2.482(2)
Se11 Cu15 2.509(2)
Se11 Cu45 2.547(2)
Se11 Cu67 2.621(2)
Se12 Cu13 2.381(2)
Se12 Cu39 2.404(2)
Se12 Cu57 2.433(3)
Se12 Cu11 2.482(2)
Se12 Cu53 2.679(2)
Se12 Cu62 2.917(3)
Se13 Cu6 2.414(2)
Se13 Cu9 2.462(2)
Se13 Cu21 2.483(2)
Se13 Cu20 2.498(2)
Se13 Cu26 2.559(2)
Se13 Cu28 2.645(2)
Se14 Cu70 2.391(2)
Se14 Cu65 2.396(2)
Se14 Cu44 2.428(3)
Se14 Cu5 2.496(3)
Se14 Cu23 2.505(2)
Se14 Cu60 2.806(3)
Se15 Cu37 2.403(2)
Se15 Cu3 2.457(2)
Se15 Cu55 2.499(2)
Se15 Cu19 2.505(2)
Se15 Cu67 2.518(2)
Se15 Cu64 2.621(2)
Se16 Cu7 2.387(2)
Se16 Cu54 2.434(2)
Se16 Cu30 2.485(2)
Se16 Cu15 2.498(2)
Se16 Cu45 2.532(2)
Se16 Cu66 2.805(2)
Se17 Cu36 2.382(2)
Se17 Cu11 2.488(2)
Se17 Cu59 2.529(2)
Se17 Cu27 2.535(2)
Se17 Cu40 2.546(2)
Se17 Cu53 2.609(2)
Se18 Cu31 2.401(2)
Se18 Cu43 2.476(2)
Se18 Cu69 2.480(3)
Se18 Cu38 2.484(2)
Se18 Cu48 2.549(3)
Se19 Cu58 2.336(2)
Se19 Cu66 2.481(2)
Se19 Cu23 2.514(2)
Se19 Cu30 2.527(2)
Se19 Cu5 2.537(3)
Se19 Cu47 2.617(2)
Se20 Cu14 2.383(3)
Se20 Cu2 2.452(3)
Se20 Cu71 2.571(2)
Se20 Cu27 2.595(2)
Se20 Cu44 2.762(3)
Se20 Cu33 2.762(3)
Se20 Cu52 2.781(3)
Se20 Cu16 2.811(3)
Se20 Cu36 2.888(3)
Se20 Cu70 2.931(3)
Se21 Cu47 2.427(2)
Se21 Cu43 2.437(2)
Se21 Cu34 2.506(2)
Se21 Cu69 2.618(2)
Se21 Cu13 2.724(2)
Se21 Cu58 2.734(3)
Se21 Cu39 2.788(3)
Se22 Cu59 2.448(2)
Se22 Cu49 2.454(2)
Se22 Cu71 2.467(3)
Se22 Cu65 2.559(3)
Se22 Cu68 2.641(2)
Se22 Cu36 2.652(3)
Se22 Cu70 2.758(3)
Se23 Cu38 2.429(2)
Se23 Cu42 2.463(2)
Se23 Cu34 2.528(2)
Se23 Cu54 2.617(2)
Se23 Cu7 2.679(3)
Se23 Cu51 2.703(3)
Se23 Cu48 2.775(3)
Se24 Cu32 2.366(3)
Se24 Cu49 2.437(2)
Se24 Cu25 2.446(3)
Se24 Cu56 2.559(3)
Se24 Cu68 2.586(2)
Se25 Cu42 2.401(2)
Se25 Cu43 2.433(2)
Se25 Cu13 2.464(2)
Se25 Cu62 2.518(2)
Se25 Cu48 2.631(3)
Se26 Cu59 2.409(2)
Se26 Cu41 2.423(2)
Se26 Cu32 2.518(3)
Se26 Cu25 2.594(3)
Se26 Cu40 2.609(2)
Se26 Cu68 2.864(3)
Se27 Cu14 2.380(3)
Se27 Cu72 2.439(2)
Se27 Cu34 2.543(2)
Se27 Cu30 2.573(2)
Se27 Cu39 2.783(3)
Se27 Cu57 2.801(3)
Se27 Cu51 2.804(3)
Se27 Cu16 2.816(2)
Se27 Cu52 2.895(3)
Se28 Cu4 2.356(2)
Se28 Cu20 2.494(2)
Se28 Cu63 2.511(2)
Se28 Cu17 2.537(2)
Se28 Cu6 2.578(2)
Se28 Cu12 2.766(2)
Se28 Cu8 2.833(2)
Se29 Cu8 2.387(2)
Se29 Cu1 2.399(3)
Se29 Cu46 2.417(2)
Se29 Cu20 2.435(2)
Se29 Cu26 2.655(3)
Se30 Cu1 2.343(3)
Se30 Cu29 2.364(2)
Se30 Cu35 2.473(3)
Se30 Cu18 2.504(3)
Se31 Cu25 2.387(3)
Se31 Cu61 2.475(2)
Se31 Cu71 2.502(2)
Se31 Cu50 2.597(3)
Se31 Cu41 2.691(2)
Se31 Cu33 2.772(3)
Se31 Cu56 2.776(3)
Se32 Cu8 2.352(3)
Se32 Cu12 2.374(3)
Se32 Cu18 2.470(3)
Se32 Cu35 2.472(3)
Se33 Cu4 2.358(2)
Se33 Cu55 2.499(2)
Se33 Cu24 2.503(3)
Se33 Cu46 2.503(2)
Se33 Cu37 2.582(2)
Se33 Cu29 2.802(3)
Se33 Cu1 2.803(3)
Se34 Cu47 2.414(2)
Se34 Cu54 2.443(2)
Se34 Cu31 2.481(2)
Se34 Cu38 2.536(2)
Se34 Cu66 2.562(2)
Se35 Cu61 2.411(2)
Se35 Cu49 2.418(2)
Se35 Cu65 2.485(3)
Se35 Cu60 2.516(3)
Se35 Cu56 2.628(3)
Se36 Cu29 2.399(2)
Se36 Cu63 2.416(2)
Se36 Cu55 2.420(2)
Se36 Cu12 2.420(3)
Se36 Cu67 2.740(3)
Cu1 Cu46 2.573(3)
Cu1 Cu8 2.614(3)
Cu1 Cu18 2.679(3)
Cu1 Cu29 2.746(3)
Cu1 Cu4 2.854(3)
Cu2 Cu33 2.590(3)
Cu2 Cu37 2.618(3)
Cu2 Cu24 2.629(3)
Cu2 Cu50 2.657(3)
Cu2 Cu16 2.684(3)
Cu2 Cu52 2.759(3)
Cu2 Cu22 2.929(3)
Cu3 Cu44 2.597(3)
Cu3 Cu64 2.645(2)
Cu3 Cu19 2.704(3)
Cu3 Cu52 2.841(3)
Cu3 Cu33 2.933(3)
Cu3 Cu37 2.978(3)
Cu4 Cu46 2.664(2)
Cu4 Cu63 2.682(2)
Cu4 Cu55 2.683(3)
Cu4 Cu20 2.682(3)
Cu4 Cu12 2.810(3)
Cu4 Cu29 2.865(3)
Cu4 Cu8 2.875(3)
Cu5 P18 2.246(3)
Cu5 Cu70 2.526(4)
Cu5 Cu23 2.550(3)
Cu5 Cu58 2.791(4)
Cu6 Cu20 2.505(2)
Cu6 Cu17 2.517(2)
Cu6 Cu28 2.595(3)
Cu6 Cu72 2.620(3)
Cu6 Cu21 2.770(3)
Cu6 Cu9 2.957(3)
Cu7 Cu54 2.504(3)
Cu7 Cu51 2.506(3)
Cu7 Cu45 2.576(3)
Cu7 Cu72 2.649(3)
Cu7 Cu30 2.852(3)
Cu7 Cu15 3.042(3)
Cu8 Cu20 2.586(3)
Cu8 Cu18 2.665(3)
Cu8 Cu12 2.713(3)
Cu9 Cu57 2.607(3)
Cu9 Cu28 2.646(3)
Cu9 Cu21 2.716(3)
Cu9 Cu16 2.869(3)
Cu9 Cu51 3.003(3)
Cu10 P7 2.235(3)
Cu10 Cu50 2.555(3)
Cu10 Cu24 2.589(3)
Cu10 Cu22 2.605(2)
Cu11 Cu27 2.642(3)
Cu11 Cu53 2.721(3)
Cu11 Cu57 2.809(3)
Cu11 Cu39 2.855(3)
Cu11 Cu36 2.907(3)
Cu12 Cu63 2.612(3)
Cu12 Cu29 2.627(3)
Cu12 Cu35 2.643(3)
Cu13 Cu43 2.470(2)
Cu13 Cu62 2.541(3)
Cu13 Cu39 2.584(3)
Cu13 Cu42 2.680(3)
Cu13 Cu34 2.775(3)
Cu13 Cu57 2.848(3)
Cu14 Cu70 2.557(3)
Cu14 Cu39 2.570(3)
Cu14 Cu36 2.601(3)
Cu14 Cu58 2.643(3)
Cu14 Cu16 2.882(3)
Cu14 Cu52 2.902(3)
Cu14 Cu23 3.055(3)
Cu15 Cu45 2.601(3)
Cu15 Cu19 2.662(3)
Cu15 Cu52 2.798(3)
Cu15 Cu30 2.803(3)
Cu15 Cu72 2.995(3)
Cu15 Cu17 3.039(3)
Cu16 Cu52 2.638(3)
Cu16 Cu72 2.740(3)
Cu16 Cu22 2.796(3)
Cu16 Cu21 2.992(3)
Cu17 Cu63 2.507(3)
Cu17 Cu45 2.611(3)
Cu17 Cu72 2.650(3)
Cu17 Cu19 2.882(3)
Cu18 P16 2.221(2)
Cu18 Cu35 2.568(3)
Cu19 Cu67 2.643(3)
Cu19 Cu37 2.783(3)
Cu19 Cu52 2.926(3)
Cu19 Cu63 2.978(3)
Cu19 Cu55 3.025(3)
Cu20 Cu26 2.567(2)
Cu20 Cu46 2.726(3)
Cu20 Cu21 2.996(3)
Cu21 Cu22 2.650(3)
Cu21 Cu26 2.666(3)
Cu21 Cu24 2.940(3)
Cu21 Cu46 2.990(3)
Cu22 Cu27 2.812(3)
Cu23 Cu30 2.655(3)
Cu23 Cu44 2.783(3)
Cu23 Cu70 2.787(3)
Cu23 Cu58 2.941(3)
Cu24 Cu46 2.497(3)
Cu24 Cu37 2.498(3)
Cu25 Cu41 2.466(3)
Cu25 Cu32 2.558(3)
Cu25 Cu49 2.633(3)
Cu25 Cu68 2.644(3)
Cu25 Cu56 2.649(3)
Cu25 Cu71 2.751(3)
Cu26 P14 2.225(2)
Cu26 Cu46 2.594(3)
Cu27 Cu36 2.696(3)
Cu27 Cu40 2.761(3)
Cu27 Cu50 2.820(3)
Cu27 Cu41 2.888(3)
Cu27 Cu59 2.965(3)
Cu28 P9 2.244(2)
Cu28 Cu51 2.669(3)
Cu29 Cu55 2.600(3)
Cu29 Cu35 2.613(3)
Cu30 Cu58 2.758(3)
Cu30 Cu66 2.772(3)
Cu30 Cu54 2.859(3)
Cu31 P11 2.215(2)
Cu31 Cu38 2.529(2)
Cu31 Cu69 2.845(3)
Cu32 P12 2.203(2)
Cu32 Cu68 2.708(3)
Cu33 Cu50 2.505(3)
Cu33 Cu61 2.529(3)
Cu33 Cu64 2.634(3)
Cu33 Cu44 2.735(3)
Cu33 Cu71 2.895(3)
Cu34 Cu47 2.693(2)
Cu34 Cu38 2.704(2)
Cu34 Cu42 2.719(2)
Cu34 Cu54 2.817(2)
Cu34 Cu43 2.862(3)
Cu34 Cu51 2.949(3)
Cu34 Cu39 3.039(3)
Cu35 P10 2.209(2)
Cu36 Cu59 2.564(3)
Cu36 Cu70 2.592(3)
Cu36 Cu53 2.691(3)
Cu37 Cu55 2.510(3)
Cu37 Cu64 2.591(3)
Cu38 Cu54 2.480(2)
Cu38 Cu43 2.608(3)
Cu38 Cu48 2.673(3)
Cu38 Cu69 2.735(3)
Cu38 Cu47 2.863(3)
Cu39 Cu58 2.576(3)
Cu39 Cu53 2.608(3)
Cu39 Cu57 2.829(3)
Cu40 P3 2.228(4)
Cu40 Cu41 2.580(3)
Cu40 Cu59 2.671(3)
Cu41 Cu50 2.496(3)
Cu41 Cu59 2.684(3)
Cu41 Cu71 2.785(2)
Cu42 Cu51 2.516(3)
Cu42 Cu62 2.630(3)
Cu42 Cu48 2.646(3)
Cu43 Cu48 2.529(3)
Cu43 Cu69 2.549(3)
Cu44 Cu60 2.743(3)
Cu44 Cu65 2.867(3)
Cu44 Cu70 2.870(4)
Cu45 P5 2.233(4)
Cu47 Cu58 2.624(3)
Cu47 Cu66 2.677(2)
Cu47 Cu54 2.690(3)
Cu47 Cu69 2.857(3)
Cu48 P17 2.224(2)
Cu49 Cu65 2.480(3)
Cu49 Cu56 2.543(3)
Cu49 Cu68 2.558(3)
Cu49 Cu71 2.877(3)
Cu50 Cu71 2.934(3)
Cu51 Cu72 2.612(3)
Cu51 Cu57 2.785(3)
Cu52 Cu72 2.691(3)
Cu53 P4 2.264(4)
Cu54 Cu66 2.601(3)
Cu55 Cu67 2.573(2)
Cu55 Cu63 2.726(3)
Cu56 P8 2.223(4)
Cu56 Cu61 2.619(3)
Cu57 Cu62 2.762(3)
Cu59 Cu68 2.651(3)
Cu59 Cu71 2.716(3)
Cu60 P1 2.220(4)
Cu60 Cu65 2.535(3)
Cu60 Cu61 2.622(3)
Cu61 Cu71 2.699(3)
Cu61 Cu65 2.717(3)
Cu62 P6 2.225(4)
Cu63 Cu67 2.616(3)
Cu64 P13 2.242(2)
Cu65 Cu70 2.608(3)
Cu65 Cu71 2.819(3)
Cu66 P15 2.227(2)
Cu67 P2 2.221(4)
Cu68 P20 2.223(2)
Cu69 P19 2.233(2)
P1 C1 1.81(2)
P1 C13 1.83(2)
P1 C7 1.82(2)
C1 C6 1.41(2)
C1 C2 1.38(2)
C2 C3 1.41(3)
C3 C4 1.37(3)
C4 C5 1.35(3)
C5 C6 1.42(3)
C7 C12 1.39(2)
C7 C8 1.40(3)
C8 C9 1.44(3)
C9 C10 1.39(3)
C10 C11 1.40(3)
C11 C12 1.44(3)
C13 C14 1.37(2)
C13 C18 1.43(2)
C14 C15 1.45(3)
C15 C16 1.43(3)
C16 C17 1.37(3)
C17 C18 1.42(3)
P2 C19 1.79(2)
P2 C31 1.82(2)
P2 C25 1.81(2)
C19 C24 1.34(3)
C19 C20 1.41(3)
C20 C21 1.46(3)
C21 C22 1.31(3)
C22 C23 1.43(4)
C23 C24 1.49(4)
C25 C30 1.35(3)
C25 C26 1.37(3)
C26 C27 1.50(4)
C27 C28 1.45(4)
C28 C29 1.41(4)
C29 C30 1.42(3)
C31 C32 1.40(2)
C31 C36 1.40(2)
C32 C33 1.41(3)
C33 C34 1.39(2)
C34 C35 1.36(3)
C35 C36 1.46(3)
P3 C37 1.81(2)
P3 C43 1.82(2)
P3 C49 1.85(2)
C37 C42 1.38(2)
C37 C38 1.35(3)
C38 C39 1.54(4)
C39 C40 1.36(4)
C40 C41 1.33(3)
C41 C42 1.37(2)
C43 C48 1.40(3)
C43 C44 1.41(2)
C44 C45 1.44(2)
C45 C46 1.41(3)
C46 C47 1.40(3)
C47 C48 1.50(3)
C49 C50 1.33(2)
C49 C54 1.39(3)
C50 C51 1.42(3)
C51 C52 1.35(3)
C52 C53 1.34(3)
C53 C54 1.48(4)
P4 C67 1.83(2)
P4 C55 1.827(14)
P4 C61 1.828(13)
C55 C60 1.39(2)
C55 C56 1.43(2)
C56 C57 1.38(2)
C57 C58 1.40(3)
C58 C59 1.38(3)
C59 C60 1.35(3)
C61 C62 1.39(2)
C61 C66 1.42(2)
C62 C63 1.43(2)
C63 C64 1.40(3)
C64 C65 1.42(2)
C65 C66 1.37(2)
C67 C68 1.36(2)
C67 C72 1.37(3)
C68 C69 1.39(3)
C69 C70 1.34(3)
C70 C71 1.46(3)
C71 C72 1.40(4)
P5 C73 1.81(2)
P5 C79 1.82(2)
P5 C85 1.843(14)
C73 C74 1.42(2)
C73 C78 1.43(2)
C74 C75 1.40(3)
C75 C76 1.39(3)
C76 C77 1.40(3)
C77 C78 1.46(3)
C79 C84 1.36(2)
C79 C80 1.42(2)
C80 C81 1.40(3)
C81 C82 1.43(3)
C82 C83 1.40(3)
C83 C84 1.41(3)
C85 C90 1.37(2)
C85 C86 1.38(2)
C86 C87 1.41(2)
C87 C88 1.36(3)
C88 C89 1.43(3)
C89 C90 1.39(2)
P6 C97 1.80(2)
P6 C103 1.815(15)
P6 C91 1.825(15)
C91 C96 1.37(2)
C91 C92 1.42(2)
C92 C93 1.41(2)
C93 C94 1.42(2)
C94 C95 1.40(2)
C95 C96 1.42(2)
C97 C102 1.37(2)
C97 C98 1.42(2)
C98 C99 1.43(3)
C99 C100 1.38(3)
C100 C101 1.44(3)
C101 C102 1.42(3)
C103 C104 1.39(2)
C103 C108 1.43(2)
C104 C105 1.44(2)
C105 C106 1.35(3)
C106 C107 1.39(3)
C107 C108 1.40(3)
P7 C115 1.80(2)
P7 C121 1.805(15)
P7 C109 1.83(2)
C109 C114 1.41(2)
C109 C110 1.40(2)
C110 C111 1.38(3)
C111 C112 1.39(3)
C112 C113 1.45(3)
C113 C114 1.38(3)
C115 C120 1.41(2)
C115 C116 1.40(2)
C116 C117 1.47(3)
C117 C118 1.36(3)
C118 C119 1.39(3)
C119 C120 1.43(3)
C121 C122 1.37(2)
C121 C126 1.44(2)
C122 C123 1.47(3)
C123 C124 1.41(3)
C124 C125 1.37(3)
C125 C126 1.48(2)
P8 C133 1.788(5)
P8 C127 1.809(4)
P8 C139 1.827(5)
C127 C132 1.38
C127 C128 1.42
C128 C129 1.43
C129 C130 1.30
C130 C131 1.45
C131 C132 1.38
C133 C134 1.38
C133 C138 1.43
C134 C135 1.42
C135 C137 1.39
C136 C137 1.27
C136 C138 1.43
C139 C140 1.31
C139 C144 1.39
C140 C141 1.62
C141 C142 1.33
C142 C143 1.31
C143 C144 1.49
P9 C157 1.80
P9 C151 1.81
P9 C145 1.83
C145 C150 1.39
C145 C146 1.40
C146 C147 1.42
C147 C148 1.39
C148 C149 1.38
C149 C150 1.41
C151 C152 1.39
C151 C156 1.40
C152 C153 1.37
C153 C154 1.42
C154 C155 1.35
C155 C156 1.43
C157 C162 1.39
C157 C158 1.39
C158 C159 1.39
C159 C160 1.27
C160 C161 1.41
C161 C162 1.47
P10 C163 1.81
P10 C175 1.82
P10 C169 1.84
C163 C168 1.39
C163 C164 1.40
C164 C165 1.43
C165 C166 1.39
C166 C167 1.44
C167 C168 1.42
C169 C174 1.35
C169 C170 1.43
C170 C171 1.44
C171 C172 1.34
C172 C173 1.37
C173 C174 1.39
C175 C180 1.38
C175 C176 1.41
C176 C177 1.40
C177 C178 1.39
C178 C179 1.36
C179 C180 1.43
P11 C193 1.80
P11 C187 1.82
P11 C181 1.84
C181 C186 1.38
C181 C182 1.38
C182 C183 1.40
C183 C184 1.48
C184 C185 1.29
C185 C186 1.46
C187 C192 1.36
C187 C188 1.39
C188 C189 1.41
C189 C190 1.42
C190 C191 1.31
C191 C192 1.50
C193 C198 1.38
C193 C194 1.40
C194 C195 1.42
C195 C196 1.38
C196 C197 1.40
C197 C198 1.41
P12 C211 1.80
P12 C199 1.82
P12 C205 1.83
C199 C204 1.36
C199 C200 1.39
C200 C201 1.39
C201 C202 1.39
C202 C203 1.35
C203 C204 1.42
C205 C206 1.38
C205 C210 1.40
C206 C207 1.42
C207 C208 1.41
C208 C209 1.32
C209 C210 1.46
C211 C212 1.39
C211 C216 1.41
C212 C213 1.41
C213 C214 1.39
C214 C215 1.40
C215 C216 1.44
P13 C229 1.81
P13 C223 1.81
P13 C217 1.82
C217 C218 1.38
C217 C222 1.39
C218 C219 1.43
C219 C220 1.37
C220 C221 1.35
C221 C222 1.42
C223 C224 1.40
C223 C228 1.44
C224 C225 1.43
C225 C226 1.40
C226 C227 1.37
C227 C228 1.38
C229 C234 1.37
C229 C230 1.46
C230 C231 1.32
C231 C232 1.35
C232 C233 1.46
C233 C234 1.34
P14 C235 1.83
P14 C241 1.84
P14 C247 1.84
C235 C240 1.37
C235 C236 1.40
C236 C237 1.41
C237 C238 1.33
C238 C239 1.40
C239 C240 1.47
C241 C246 1.35
C241 C242 1.38
C242 C243 1.45
C243 C244 1.39
C244 C245 1.38
C245 C246 1.43
C247 C252 1.37
C247 C248 1.42
C248 C249 1.41
C249 C250 1.35
C250 C251 1.36
C251 C252 1.47
P15 C259 1.79
P15 C253 1.83
P15 C265 1.84
C253 C254 1.38
C253 C258 1.40
C254 C255 1.40
C255 C256 1.39
C256 C257 1.41
C257 C258 1.44
C259 C264 1.39
C259 C260 1.40
C260 C261 1.39
C261 C262 1.34
C262 C263 1.39
C263 C264 1.44
C265 C266 1.37
C265 C270 1.40
C266 C267 1.37
C267 C268 1.37
C268 C269 1.32
C269 C270 1.48
P16 C283 1.80
P16 C271 1.82
P16 C277 1.84
C271 C276 1.37
C271 C272 1.43
C272 C273 1.40
C273 C274 1.35
C274 C275 1.38
C275 C276 1.47
C277 C278 1.40
C277 C282 1.52
C278 C279 1.53
C279 C280 1.22
C280 C281 1.34
C281 C282 1.33
C283 C284 1.38
C283 C288 1.52
C284 C285 1.41
C285 C286 1.59
C286 C287 1.31
C287 C288 1.41
P17 C289 1.75
P17 C295 1.80
P17 C301 1.81
C289 C294 1.38
C289 C290 1.40
C290 C291 1.42
C291 C292 1.30
C292 C293 1.35
C293 C294 1.55
C295 C300 1.41
C295 C296 1.42
C296 C297 1.39
C297 C298 1.41
C298 C299 1.37
C299 C300 1.42
C301 C305 1.39
C301 C302 1.39
C302 C303 1.35
C303 C304 1.39
C304 C306 1.37
C305 C306 1.39
P18 C313 1.76
P18 C307 1.80
P18 C319 1.84
C307 C308 1.37
C307 C312 1.45
C308 C309 1.47
C309 C310 1.37
C310 C311 1.41
C311 C312 1.38
C313 C314 1.44
C313 C318 1.45
C314 C315 1.39
C315 C316 1.41
C316 C317 1.28
C317 C318 1.41
C319 C324 1.37
C319 C320 1.44
C320 C321 1.37
C321 C322 1.29
C322 C323 1.39
C323 C324 1.44
P19 C331 1.79
P19 C325 1.85
P19 C337 1.91
C325 C326 1.34
C325 C330 1.40
C326 C327 1.40
C327 C328 1.39
C328 C329 1.42
C329 C330 1.38
C331 C332 1.36
C331 C336 1.41
C332 C333 1.43
C333 C334 1.40
C334 C335 1.37
C335 C336 1.53
C337 C338 1.18
C337 C342 1.48
C338 C339 1.47
C339 C340 1.34
C340 C341 1.18
C341 C342 1.48
P20 C349 1.78
P20 C343 1.81
P20 C355 1.85
C343 C348 1.38
C343 C344 1.41
C344 C345 1.41
C345 C346 1.39
C346 C347 1.40
C347 C348 1.40
C349 C350 1.33
C349 C354 1.42
C350 C351 1.48
C351 C352 1.38
C352 C353 1.25
C353 C354 1.61
C355 C360 1.32
C355 C356 1.41
C356 C357 1.78
C357 C358 1.26
C358 C359 1.58
C359 C360 1.50
C361 O1 1.41
O1 C362 1.42
C362 C363 1.50
C363 O2 1.41
O2 C364 1.38
C364 C365 1.55
C365 O3 1.44
O3 C366 1.37
C367 O4 1.35
O4 C368 1.55
C368 C369 1.31
C369 O5 1.31
O5 C370 1.37
C370 C371 1.57
C371 O6 1.38
O6 C372 1.43
